data_4326084
loop_
_publ_author_name
'Ping-Kuei Liao'
'Kuan-Guan Liu'
'Ching-Shiang Fang'
'C. W. Liu'
'John P. Fackler'
'Ying-Yann Wu'

_publ_section_title
;
 A Copper(I) Homocubane Collapses to a Tetracapped Tetrahedron Upon
 Hydride Insertion
;
_journal_name_full 'Inorganic Chemistry'
_journal_page_first 8410
_journal_page_last 8417
_journal_paper_doi 10.1021/ic2009896
_journal_volume 50
_journal_year 2011
_chemical_formula_sum 'C210.5 H367 Ag16 Cl N34 O0.5 S24'
_chemical_formula_weight 5913.19
_chemical_name_systematic
; 
 ? 
;
_space_group_IT_number 1
_symmetry_cell_setting triclinic
_symmetry_space_group_name_Hall 'P 1'
_symmetry_space_group_name_H-M 'P 1'
_atom_sites_solution_hydrogens geom
_atom_sites_solution_primary direct
_atom_sites_solution_secondary difmap
_audit_creation_method SHELXL-97
_cell_angle_alpha 76.090(3)
_cell_angle_beta 73.629(3)
_cell_angle_gamma 75.597(3)
_cell_formula_units_Z 1
_cell_length_a 17.156(2)
_cell_length_b 17.168(2)
_cell_length_c 24.973(3)
_cell_measurement_reflns_used 9967
_cell_measurement_temperature 253(2)
_cell_measurement_theta_max 25.09
_cell_measurement_theta_min 2.31
_cell_volume 6719.6(14)
_computing_cell_refinement 'Bruker SAINT'
_computing_data_collection 'Bruker APEX2'
_computing_data_reduction 'Bruker SAINT'
_computing_molecular_graphics 'Bruker SHELXTL'
_computing_publication_material 'Bruker SHELXTL'
_computing_structure_refinement 'SHELXL-97 (Sheldrick, 2008)'
_computing_structure_solution 'SHELXS-97 (Sheldrick, 2008)'
_diffrn_ambient_temperature 253(2)
_diffrn_measured_fraction_theta_full 0.992
_diffrn_measured_fraction_theta_max 0.992
_diffrn_measurement_device_type 'Bruker APEX-II CCD'
_diffrn_measurement_method '\f and \w scans'
_diffrn_radiation_monochromator graphite
_diffrn_radiation_source 'fine-focus sealed tube'
_diffrn_radiation_type MoK\a
_diffrn_radiation_wavelength 0.71073
_diffrn_reflns_av_R_equivalents 0.0253
_diffrn_reflns_av_sigmaI/netI 0.0551
_diffrn_reflns_limit_h_max 20
_diffrn_reflns_limit_h_min -20
_diffrn_reflns_limit_k_max 20
_diffrn_reflns_limit_k_min -20
_diffrn_reflns_limit_l_max 29
_diffrn_reflns_limit_l_min -29
_diffrn_reflns_number 59341
_diffrn_reflns_theta_full 25.14
_diffrn_reflns_theta_max 25.14
_diffrn_reflns_theta_min 0.86
_exptl_absorpt_coefficient_mu 1.384
_exptl_absorpt_correction_T_max 0.7839
_exptl_absorpt_correction_T_min 0.7506
_exptl_absorpt_correction_type multi-scan
_exptl_absorpt_process_details SADABS
_exptl_crystal_colour colourless
_exptl_crystal_density_diffrn 1.471
_exptl_crystal_description block
_exptl_crystal_F_000 3044
_exptl_crystal_size_max 0.22
_exptl_crystal_size_mid 0.21
_exptl_crystal_size_min 0.19
_refine_diff_density_max 2.375
_refine_diff_density_min -1.536
_refine_diff_density_rms 0.127
_refine_ls_abs_structure_details 'Flack H D (1983), Acta Cryst. A39, 876-881'
_refine_ls_extinction_method none
_refine_ls_goodness_of_fit_ref 1.021
_refine_ls_hydrogen_treatment mixed
_refine_ls_matrix_type full
_refine_ls_number_parameters 2559
_refine_ls_number_reflns 42635
_refine_ls_number_restraints 33
_refine_ls_restrained_S_all 1.085
_refine_ls_R_factor_all 0.0624
_refine_ls_R_factor_gt 0.0555
_refine_ls_shift/su_max 0.001
_refine_ls_shift/su_mean 0.000
_refine_ls_structure_factor_coef Fsqd
_refine_ls_weighting_details 'calc w=1/[\s^2^(Fo^2^)+(0.0957P)^2^+11.2945P] where P=(Fo^2^+2Fc^2^)/3'
_refine_ls_weighting_scheme calc
_refine_ls_wR_factor_gt 0.1513
_refine_ls_wR_factor_ref 0.1581
_reflns_number_gt 38274
_reflns_number_total 42635
_reflns_threshold_expression >2sigma(I)
_cod_data_source_file ic2009896_si_001_2.cif
_cod_data_source_block 2H
_cod_original_cell_volume 6719.9(14)
_cod_original_formula_sum 'C210.5 H367 Ag16 Cl N34 O.5 S24'
_cod_database_code 4326084

loop_
_symmetry_equiv_pos_as_xyz
'x, y, z'

loop_
_atom_site_label
_atom_site_type_symbol
_atom_site_fract_x
_atom_site_fract_y
_atom_site_fract_z
_atom_site_U_iso_or_equiv
_atom_site_adp_type
_atom_site_occupancy
_atom_site_symmetry_multiplicity
_atom_site_calc_flag
_atom_site_refinement_flags
Ag1 Ag 0.72676(5) -0.04499(5) 0.77718(3) 0.05244(18) Uani 1 1 d D
Ag2 Ag 0.59882(5) 0.12088(5) 0.78786(3) 0.0565(2) Uani 1 1 d D
Ag3 Ag 0.75287(5) 0.10736(5) 0.70093(3) 0.05399(19) Uani 1 1 d .
Ag4 Ag 0.64228(5) 0.03765(5) 0.66608(4) 0.0618(2) Uani 1 1 d D
Ag5 Ag 0.66698(4) -0.13732(5) 0.71791(3) 0.05135(18) Uani 1 1 d .
Ag6 Ag 0.54138(5) -0.04961(5) 0.79693(3) 0.05358(19) Uani 1 1 d D
Ag7 Ag 0.60906(5) -0.01432(5) 0.88184(3) 0.05388(19) Uani 1 1 d .
Ag8 Ag 0.48394(5) 0.10423(5) 0.72913(3) 0.05348(18) Uani 1 1 d .
Ag9 Ag 0.22119(7) 0.54164(8) 0.20107(5) 0.0421(3) Uani 0.75 1 d P
Ag10 Ag 0.16070(11) 0.39077(9) 0.29787(8) 0.0465(4) Uani 0.75 1 d P
Ag11 Ag 0.04953(8) 0.50757(8) 0.21093(5) 0.0413(3) Uani 0.75 1 d P
Ag12 Ag 0.24146(7) 0.50523(7) 0.31645(5) 0.0424(3) Uani 0.75 1 d P
Ag13 Ag -0.01565(7) 0.45660(7) 0.33073(5) 0.0411(2) Uani 0.75 1 d P
Ag14 Ag 0.07880(6) 0.67284(6) 0.19017(4) 0.0410(2) Uani 0.75 1 d P
Ag15 Ag 0.07622(8) 0.58626(8) 0.30567(5) 0.0437(3) Uani 0.75 1 d P
Ag16 Ag 0.20316(7) 0.39204(7) 0.17623(5) 0.0413(2) Uani 0.75 1 d P
Ag17 Ag 0.1831(4) 0.4233(4) 0.1984(3) 0.0958(17) Uani 0.25 1 d PD
Ag18 Ag 0.2092(4) 0.5058(3) 0.2980(3) 0.0974(18) Uani 0.25 1 d PD
Ag19 Ag 0.0948(3) 0.6182(6) 0.2099(3) 0.114(2) Uani 0.25 1 d PD
Ag20 Ag 0.1718(4) 0.3544(4) 0.3119(3) 0.0679(15) Uani 0.25 1 d P
Ag21 Ag 0.0565(4) 0.6148(4) 0.3274(3) 0.0771(14) Uani 0.25 1 d P
Ag22 Ag 0.0215(4) 0.5047(3) 0.1953(2) 0.0717(13) Uani 0.25 1 d P
Ag23 Ag 0.0270(4) 0.4724(3) 0.3081(3) 0.0957(17) Uani 0.25 1 d PD
Ag24 Ag 0.2605(4) 0.5538(3) 0.1801(3) 0.0821(15) Uani 0.25 1 d P
C1 C 0.6584(6) -0.2216(6) 0.8638(4) 0.044(2) Uani 1 1 d .
C2 C 0.6665(7) -0.2963(6) 0.8991(4) 0.053(2) Uani 1 1 d .
C3 C 0.7078(9) -0.3139(8) 0.9435(6) 0.073(4) Uani 1 1 d .
C4 C 0.6346(8) -0.3631(7) 0.8951(5) 0.063(3) Uani 1 1 d .
C5 C 0.8496(5) -0.0673(6) 0.6392(4) 0.043(2) Uani 1 1 d .
C6 C 0.9207(6) -0.0957(7) 0.6019(4) 0.051(2) Uani 1 1 d .
C7 C 0.9679(8) -0.1771(8) 0.6133(5) 0.071(3) Uani 1 1 d .
C8 C 0.9514(9) -0.0455(9) 0.5490(6) 0.077(3) Uani 1 1 d .
C9 C 0.7697(6) 0.0978(6) 0.8411(4) 0.045(2) Uani 1 1 d .
C10 C 0.8206(6) 0.1248(7) 0.8656(5) 0.053(2) Uani 1 1 d .
C11 C 0.7884(9) 0.1600(9) 0.9155(7) 0.078(4) Uani 1 1 d .
C12 C 0.9046(8) 0.1234(8) 0.8403(6) 0.069(3) Uani 1 1 d .
C13 C 0.5979(5) 0.2558(5) 0.6517(4) 0.041(2) Uani 1 1 d .
C14 C 0.5964(7) 0.3322(7) 0.6163(5) 0.060(3) Uani 1 1 d .
C15 C 0.6311(8) 0.3919(8) 0.6280(7) 0.078(4) Uani 1 1 d .
C16 C 0.5613(9) 0.3549(9) 0.5676(6) 0.079(4) Uani 1 1 d .
C17 C 0.4847(6) -0.0654(6) 0.6721(4) 0.048(2) Uani 1 1 d .
C18 C 0.4377(7) -0.0877(7) 0.6446(5) 0.060(3) Uani 1 1 d .
C19 C 0.3500(8) -0.0829(9) 0.6669(6) 0.072(3) Uani 1 1 d .
C20 C 0.4711(8) -0.1154(9) 0.5917(6) 0.079(4) Uani 1 1 d .
C21 C 0.4032(5) 0.0943(6) 0.8761(4) 0.043(2) Uani 1 1 d .
C22 C 0.3259(7) 0.1162(7) 0.9116(5) 0.056(2) Uani 1 1 d .
C23 C 0.2782(7) 0.1961(8) 0.9016(5) 0.062(3) Uani 1 1 d .
C24 C 0.2936(8) 0.0640(8) 0.9582(6) 0.074(4) Uani 1 1 d .
C25 C 0.0867(7) 0.4480(6) 0.4350(4) 0.050(2) Uani 1 1 d .
C26 C 0.0697(9) 0.4317(6) 0.4955(5) 0.064(3) Uani 1 1 d .
C27 C 0.1249(11) 0.3800(10) 0.5249(6) 0.092(5) Uani 1 1 d .
C28 C -0.0076(13) 0.4656(8) 0.5273(6) 0.095(5) Uani 1 1 d .
C29 C 0.3768(6) 0.3711(6) 0.2275(4) 0.044(2) Uani 1 1 d .
C30 C 0.4581(6) 0.3310(6) 0.2114(5) 0.051(2) Uani 1 1 d .
C31 C 0.5258(6) 0.3693(8) 0.2019(5) 0.063(3) Uani 1 1 d .
C32 C 0.4783(7) 0.2491(7) 0.2062(6) 0.072(4) Uani 1 1 d .
C33 C 0.0271(6) 0.3055(6) 0.2519(4) 0.046(2) Uani 1 1 d .
C34 C -0.0280(7) 0.2540(6) 0.2547(5) 0.054(2) Uani 1 1 d .
C35 C -0.0412(7) 0.2414(7) 0.2038(6) 0.063(3) Uani 1 1 d .
C36 C -0.0728(7) 0.2141(8) 0.3044(5) 0.066(3) Uani 1 1 d .
C37 C 0.1611(6) 0.5722(6) 0.0726(4) 0.043(2) Uani 1 1 d .
C38 C 0.1731(7) 0.5930(7) 0.0157(4) 0.057(3) Uani 1 1 d .
C39 C 0.1095(10) 0.6429(9) -0.0130(5) 0.079(4) Uani 1 1 d .
C40 C 0.2505(8) 0.5706(7) -0.0217(4) 0.062(3) Uani 1 1 d .
C41 C -0.1176(6) 0.6501(6) 0.2735(4) 0.045(2) Uani 1 1 d .
C42 C -0.1978(6) 0.6979(7) 0.2792(5) 0.055(2) Uani 1 1 d .
C43 C -0.2154(7) 0.7850(9) 0.2788(6) 0.070(3) Uani 1 1 d .
C44 C -0.2673(8) 0.6630(9) 0.2835(6) 0.075(3) Uani 1 1 d .
C45 C 0.2232(5) 0.7124(6) 0.2548(4) 0.0394(19) Uani 1 1 d .
C46 C 0.2613(6) 0.7742(6) 0.2533(4) 0.048(2) Uani 1 1 d .
C47 C 0.2941(8) 0.8250(7) 0.2020(5) 0.064(3) Uani 1 1 d .
C48 C 0.2710(7) 0.7933(6) 0.3025(5) 0.055(2) Uani 1 1 d .
C49 C 0.0109(7) 0.8354(8) 0.8499(5) 0.062(3) Uani 1 1 d .
H49A H 0.0334 0.7880 0.8751 0.075 Uiso 1 1 calc R
H49B H 0.0434 0.8769 0.8441 0.075 Uiso 1 1 calc R
C50 C -0.0772(7) 0.8677(8) 0.8794(5) 0.069(3) Uani 1 1 d .
H50A H -0.1103 0.8264 0.8866 0.083 Uiso 1 1 calc R
H50B H -0.1006 0.9155 0.8549 0.083 Uiso 1 1 calc R
C51 C -0.0802(10) 0.8906(11) 0.9350(6) 0.089(4) Uani 1 1 d .
H51A H -0.0532 0.8437 0.9583 0.107 Uiso 1 1 calc R
H51B H -0.0497 0.9342 0.9273 0.107 Uiso 1 1 calc R
C52 C -0.1664(12) 0.9176(12) 0.9670(7) 0.110(6) Uani 1 1 d .
H52A H -0.1653 0.9324 1.0014 0.165 Uiso 1 1 calc R
H52B H -0.1962 0.8739 0.9759 0.165 Uiso 1 1 calc R
H52C H -0.1933 0.9641 0.9441 0.165 Uiso 1 1 calc R
C53 C -0.0360(7) 0.7558(8) 0.7966(5) 0.065(3) Uani 1 1 d .
H53A H -0.0924 0.7861 0.8057 0.077 Uiso 1 1 calc R
H53B H -0.0260 0.7426 0.7593 0.077 Uiso 1 1 calc R
C54 C -0.0295(10) 0.6779(10) 0.8385(8) 0.093(4) Uani 1 1 d .
H54A H -0.0388 0.6887 0.8764 0.112 Uiso 1 1 calc R
H54B H 0.0249 0.6438 0.8289 0.112 Uiso 1 1 calc R
C55 C -0.0964(17) 0.6358(14) 0.8353(12) 0.147(9) Uani 1 1 d .
H55A H -0.1502 0.6714 0.8436 0.176 Uiso 1 1 calc R
H55B H -0.0861 0.6251 0.7973 0.176 Uiso 1 1 calc R
C56 C -0.096(3) 0.559(3) 0.876(2) 0.29(2) Uiso 1 1 d .
H56A H -0.1376 0.5320 0.8737 0.437 Uiso 1 1 calc R
H56B H -0.1079 0.5695 0.9141 0.437 Uiso 1 1 calc R
H56C H -0.0427 0.5235 0.8682 0.437 Uiso 1 1 calc R
C57 C 0.1134(7) 0.7691(8) 0.7768(6) 0.070(3) Uani 1 1 d .
H57A H 0.1476 0.8047 0.7795 0.084 Uiso 1 1 calc R
H57B H 0.1225 0.7193 0.8044 0.084 Uiso 1 1 calc R
C58 C 0.1432(10) 0.7473(12) 0.7176(8) 0.102(5) Uani 1 1 d .
H58A H 0.1415 0.7966 0.6889 0.123 Uiso 1 1 calc R
H58B H 0.1079 0.7146 0.7128 0.123 Uiso 1 1 calc R
C59 C 0.2330(11) 0.6983(17) 0.7119(12) 0.151(11) Uani 1 1 d .
H59A H 0.2667 0.7323 0.7173 0.182 Uiso 1 1 calc R
H59B H 0.2332 0.6510 0.7424 0.182 Uiso 1 1 calc R
C60 C 0.2693(19) 0.672(2) 0.6620(17) 0.226(19) Uani 1 1 d .
H60A H 0.3237 0.6406 0.6632 0.340 Uiso 1 1 calc R
H60B H 0.2733 0.7183 0.6316 0.340 Uiso 1 1 calc R
H60C H 0.2365 0.6386 0.6558 0.340 Uiso 1 1 calc R
C61 C 0.0021(7) 0.8868(8) 0.7479(5) 0.062(3) Uani 1 1 d .
H61A H 0.0076 0.8674 0.7133 0.075 Uiso 1 1 calc R
H61B H -0.0557 0.9117 0.7603 0.075 Uiso 1 1 calc R
C62 C 0.0502(9) 0.9505(9) 0.7335(6) 0.081(4) Uani 1 1 d .
H62A H 0.1088 0.9262 0.7263 0.097 Uiso 1 1 calc R
H62B H 0.0370 0.9788 0.7651 0.097 Uiso 1 1 calc R
C63 C 0.0316(11) 1.0121(12) 0.6804(9) 0.113(6) Uani 1 1 d .
H63A H 0.0401 0.9815 0.6506 0.136 Uiso 1 1 calc R
H63B H -0.0267 1.0371 0.6893 0.136 Uiso 1 1 calc R
C64 C 0.0755(15) 1.0734(18) 0.6589(11) 0.159(11) Uani 1 1 d .
H64A H 0.0595 1.1054 0.6251 0.239 Uiso 1 1 calc R
H64B H 0.1336 1.0503 0.6499 0.239 Uiso 1 1 calc R
H64C H 0.0642 1.1076 0.6865 0.239 Uiso 1 1 calc R
C65 C 0.7253(9) 0.6668(9) 0.5264(6) 0.081(4) Uani 1 1 d .
H65A H 0.7298 0.6731 0.4861 0.097 Uiso 1 1 calc R
H65B H 0.7517 0.6112 0.5394 0.097 Uiso 1 1 calc R
C66 C 0.6365(12) 0.6780(15) 0.5558(10) 0.127(7) Uani 1 1 d .
H66A H 0.6316 0.6697 0.5963 0.152 Uiso 1 1 calc R
H66B H 0.6100 0.7339 0.5437 0.152 Uiso 1 1 calc R
C67 C 0.5922(12) 0.6219(12) 0.5449(9) 0.110(6) Uani 1 1 d .
H67A H 0.5987 0.6305 0.5041 0.132 Uiso 1 1 calc R
H67B H 0.6205 0.5665 0.5564 0.132 Uiso 1 1 calc R
C68 C 0.5042(13) 0.6261(16) 0.5713(11) 0.146(9) Uani 1 1 d .
H68A H 0.4849 0.5852 0.5609 0.219 Uiso 1 1 calc R
H68B H 0.4739 0.6793 0.5587 0.219 Uiso 1 1 calc R
H68C H 0.4958 0.6166 0.6119 0.219 Uiso 1 1 calc R
C69 C 0.7632(10) 0.7267(9) 0.5949(8) 0.093(5) Uani 1 1 d .
H69A H 0.7055 0.7479 0.6112 0.112 Uiso 1 1 calc R
H69B H 0.7957 0.7640 0.5973 0.112 Uiso 1 1 calc R
C70 C 0.7891(15) 0.6453(13) 0.6291(9) 0.128(7) Uani 1 1 d .
H70A H 0.8469 0.6242 0.6134 0.154 Uiso 1 1 calc R
H70B H 0.7570 0.6076 0.6267 0.154 Uiso 1 1 calc R
C71 C 0.7765(15) 0.6499(13) 0.6941(9) 0.119(6) Uani 1 1 d .
H71A H 0.8207 0.6737 0.6966 0.143 Uiso 1 1 calc R
H71B H 0.7250 0.6876 0.7050 0.143 Uiso 1 1 calc R
C72 C 0.7747(19) 0.580(2) 0.7333(13) 0.173(11) Uiso 1 1 d .
H72A H 0.7670 0.5918 0.7703 0.259 Uiso 1 1 calc R
H72B H 0.8260 0.5419 0.7244 0.259 Uiso 1 1 calc R
H72C H 0.7298 0.5560 0.7330 0.259 Uiso 1 1 calc R
C73 C 0.8621(10) 0.6987(9) 0.5025(7) 0.089(4) Uani 1 1 d .
H73A H 0.8812 0.6418 0.5179 0.107 Uiso 1 1 calc R
H73B H 0.8620 0.7017 0.4632 0.107 Uiso 1 1 calc R
C74 C 0.9201(14) 0.7437(16) 0.5031(11) 0.134(7) Uani 1 1 d .
H74A H 0.9334 0.7294 0.5399 0.161 Uiso 1 1 calc R
H74B H 0.8969 0.8018 0.4963 0.161 Uiso 1 1 calc R
C75 C 1.0018(12) 0.7231(17) 0.4548(11) 0.141(9) Uani 1 1 d .
H75A H 1.0270 0.6658 0.4635 0.170 Uiso 1 1 calc R
H75B H 0.9873 0.7329 0.4186 0.170 Uiso 1 1 calc R
C76 C 1.064(2) 0.777(2) 0.4508(16) 0.218(16) Uiso 1 1 d .
H76A H 1.1142 0.7624 0.4227 0.328 Uiso 1 1 calc R
H76B H 1.0775 0.7685 0.4869 0.328 Uiso 1 1 calc R
H76C H 1.0405 0.8336 0.4401 0.328 Uiso 1 1 calc R
C77 C 0.7394(9) 0.8132(9) 0.5084(8) 0.096(5) Uani 1 1 d .
H77A H 0.7740 0.8483 0.5111 0.115 Uiso 1 1 calc R
H77B H 0.6840 0.8307 0.5305 0.115 Uiso 1 1 calc R
C78 C 0.7359(15) 0.8264(14) 0.4424(10) 0.128(7) Uiso 1 1 d .
H78A H 0.7881 0.7997 0.4210 0.153 Uiso 1 1 calc R
H78B H 0.6924 0.8015 0.4400 0.153 Uiso 1 1 calc R
C79 C 0.7190(17) 0.9201(17) 0.4158(12) 0.155(9) Uiso 1 1 d .
H79A H 0.6987 0.9295 0.3818 0.185 Uiso 1 1 calc R
H79B H 0.6792 0.9515 0.4428 0.185 Uiso 1 1 calc R
C80 C 0.805(2) 0.942(3) 0.4018(17) 0.238(18) Uiso 1 1 d .
H80A H 0.8018 0.9994 0.3853 0.357 Uiso 1 1 calc R
H80B H 0.8436 0.9102 0.3753 0.357 Uiso 1 1 calc R
H80C H 0.8246 0.9314 0.4359 0.357 Uiso 1 1 calc R
C81 C 0.4187(7) 0.4038(8) 0.8200(6) 0.068(3) Uani 1 1 d .
H81A H 0.4210 0.3459 0.8233 0.082 Uiso 1 1 calc R
H81B H 0.4313 0.4274 0.7799 0.082 Uiso 1 1 calc R
C82 C 0.3289(8) 0.4443(10) 0.8478(7) 0.083(4) Uani 1 1 d .
H82A H 0.3107 0.4122 0.8850 0.099 Uiso 1 1 calc R
H82B H 0.3290 0.4985 0.8529 0.099 Uiso 1 1 calc R
C83 C 0.2693(9) 0.4510(11) 0.8130(8) 0.094(4) Uani 1 1 d .
H83A H 0.2855 0.4853 0.7763 0.112 Uiso 1 1 calc R
H83B H 0.2699 0.3972 0.8067 0.112 Uiso 1 1 calc R
C84 C 0.1849(13) 0.4868(16) 0.8423(10) 0.139(8) Uani 1 1 d .
H84A H 0.1469 0.4910 0.8195 0.208 Uiso 1 1 calc R
H84B H 0.1844 0.5402 0.8480 0.208 Uiso 1 1 calc R
H84C H 0.1687 0.4524 0.8783 0.208 Uiso 1 1 calc R
C85 C 0.4886(7) 0.5048(7) 0.8376(5) 0.059(3) Uani 1 1 d .
H85A H 0.4370 0.5317 0.8595 0.070 Uiso 1 1 calc R
H85B H 0.5327 0.5089 0.8533 0.070 Uiso 1 1 calc R
C86 C 0.5016(8) 0.5513(8) 0.7780(6) 0.073(3) Uani 1 1 d .
H86A H 0.4528 0.5568 0.7640 0.088 Uiso 1 1 calc R
H86B H 0.5481 0.5208 0.7542 0.088 Uiso 1 1 calc R
C87 C 0.5178(11) 0.6348(10) 0.7738(7) 0.092(4) Uani 1 1 d .
H87A H 0.4777 0.6597 0.8040 0.110 Uiso 1 1 calc R
H87B H 0.5722 0.6283 0.7806 0.110 Uiso 1 1 calc R
C88 C 0.5144(14) 0.6911(14) 0.7205(9) 0.127(7) Uiso 1 1 d .
H88A H 0.5249 0.7425 0.7227 0.191 Uiso 1 1 calc R
H88B H 0.4605 0.6993 0.7134 0.191 Uiso 1 1 calc R
H88C H 0.5556 0.6687 0.6903 0.191 Uiso 1 1 calc R
C89 C 0.5706(8) 0.3668(8) 0.8182(6) 0.075(3) Uani 1 1 d .
H89A H 0.5675 0.3095 0.8248 0.090 Uiso 1 1 calc R
H89B H 0.5807 0.3866 0.7775 0.090 Uiso 1 1 calc R
C90 C 0.6425(10) 0.3732(11) 0.8378(8) 0.100(5) Uani 1 1 d .
H90A H 0.6388 0.3434 0.8765 0.120 Uiso 1 1 calc R
H90B H 0.6404 0.4301 0.8379 0.120 Uiso 1 1 calc R
C91 C 0.7246(9) 0.3392(11) 0.8003(8) 0.100(5) Uani 1 1 d .
H91A H 0.7287 0.2812 0.8026 0.120 Uiso 1 1 calc R
H91B H 0.7266 0.3660 0.7612 0.120 Uiso 1 1 calc R
C92 C 0.7947(11) 0.3515(14) 0.8173(9) 0.119(6) Uani 1 1 d .
H92A H 0.8454 0.3292 0.7930 0.178 Uiso 1 1 calc R
H92B H 0.7933 0.3245 0.8559 0.178 Uiso 1 1 calc R
H92C H 0.7915 0.4090 0.8142 0.178 Uiso 1 1 calc R
C93 C 0.4658(9) 0.3843(8) 0.9099(5) 0.073(3) Uani 1 1 d .
H93A H 0.5088 0.3928 0.9248 0.088 Uiso 1 1 calc R
H93B H 0.4142 0.4179 0.9265 0.088 Uiso 1 1 calc R
C94 C 0.4579(12) 0.2976(9) 0.9290(7) 0.097(5) Uani 1 1 d .
C95 C 0.4351(18) 0.2707(19) 0.9919(13) 0.158(9) Uiso 1 1 d D
C96 C 0.350(2) 0.307(4) 1.026(2) 0.31(3) Uiso 1 1 d D
C97 C 0.1393(7) 0.2591(8) 0.7378(6) 0.073(3) Uani 1 1 d .
H97A H 0.1030 0.2244 0.7369 0.088 Uiso 1 1 calc R
H97B H 0.1306 0.3082 0.7096 0.088 Uiso 1 1 calc R
C98 C 0.1132(8) 0.2834(10) 0.7967(8) 0.092(4) Uani 1 1 d .
H98A H 0.1222 0.2350 0.8254 0.110 Uiso 1 1 calc R
H98B H 0.1473 0.3202 0.7977 0.110 Uiso 1 1 calc R
C99 C 0.0215(10) 0.3256(13) 0.8101(9) 0.117(6) Uani 1 1 d .
H99A H 0.0139 0.3768 0.7836 0.140 Uiso 1 1 calc R
H99B H -0.0118 0.2911 0.8050 0.140 Uiso 1 1 calc R
C100 C -0.0072(13) 0.3419(17) 0.8681(11) 0.151(10) Uani 1 1 d .
H10A H -0.0651 0.3662 0.8751 0.227 Uiso 1 1 calc R
H10B H 0.0234 0.3787 0.8726 0.227 Uiso 1 1 calc R
H10C H 0.0012 0.2915 0.8945 0.227 Uiso 1 1 calc R
C101 C 0.2477(6) 0.1418(8) 0.7650(6) 0.066(3) Uani 1 1 d .
H10D H 0.3043 0.1148 0.7511 0.079 Uiso 1 1 calc R
H10E H 0.2459 0.1610 0.7989 0.079 Uiso 1 1 calc R
C102 C 0.1948(8) 0.0800(8) 0.7816(6) 0.079(4) Uani 1 1 d D
H10F H 0.2080 0.0471 0.7525 0.095 Uiso 1 1 calc R
H10G H 0.1368 0.1063 0.7872 0.095 Uiso 1 1 calc R
C103 C 0.2130(11) 0.0262(12) 0.8378(7) 0.124(7) Uani 1 1 d D
H10H H 0.2709 -0.0005 0.8314 0.148 Uiso 1 1 calc R
H10I H 0.2023 0.0603 0.8659 0.148 Uiso 1 1 calc R
C104 C 0.1591(14) -0.0379(14) 0.8599(11) 0.161(11) Uani 1 1 d D
H10J H 0.1730 -0.0724 0.8937 0.242 Uiso 1 1 calc R
H10K H 0.1684 -0.0705 0.8315 0.242 Uiso 1 1 calc R
H10L H 0.1019 -0.0115 0.8685 0.242 Uiso 1 1 calc R
C105 C 0.2384(8) 0.1918(8) 0.6631(5) 0.065(3) Uani 1 1 d .
H10M H 0.2054 0.1509 0.6685 0.078 Uiso 1 1 calc R
H10N H 0.2166 0.2398 0.6381 0.078 Uiso 1 1 calc R
C106 C 0.3245(9) 0.1596(9) 0.6346(5) 0.076(3) Uani 1 1 d .
H10O H 0.3476 0.1117 0.6591 0.091 Uiso 1 1 calc R
H10P H 0.3580 0.2007 0.6272 0.091 Uiso 1 1 calc R
C107 C 0.3262(12) 0.1372(13) 0.5796(7) 0.108(6) Uani 1 1 d .
H10Q H 0.2986 0.1842 0.5569 0.130 Uiso 1 1 calc R
H10R H 0.2953 0.0938 0.5878 0.130 Uiso 1 1 calc R
C108 C 0.4164(15) 0.1080(16) 0.5440(11) 0.145(8) Uiso 1 1 d .
H10S H 0.4133 0.0956 0.5093 0.217 Uiso 1 1 calc R
H10T H 0.4434 0.0600 0.5656 0.217 Uiso 1 1 calc R
H10U H 0.4475 0.1507 0.5355 0.217 Uiso 1 1 calc R
C109 C 0.2884(8) 0.2693(8) 0.7163(6) 0.069(3) Uani 1 1 d .
H10V H 0.2791 0.2843 0.7530 0.082 Uiso 1 1 calc R
H10W H 0.3441 0.2373 0.7079 0.082 Uiso 1 1 calc R
C110 C 0.2834(11) 0.3470(10) 0.6718(9) 0.107(5) Uani 1 1 d .
H11A H 0.2325 0.3856 0.6828 0.128 Uiso 1 1 calc R
H11B H 0.2862 0.3350 0.6352 0.128 Uiso 1 1 calc R
C111 C 0.3614(13) 0.3817(13) 0.6699(14) 0.177(14) Uani 1 1 d .
H11C H 0.3678 0.3724 0.7084 0.212 Uiso 1 1 calc R
H11D H 0.4099 0.3496 0.6487 0.212 Uiso 1 1 calc R
C112 C 0.362(2) 0.4642(18) 0.646(2) 0.27(3) Uani 1 1 d .
H11E H 0.4119 0.4776 0.6481 0.405 Uiso 1 1 calc R
H11F H 0.3150 0.4974 0.6676 0.405 Uiso 1 1 calc R
H11G H 0.3580 0.4744 0.6077 0.405 Uiso 1 1 calc R
C113 C 0.4359(7) 0.6680(8) 1.0087(5) 0.065(3) Uani 1 1 d .
H11H H 0.4914 0.6718 0.9860 0.078 Uiso 1 1 calc R
H11I H 0.4135 0.6364 0.9914 0.078 Uiso 1 1 calc R
C114 C 0.4434(9) 0.6196(10) 1.0675(6) 0.085(4) Uani 1 1 d .
H11J H 0.4595 0.6533 1.0870 0.102 Uiso 1 1 calc R
H11K H 0.3892 0.6089 1.0889 0.102 Uiso 1 1 calc R
C115 C 0.5009(10) 0.5438(10) 1.0678(7) 0.092(4) Uani 1 1 d .
H11L H 0.5054 0.5220 1.1067 0.110 Uiso 1 1 calc R
H11M H 0.5547 0.5554 1.0461 0.110 Uiso 1 1 calc R
C116 C 0.4840(15) 0.4773(13) 1.0452(12) 0.146(9) Uani 1 1 d .
H11N H 0.5284 0.4307 1.0469 0.220 Uiso 1 1 calc R
H11O H 0.4799 0.4971 1.0065 0.220 Uiso 1 1 calc R
H11P H 0.4329 0.4619 1.0678 0.220 Uiso 1 1 calc R
C117 C 0.3890(7) 0.7892(7) 0.9425(4) 0.056(3) Uani 1 1 d .
H11Q H 0.3616 0.8462 0.9400 0.068 Uiso 1 1 calc R
H11R H 0.4470 0.7884 0.9238 0.068 Uiso 1 1 calc R
C118 C 0.3553(10) 0.7529(11) 0.9102(6) 0.086(4) Uani 1 1 d .
H11S H 0.2989 0.7479 0.9303 0.104 Uiso 1 1 calc R
H11T H 0.3873 0.6982 0.9074 0.104 Uiso 1 1 calc R
C119 C 0.3552(8) 0.8021(9) 0.8503(5) 0.071(3) Uani 1 1 d .
H11U H 0.3306 0.8590 0.8522 0.086 Uiso 1 1 calc R
H11V H 0.4116 0.7993 0.8277 0.086 Uiso 1 1 calc R
C120 C 0.3072(14) 0.7683(13) 0.8235(9) 0.123(7) Uani 1 1 d .
H12A H 0.3074 0.7991 0.7859 0.184 Uiso 1 1 calc R
H12B H 0.2512 0.7719 0.8457 0.184 Uiso 1 1 calc R
H12C H 0.3319 0.7121 0.8214 0.184 Uiso 1 1 calc R
C121 C 0.4160(9) 0.8079(9) 1.0331(5) 0.070(3) Uani 1 1 d .
H12D H 0.3864 0.8638 1.0254 0.084 Uiso 1 1 calc R
H12E H 0.4027 0.7892 1.0739 0.084 Uiso 1 1 calc R
C122 C 0.5034(10) 0.8073(10) 1.0142(7) 0.084(4) Uani 1 1 d .
H12F H 0.5194 0.8233 0.9733 0.100 Uiso 1 1 calc R
H12G H 0.5350 0.7533 1.0253 0.100 Uiso 1 1 calc R
C123 C 0.5181(12) 0.8715(14) 1.0445(8) 0.112(6) Uani 1 1 d .
H12H H 0.4906 0.9261 1.0304 0.134 Uiso 1 1 calc R
H12I H 0.4959 0.8586 1.0852 0.134 Uiso 1 1 calc R
C124 C 0.6085(16) 0.8673(19) 1.0320(10) 0.155(10) Uani 1 1 d .
H12J H 0.6193 0.9061 1.0497 0.233 Uiso 1 1 calc R
H12K H 0.6299 0.8801 0.9917 0.233 Uiso 1 1 calc R
H12L H 0.6350 0.8132 1.0464 0.233 Uiso 1 1 calc R
C125 C 0.2950(8) 0.7457(8) 1.0349(6) 0.071(3) Uani 1 1 d .
H12M H 0.2800 0.7041 1.0215 0.085 Uiso 1 1 calc R
H12N H 0.2917 0.7276 1.0752 0.085 Uiso 1 1 calc R
C126 C 0.2352(10) 0.8214(10) 1.0266(8) 0.098(5) Uani 1 1 d .
H12O H 0.2419 0.8419 0.9861 0.118 Uiso 1 1 calc R
H12P H 0.2475 0.8616 1.0428 0.118 Uiso 1 1 calc R
C127 C 0.1477(8) 0.8136(11) 1.0519(6) 0.094(5) Uani 1 1 d .
H12Q H 0.1383 0.7698 1.0376 0.113 Uiso 1 1 calc R
H12R H 0.1420 0.7954 1.0925 0.113 Uiso 1 1 calc R
C128 C 0.0797(11) 0.8838(13) 1.0440(8) 0.121(7) Uani 1 1 d .
H12S H 0.0276 0.8667 1.0610 0.181 Uiso 1 1 calc R
H12T H 0.0840 0.9042 1.0042 0.181 Uiso 1 1 calc R
H12U H 0.0833 0.9262 1.0617 0.181 Uiso 1 1 calc R
C129 C 0.8370(8) 0.4513(8) 0.1682(5) 0.066(3) Uani 1 1 d .
H12V H 0.8599 0.3936 0.1680 0.079 Uiso 1 1 calc R
H12W H 0.8761 0.4735 0.1788 0.079 Uiso 1 1 calc R
C130 C 0.7599(9) 0.4578(9) 0.2127(6) 0.075(3) Uani 1 1 d .
H13A H 0.7151 0.4515 0.1985 0.090 Uiso 1 1 calc R
H13B H 0.7459 0.5114 0.2230 0.090 Uiso 1 1 calc R
C131 C 0.7702(9) 0.3915(10) 0.2650(6) 0.083(4) Uani 1 1 d .
H13C H 0.7866 0.3379 0.2546 0.100 Uiso 1 1 calc R
H13D H 0.8129 0.3994 0.2806 0.100 Uiso 1 1 calc R
C132 C 0.6876(11) 0.3974(14) 0.3093(8) 0.115(6) Uani 1 1 d .
H13E H 0.6930 0.3560 0.3422 0.172 Uiso 1 1 calc R
H13F H 0.6457 0.3896 0.2935 0.172 Uiso 1 1 calc R
H13G H 0.6722 0.4504 0.3197 0.172 Uiso 1 1 calc R
C133 C 0.7952(9) 0.5796(9) 0.1036(6) 0.081(4) Uani 1 1 d .
H13H H 0.7400 0.5847 0.1283 0.097 Uiso 1 1 calc R
H13I H 0.7890 0.6000 0.0650 0.097 Uiso 1 1 calc R
C134 C 0.8408(10) 0.6357(9) 0.1177(7) 0.084(4) Uani 1 1 d .
H13J H 0.8480 0.6155 0.1560 0.101 Uiso 1 1 calc R
H13K H 0.8954 0.6328 0.0922 0.101 Uiso 1 1 calc R
C135 C 0.7980(14) 0.7218(11) 0.1130(10) 0.123(7) Uani 1 1 d .
H13L H 0.7449 0.7247 0.1404 0.148 Uiso 1 1 calc R
H13M H 0.7871 0.7404 0.0755 0.148 Uiso 1 1 calc R
C136 C 0.8438(19) 0.7803(12) 0.1226(11) 0.154(10) Uani 1 1 d .
H13N H 0.8112 0.8347 0.1185 0.231 Uiso 1 1 calc R
H13O H 0.8960 0.7792 0.0953 0.231 Uiso 1 1 calc R
H13P H 0.8532 0.7640 0.1602 0.231 Uiso 1 1 calc R
C137 C 0.9219(7) 0.4793(11) 0.0716(7) 0.083(4) Uani 1 1 d .
H13Q H 0.9196 0.5166 0.0359 0.099 Uiso 1 1 calc R
H13R H 0.9536 0.5002 0.0896 0.099 Uiso 1 1 calc R
C138 C 0.9724(13) 0.4055(16) 0.0567(9) 0.126(7) Uani 1 1 d D
C139 C 1.039(5) 0.439(5) 0.006(5) 0.35(10) Uiso 0.50 1 d PD
C140 C 1.105(4) 0.359(4) 0.009(2) 0.33(3) Uani 1 1 d D
C141 C 0.7805(10) 0.4500(15) 0.0888(7) 0.110(6) Uani 1 1 d .
C142 C 0.781(2) 0.4449(16) 0.0307(12) 0.088(9) Uani 0.50 1 d PD
C143 C 0.7382(16) 0.3729(13) 0.0358(15) 0.208(18) Uani 1 1 d D
C144 C 0.728(3) 0.398(3) -0.0256(14) 0.242(19) Uiso 1 1 d D
C145 C 0.8707(8) 0.1243(8) 0.0929(6) 0.074(3) Uani 1 1 d .
H14A H 0.9093 0.1401 0.1082 0.089 Uiso 1 1 calc R
H14B H 0.8347 0.1739 0.0794 0.089 Uiso 1 1 calc R
C146 C 0.9204(11) 0.0834(13) 0.0417(8) 0.112(6) Uani 1 1 d .
H14C H 0.9603 0.0366 0.0544 0.134 Uiso 1 1 calc R
H14D H 0.8827 0.0631 0.0283 0.134 Uiso 1 1 calc R
C147 C 0.9629(13) 0.1352(19) -0.0042(10) 0.162(11) Uani 1 1 d D
H14E H 0.9261 0.1875 -0.0115 0.194 Uiso 1 1 calc R
H14F H 0.9783 0.1111 -0.0380 0.194 Uiso 1 1 calc R
C148 C 1.040(2) 0.149(3) 0.0071(16) 0.225(16) Uiso 1 1 d D
H14G H 1.0659 0.1854 -0.0248 0.337 Uiso 1 1 calc R
H14H H 1.0773 0.0979 0.0128 0.337 Uiso 1 1 calc R
H14I H 1.0248 0.1731 0.0405 0.337 Uiso 1 1 calc R
C149 C 0.8706(9) -0.0070(8) 0.1663(8) 0.088(4) Uani 1 1 d .
H14J H 0.8347 -0.0350 0.1986 0.106 Uiso 1 1 calc R
H14K H 0.8919 -0.0422 0.1381 0.106 Uiso 1 1 calc R
C150 C 0.9433(14) 0.0043(12) 0.1855(10) 0.128(7) Uani 1 1 d .
H15A H 0.9237 0.0370 0.2151 0.153 Uiso 1 1 calc R
H15B H 0.9809 0.0314 0.1539 0.153 Uiso 1 1 calc R
C151 C 0.9884(15) -0.0851(12) 0.2089(11) 0.132(8) Uani 1 1 d .
H15C H 0.9514 -0.1100 0.2421 0.158 Uiso 1 1 calc R
H15D H 1.0025 -0.1188 0.1801 0.158 Uiso 1 1 calc R
C152 C 1.0604(19) -0.081(2) 0.2231(14) 0.182(12) Uiso 1 1 d .
H15E H 1.0874 -0.1357 0.2369 0.274 Uiso 1 1 calc R
H15F H 1.0462 -0.0490 0.2521 0.274 Uiso 1 1 calc R
H15G H 1.0969 -0.0570 0.1901 0.274 Uiso 1 1 calc R
C153 C 0.7789(10) 0.1241(10) 0.1855(8) 0.096(5) Uani 1 1 d .
H15H H 0.7501 0.1757 0.1678 0.116 Uiso 1 1 calc R
H15I H 0.8229 0.1362 0.1976 0.116 Uiso 1 1 calc R
C154 C 0.7162(13) 0.0901(16) 0.2405(8) 0.127(7) Uani 1 1 d D
H15J H 0.6682 0.0845 0.2294 0.153 Uiso 1 1 calc R
H15K H 0.7423 0.0358 0.2563 0.153 Uiso 1 1 calc R
C155 C 0.686(3) 0.142(3) 0.2875(16) 0.231(17) Uiso 1 1 d D
C156 C 0.709(7) 0.221(5) 0.248(4) 0.29(5) Uiso 0.50 1 d PD
C157 C 0.7571(11) 0.0440(12) 0.1224(9) 0.114(6) Uani 1 1 d .
H15Q H 0.7284 0.0093 0.1548 0.137 Uiso 1 1 calc R
H15R H 0.7870 0.0103 0.0942 0.137 Uiso 1 1 calc R
C158 C 0.6923(11) 0.1102(14) 0.0977(9) 0.113(6) Uani 1 1 d .
H15S H 0.7198 0.1485 0.0674 0.136 Uiso 1 1 calc R
H15T H 0.6571 0.1402 0.1270 0.136 Uiso 1 1 calc R
C159 C 0.6386(18) 0.073(2) 0.0744(15) 0.208(17) Uani 1 1 d .
H15U H 0.6758 0.0437 0.0452 0.249 Uiso 1 1 calc R
H15V H 0.6159 0.0317 0.1050 0.249 Uiso 1 1 calc R
C160 C 0.573(2) 0.120(2) 0.0519(14) 0.214(17) Uani 1 1 d .
H16A H 0.5492 0.0867 0.0382 0.321 Uiso 1 1 calc R
H16B H 0.5935 0.1616 0.0210 0.321 Uiso 1 1 calc R
H16C H 0.5325 0.1462 0.0807 0.321 Uiso 1 1 calc R
C161 C 0.9494(7) 0.2692(8) 0.4746(5) 0.064(3) Uani 1 1 d .
H16D H 0.9634 0.3174 0.4805 0.077 Uiso 1 1 calc R
H16E H 0.9542 0.2750 0.4343 0.077 Uiso 1 1 calc R
C162 C 1.0121(9) 0.1949(8) 0.4927(6) 0.074(3) Uani 1 1 d .
H16F H 1.0064 0.1869 0.5333 0.089 Uiso 1 1 calc R
H16G H 1.0012 0.1466 0.4845 0.089 Uiso 1 1 calc R
C163 C 1.0981(9) 0.2051(11) 0.4624(6) 0.088(4) Uani 1 1 d .
H16H H 1.1055 0.2566 0.4678 0.105 Uiso 1 1 calc R
H16I H 1.1032 0.2097 0.4221 0.105 Uiso 1 1 calc R
C164 C 1.1684(10) 0.1392(13) 0.4789(10) 0.121(7) Uani 1 1 d .
H16J H 1.2202 0.1525 0.4560 0.182 Uiso 1 1 calc R
H16K H 1.1632 0.0877 0.4729 0.182 Uiso 1 1 calc R
H16L H 1.1664 0.1354 0.5182 0.182 Uiso 1 1 calc R
C165 C 0.8469(8) 0.2458(8) 0.5704(5) 0.064(3) Uani 1 1 d .
H16M H 0.7879 0.2517 0.5871 0.077 Uiso 1 1 calc R
H16N H 0.8719 0.1888 0.5809 0.077 Uiso 1 1 calc R
C166 C 0.8816(10) 0.2969(10) 0.5955(6) 0.083(4) Uani 1 1 d .
H16O H 0.8473 0.3512 0.5946 0.100 Uiso 1 1 calc R
H16P H 0.9370 0.3021 0.5734 0.100 Uiso 1 1 calc R
C167 C 0.8841(10) 0.2565(13) 0.6572(7) 0.097(5) Uani 1 1 d .
H16Q H 0.8286 0.2654 0.6813 0.117 Uiso 1 1 calc R
H16R H 0.9038 0.1980 0.6595 0.117 Uiso 1 1 calc R
C168 C 0.9398(16) 0.2910(16) 0.6780(9) 0.137(8) Uani 1 1 d .
H16S H 0.9400 0.2653 0.7166 0.206 Uiso 1 1 calc R
H16T H 0.9202 0.3489 0.6759 0.206 Uiso 1 1 calc R
H16U H 0.9951 0.2810 0.6547 0.206 Uiso 1 1 calc R
C169 C 0.8081(9) 0.3513(9) 0.4896(6) 0.082(4) Uani 1 1 d .
H16V H 0.7508 0.3502 0.5094 0.098 Uiso 1 1 calc R
H16W H 0.8258 0.3906 0.5035 0.098 Uiso 1 1 calc R
C170 C 0.8117(11) 0.3819(9) 0.4267(7) 0.092(5) Uani 1 1 d .
H17A H 0.8015 0.3403 0.4107 0.111 Uiso 1 1 calc R
H17B H 0.8664 0.3930 0.4070 0.111 Uiso 1 1 calc R
C171 C 0.7430(13) 0.4644(11) 0.4183(7) 0.105(5) Uani 1 1 d .
H17C H 0.7354 0.4763 0.3799 0.126 Uiso 1 1 calc R
H17D H 0.6904 0.4570 0.4444 0.126 Uiso 1 1 calc R
C172 C 0.7686(15) 0.5287(17) 0.4282(11) 0.153(10) Uani 1 1 d .
H17E H 0.7283 0.5780 0.4224 0.229 Uiso 1 1 calc R
H17F H 0.8209 0.5355 0.4025 0.229 Uiso 1 1 calc R
H17G H 0.7745 0.5174 0.4666 0.229 Uiso 1 1 calc R
C173 C 0.8319(7) 0.2008(8) 0.4880(5) 0.066(3) Uani 1 1 d .
H17H H 0.8522 0.2051 0.4472 0.079 Uiso 1 1 calc R
H17I H 0.8588 0.1479 0.5053 0.079 Uiso 1 1 calc R
C174 C 0.7429(9) 0.2011(10) 0.5017(6) 0.084(4) Uani 1 1 d .
H17J H 0.7142 0.2544 0.4864 0.101 Uiso 1 1 calc R
H17K H 0.7221 0.1916 0.5426 0.101 Uiso 1 1 calc R
C175 C 0.7245(12) 0.1366(14) 0.4780(9) 0.116(6) Uani 1 1 d .
H17L H 0.7504 0.1435 0.4377 0.139 Uiso 1 1 calc R
H17M H 0.7503 0.0834 0.4957 0.139 Uiso 1 1 calc R
C176 C 0.6353(12) 0.1367(16) 0.4857(11) 0.138(8) Uani 1 1 d .
H17N H 0.6301 0.0943 0.4687 0.206 Uiso 1 1 calc R
H17O H 0.6089 0.1888 0.4680 0.206 Uiso 1 1 calc R
H17P H 0.6093 0.1271 0.5255 0.206 Uiso 1 1 calc R
C177 C 0.3456(8) 0.5980(11) 0.4199(6) 0.086(4) Uani 1 1 d .
H17Q H 0.3077 0.5754 0.4083 0.103 Uiso 1 1 calc R
H17R H 0.3289 0.6571 0.4121 0.103 Uiso 1 1 calc R
C178 C 0.3350(13) 0.5706(17) 0.4836(8) 0.138(8) Uani 1 1 d D
H17S H 0.3732 0.5911 0.4963 0.165 Uiso 1 1 calc R
H17T H 0.3463 0.5114 0.4932 0.165 Uiso 1 1 calc R
C179 C 0.2440(14) 0.605(2) 0.5128(10) 0.203(17) Uani 1 1 d D
H17U H 0.2370 0.5978 0.5535 0.244 Uiso 1 1 calc R
H17V H 0.2285 0.6630 0.4978 0.244 Uiso 1 1 calc R
C180 C 0.192(2) 0.556(3) 0.4988(18) 0.33(4) Uani 1 1 d D
H18A H 0.1345 0.5734 0.5156 0.498 Uiso 1 1 calc R
H18B H 0.2088 0.4986 0.5135 0.498 Uiso 1 1 calc R
H18C H 0.2001 0.5634 0.4583 0.498 Uiso 1 1 calc R
C181 C 0.4660(10) 0.4836(10) 0.3930(7) 0.088(4) Uani 1 1 d .
H18D H 0.4752 0.4673 0.4311 0.106 Uiso 1 1 calc R
H18E H 0.5195 0.4736 0.3667 0.106 Uiso 1 1 calc R
C182 C 0.4132(12) 0.4285(11) 0.3866(9) 0.110(6) Uani 1 1 d .
H18F H 0.3583 0.4398 0.4111 0.132 Uiso 1 1 calc R
H18G H 0.4076 0.4406 0.3477 0.132 Uiso 1 1 calc R
C183 C 0.4501(15) 0.3416(13) 0.4012(13) 0.143(8) Uani 1 1 d .
H18H H 0.5057 0.3323 0.3774 0.171 Uiso 1 1 calc R
H18I H 0.4551 0.3310 0.4401 0.171 Uiso 1 1 calc R
C184 C 0.410(2) 0.285(2) 0.3962(18) 0.210(17) Uani 1 1 d .
H18J H 0.4407 0.2311 0.4061 0.315 Uiso 1 1 calc R
H18K H 0.4049 0.2937 0.3578 0.315 Uiso 1 1 calc R
H18L H 0.3556 0.2909 0.4212 0.315 Uiso 1 1 calc R
C185 C 0.4904(10) 0.6143(10) 0.3959(7) 0.087(4) Uani 1 1 d .
H18M H 0.5458 0.5925 0.3757 0.105 Uiso 1 1 calc R
H18N H 0.4885 0.5978 0.4362 0.105 Uiso 1 1 calc R
C186 C 0.4773(12) 0.7083(13) 0.3813(10) 0.118(7) Uani 1 1 d .
H18O H 0.4848 0.7257 0.3406 0.142 Uiso 1 1 calc R
H18P H 0.4208 0.7312 0.3991 0.142 Uiso 1 1 calc R
C187 C 0.5360(16) 0.7412(13) 0.4007(10) 0.131(7) Uani 1 1 d .
H18Q H 0.5268 0.7245 0.4416 0.157 Uiso 1 1 calc R
H18R H 0.5921 0.7155 0.3843 0.157 Uiso 1 1 calc R
C188 C 0.5308(18) 0.8259(18) 0.3875(12) 0.160(9) Uiso 1 1 d .
H18S H 0.5712 0.8399 0.4016 0.240 Uiso 1 1 calc R
H18T H 0.4764 0.8524 0.4048 0.240 Uiso 1 1 calc R
H18U H 0.5412 0.8435 0.3471 0.240 Uiso 1 1 calc R
C189 C 0.4218(8) 0.6032(8) 0.3223(5) 0.066(3) Uiso 1 1 d .
H18V H 0.3820 0.5756 0.3175 0.080 Uiso 1 1 calc R
H18W H 0.3984 0.6613 0.3170 0.080 Uiso 1 1 calc R
C190 C 0.4994(8) 0.5892(10) 0.2760(6) 0.076(4) Uani 1 1 d .
H19A H 0.5137 0.5321 0.2724 0.092 Uiso 1 1 calc R
H19B H 0.5449 0.6022 0.2859 0.092 Uiso 1 1 calc R
C191 C 0.4862(8) 0.6438(11) 0.2185(6) 0.086(4) Uani 1 1 d .
H19C H 0.4429 0.6284 0.2077 0.104 Uiso 1 1 calc R
H19D H 0.4682 0.7006 0.2231 0.104 Uiso 1 1 calc R
C192 C 0.5617(11) 0.6358(14) 0.1735(7) 0.109(6) Uani 1 1 d .
H19E H 0.5516 0.6709 0.1390 0.163 Uiso 1 1 calc R
H19F H 0.5787 0.5801 0.1680 0.163 Uiso 1 1 calc R
H19G H 0.6047 0.6512 0.1841 0.163 Uiso 1 1 calc R
C193 C 0.3481(14) 0.0874(12) 0.3024(9) 0.113(6) Uani 1 1 d .
H19H H 0.3988 0.1021 0.2773 0.136 Uiso 1 1 calc R
H19I H 0.3108 0.1377 0.3113 0.136 Uiso 1 1 calc R
C194 C 0.367(2) 0.0398(19) 0.3526(12) 0.165(11) Uani 1 1 d .
H19J H 0.4030 -0.0114 0.3446 0.197 Uiso 1 1 calc R
H19K H 0.3160 0.0270 0.3791 0.197 Uiso 1 1 calc R
C195 C 0.406(3) 0.082(2) 0.378(2) 0.26(2) Uani 1 1 d D
H19L H 0.3614 0.1119 0.4035 0.317 Uiso 1 1 calc R
H19M H 0.4289 0.1230 0.3475 0.317 Uiso 1 1 calc R
C196 C 0.474(3) 0.045(4) 0.411(2) 0.35(3) Uiso 1 1 d D
H19N H 0.4793 0.0857 0.4300 0.529 Uiso 1 1 calc R
H19O H 0.5253 0.0288 0.3855 0.529 Uiso 1 1 calc R
H19P H 0.4587 -0.0012 0.4390 0.529 Uiso 1 1 calc R
C197 C 0.3664(12) -0.0301(10) 0.2553(8) 0.110(6) Uani 1 1 d .
H19Q H 0.3708 -0.0673 0.2908 0.132 Uiso 1 1 calc R
H19R H 0.3413 -0.0549 0.2350 0.132 Uiso 1 1 calc R
C198 C 0.4528(17) -0.0233(19) 0.2207(15) 0.204(17) Uani 1 1 d .
H19S H 0.4776 0.0061 0.2381 0.244 Uiso 1 1 calc R
H19T H 0.4508 0.0068 0.1827 0.244 Uiso 1 1 calc R
C199 C 0.5068(12) -0.1127(18) 0.2176(15) 0.189(16) Uani 1 1 d .
H19U H 0.4877 -0.1468 0.2538 0.227 Uiso 1 1 calc R
H19V H 0.4916 -0.1322 0.1893 0.227 Uiso 1 1 calc R
C200 C 0.586(3) -0.129(3) 0.207(2) 0.30(3) Uiso 1 1 d .
H20A H 0.6062 -0.1849 0.2022 0.456 Uiso 1 1 calc R
H20B H 0.6041 -0.1202 0.2378 0.456 Uiso 1 1 calc R
H20C H 0.6081 -0.0936 0.1726 0.456 Uiso 1 1 calc R
C201 C 0.2287(12) 0.0214(11) 0.3096(8) 0.109(6) Uani 1 1 d .
H20D H 0.2075 -0.0090 0.2905 0.131 Uiso 1 1 calc R
H20E H 0.2434 -0.0155 0.3429 0.131 Uiso 1 1 calc R
C202 C 0.1628(14) 0.0881(12) 0.3281(10) 0.124(7) Uani 1 1 d .
H20F H 0.1456 0.1237 0.2952 0.149 Uiso 1 1 calc R
H20G H 0.1840 0.1200 0.3460 0.149 Uiso 1 1 calc R
C203 C 0.0878(13) 0.0575(16) 0.3699(9) 0.128(7) Uani 1 1 d .
H20H H 0.1040 0.0261 0.4042 0.153 Uiso 1 1 calc R
H20I H 0.0453 0.1041 0.3800 0.153 Uiso 1 1 calc R
C204 C 0.0537(18) 0.0068(18) 0.3468(11) 0.164(10) Uani 1 1 d .
H20J H 0.0077 -0.0118 0.3749 0.247 Uiso 1 1 calc R
H20K H 0.0955 -0.0395 0.3367 0.247 Uiso 1 1 calc R
H20L H 0.0353 0.0383 0.3138 0.247 Uiso 1 1 calc R
C205 C 0.2968(14) 0.1079(11) 0.2188(7) 0.105(5) Uani 1 1 d .
H20M H 0.3508 0.1154 0.1948 0.126 Uiso 1 1 calc R
H20N H 0.2678 0.1599 0.2298 0.126 Uiso 1 1 calc R
C206 C 0.247(2) 0.0833(14) 0.1833(10) 0.174(13) Uani 1 1 d .
H20O H 0.1894 0.0851 0.2034 0.209 Uiso 1 1 calc R
H20P H 0.2710 0.0289 0.1748 0.209 Uiso 1 1 calc R
C207 C 0.255(3) 0.151(3) 0.1271(18) 0.246(19) Uiso 1 1 d .
H20Q H 0.3069 0.1383 0.0993 0.295 Uiso 1 1 calc R
H20R H 0.2469 0.2055 0.1343 0.295 Uiso 1 1 calc R
C208 C 0.178(3) 0.134(3) 0.111(2) 0.27(2) Uiso 1 1 d .
H20S H 0.1688 0.1707 0.0770 0.411 Uiso 1 1 calc R
H20T H 0.1298 0.1427 0.1416 0.411 Uiso 1 1 calc R
H20U H 0.1891 0.0786 0.1056 0.411 Uiso 1 1 calc R
C209 C 0.286(3) 0.940(3) 0.5149(14) 0.136(15) Uiso 0.50 1 d PD
C210 C 0.279(2) 0.930(2) 0.4577(11) 0.106(10) Uiso 0.50 1 d PD
C211 C 0.226(2) 0.866(2) 0.4727(13) 0.111(11) Uiso 0.50 1 d PD
C212 C 0.188(3) 0.855(3) 0.5355(15) 0.17(2) Uiso 0.50 1 d PD
C213 C 0.033(4) 0.565(4) 0.666(3) 0.162(19) Uiso 0.50 1 d P
C239 C 1.049(3) 0.437(4) 0.015(2) 0.29(7) Uani 0.50 1 d PD
C242 C 0.7863(19) 0.3777(19) 0.0852(15) 0.086(8) Uani 0.50 1 d P
Cl1 Cl 0.0936(10) 0.5394(10) 0.7226(7) 0.158(5) Uiso 0.50 1 d P
Cl2 Cl 0.0378(13) 0.4872(14) 0.6504(9) 0.202(7) Uiso 0.50 1 d P
H1 H 0.6255(6) 0.0196(6) 0.7529(4) 0.17(8) Uiso 1 1 d D
H2 H 0.1297(8) 0.5042(8) 0.2523(5) 0.11(5) Uiso 1 1 d D
N1 N 0.7399(14) -0.3320(10) 0.9789(7) 0.143(8) Uani 1 1 d .
N2 N 0.6102(9) -0.4191(7) 0.8925(5) 0.089(4) Uani 1 1 d .
N3 N 1.0093(8) -0.2389(9) 0.6233(6) 0.100(4) Uani 1 1 d .
N4 N 0.9784(10) -0.0065(10) 0.5072(6) 0.118(6) Uani 1 1 d .
N5 N 0.7713(10) 0.1874(10) 0.9547(6) 0.102(4) Uani 1 1 d .
N6 N 0.9747(7) 0.1212(10) 0.8219(7) 0.102(4) Uani 1 1 d .
N7 N 0.6584(12) 0.4423(9) 0.6326(7) 0.124(6) Uani 1 1 d .
N8 N 0.5375(10) 0.3786(9) 0.5282(6) 0.109(5) Uani 1 1 d .
N9 N 0.2830(8) -0.0813(10) 0.6841(7) 0.105(5) Uani 1 1 d .
N10 N 0.4966(9) -0.1374(12) 0.5492(8) 0.122(6) Uani 1 1 d .
N11 N 0.2360(8) 0.2561(9) 0.8946(7) 0.101(4) Uani 1 1 d .
N12 N 0.2644(11) 0.0182(10) 0.9985(7) 0.125(6) Uani 1 1 d .
N13 N 0.1694(15) 0.3357(12) 0.5534(7) 0.151(8) Uani 1 1 d .
N14 N -0.0693(13) 0.4917(10) 0.5552(6) 0.134(7) Uani 1 1 d .
N15 N 0.5851(7) 0.3981(8) 0.1887(6) 0.089(4) Uani 1 1 d .
N16 N 0.4996(8) 0.1833(9) 0.1990(7) 0.106(5) Uani 1 1 d .
N17 N -0.0590(8) 0.2309(8) 0.1648(6) 0.090(4) Uani 1 1 d .
N18 N -0.1126(9) 0.1843(10) 0.3460(6) 0.101(4) Uani 1 1 d .
N19 N 0.0601(12) 0.6796(10) -0.0371(6) 0.124(6) Uani 1 1 d .
N20 N 0.3164(9) 0.5544(8) -0.0527(5) 0.088(3) Uani 1 1 d .
N21 N -0.2336(8) 0.8533(8) 0.2787(8) 0.109(5) Uani 1 1 d .
N22 N -0.3240(7) 0.6397(9) 0.2883(7) 0.103(5) Uani 1 1 d .
N23 N 0.3232(9) 0.8679(8) 0.1617(5) 0.089(4) Uani 1 1 d .
N24 N 0.2826(7) 0.8088(7) 0.3417(5) 0.073(3) Uani 1 1 d .
N25 N 0.0221(5) 0.8113(6) 0.7934(4) 0.057(2) Uani 1 1 d .
N26 N 0.7727(7) 0.7250(7) 0.5349(6) 0.080(3) Uani 1 1 d .
N27 N 0.4856(6) 0.4142(6) 0.8465(4) 0.063(2) Uani 1 1 d .
N28 N 0.2270(6) 0.2152(6) 0.7209(4) 0.062(2) Uani 1 1 d .
N29 N 0.3842(5) 0.7532(5) 1.0044(3) 0.0503(19) Uani 1 1 d .
N30 N 0.8325(6) 0.4925(7) 0.1085(4) 0.065(2) Uani 1 1 d .
N31 N 0.8183(6) 0.0726(6) 0.1409(5) 0.070(3) Uani 1 1 d .
N32 N 0.8603(6) 0.2667(6) 0.5055(4) 0.064(2) Uani 1 1 d .
N33 N 0.4314(6) 0.5750(7) 0.3832(4) 0.071(3) Uani 1 1 d .
N34 N 0.3081(9) 0.0482(7) 0.2692(5) 0.089(4) Uani 1 1 d .
O1 O 0.229(3) 0.897(3) 0.5573(10) 0.215(19) Uiso 0.50 1 d PD
S1 S 0.59849(14) -0.20676(14) 0.81562(10) 0.0451(5) Uani 1 1 d .
S2 S 0.70877(16) -0.15057(16) 0.87214(11) 0.0484(5) Uani 1 1 d .
S3 S 0.81828(14) -0.13407(15) 0.70169(10) 0.0469(5) Uani 1 1 d .
S4 S 0.79732(14) 0.03157(16) 0.61899(10) 0.0494(5) Uani 1 1 d .
S5 S 0.82037(14) 0.05039(15) 0.78317(11) 0.0474(5) Uani 1 1 d .
S6 S 0.66383(15) 0.11330(16) 0.87190(11) 0.0502(5) Uani 1 1 d .
S7 S 0.64748(15) 0.23814(15) 0.70699(11) 0.0488(5) Uani 1 1 d .
S8 S 0.55312(16) 0.18488(16) 0.63712(11) 0.0505(6) Uani 1 1 d .
S9 S 0.59086(15) -0.07518(16) 0.64050(11) 0.0492(5) Uani 1 1 d .
S10 S 0.43615(14) -0.02759(16) 0.73415(11) 0.0476(5) Uani 1 1 d .
S11 S 0.43903(14) 0.16692(15) 0.81828(11) 0.0474(5) Uani 1 1 d .
S12 S 0.45676(15) -0.00673(16) 0.89211(11) 0.0503(5) Uani 1 1 d .
S13 S 0.00770(15) 0.51335(17) 0.40682(10) 0.0509(6) Uani 1 1 d .
S14 S 0.18170(16) 0.40254(17) 0.39772(11) 0.0515(6) Uani 1 1 d .
S15 S 0.29936(15) 0.31569(15) 0.23960(12) 0.0510(6) Uani 1 1 d .
S16 S 0.36062(14) 0.47318(15) 0.23370(12) 0.0488(5) Uani 1 1 d .
S17 S 0.06568(15) 0.35987(16) 0.18639(10) 0.0487(5) Uani 1 1 d .
S18 S 0.04194(16) 0.31122(15) 0.31641(11) 0.0495(6) Uani 1 1 d .
S19 S 0.06369(15) 0.60641(16) 0.11368(10) 0.0480(5) Uani 1 1 d .
S20 S 0.24484(14) 0.51198(17) 0.09944(10) 0.0487(5) Uani 1 1 d .
S21 S -0.04009(15) 0.70098(15) 0.27216(12) 0.0500(6) Uani 1 1 d .
S22 S -0.10482(14) 0.55036(15) 0.26754(10) 0.0450(5) Uani 1 1 d .
S23 S 0.21765(16) 0.69748(15) 0.18936(10) 0.0474(5) Uani 1 1 d .
S24 S 0.18591(15) 0.65530(15) 0.32014(10) 0.0446(5) Uani 1 1 d .

loop_
_atom_site_aniso_label
_atom_site_aniso_U_11
_atom_site_aniso_U_22
_atom_site_aniso_U_33
_atom_site_aniso_U_23
_atom_site_aniso_U_13
_atom_site_aniso_U_12
Ag1 0.0611(4) 0.0520(4) 0.0451(4) -0.0081(3) -0.0046(3) -0.0223(3)
Ag2 0.0434(4) 0.0703(5) 0.0513(4) 0.0067(4) -0.0134(3) -0.0175(4)
Ag3 0.0528(4) 0.0508(4) 0.0536(4) -0.0040(3) -0.0117(3) -0.0079(3)
Ag4 0.0419(4) 0.0502(5) 0.0914(6) -0.0166(4) -0.0104(4) -0.0081(3)
Ag5 0.0460(4) 0.0567(5) 0.0505(4) -0.0058(3) -0.0125(3) -0.0110(3)
Ag6 0.0555(4) 0.0514(4) 0.0523(4) -0.0111(3) -0.0201(3) 0.0024(3)
Ag7 0.0531(4) 0.0550(5) 0.0522(4) -0.0069(3) -0.0098(3) -0.0139(3)
Ag8 0.0515(4) 0.0547(5) 0.0522(4) -0.0071(3) -0.0080(3) -0.0142(3)
Ag9 0.0434(6) 0.0420(6) 0.0436(6) -0.0066(5) -0.0129(5) -0.0113(5)
Ag10 0.0431(7) 0.0501(9) 0.0499(8) -0.0070(6) -0.0103(5) -0.0184(7)
Ag11 0.0409(6) 0.0413(6) 0.0394(6) -0.0051(4) -0.0042(4) -0.0124(5)
Ag12 0.0427(6) 0.0427(6) 0.0453(6) -0.0032(4) -0.0138(4) -0.0153(4)
Ag13 0.0424(5) 0.0457(6) 0.0366(5) -0.0018(4) -0.0081(4) -0.0181(4)
Ag14 0.0422(5) 0.0373(5) 0.0423(5) -0.0005(4) -0.0108(4) -0.0110(4)
Ag15 0.0410(6) 0.0505(7) 0.0424(7) 0.0022(5) -0.0137(5) -0.0197(5)
Ag16 0.0366(5) 0.0402(6) 0.0485(6) -0.0093(4) -0.0068(4) -0.0129(4)
Ag17 0.079(4) 0.097(5) 0.110(5) 0.023(3) -0.038(3) -0.038(3)
Ag18 0.106(4) 0.061(3) 0.095(4) -0.010(3) 0.032(3) -0.031(3)
Ag19 0.073(3) 0.198(8) 0.100(4) -0.075(5) 0.006(3) -0.062(4)
Ag20 0.050(3) 0.095(5) 0.069(4) -0.028(3) -0.003(2) -0.033(3)
Ag21 0.070(3) 0.095(4) 0.075(3) 0.009(3) -0.027(3) -0.044(3)
Ag22 0.072(3) 0.056(2) 0.062(3) 0.003(2) 0.011(2) -0.011(2)
Ag23 0.130(5) 0.073(3) 0.105(4) -0.029(3) -0.076(4) 0.010(3)
Ag24 0.114(5) 0.058(3) 0.088(4) -0.023(3) -0.061(4) 0.011(3)
C1 0.041(5) 0.034(5) 0.043(5) -0.001(4) -0.002(4) 0.000(4)
C2 0.069(6) 0.040(5) 0.046(5) 0.006(4) -0.013(5) -0.016(5)
C3 0.107(10) 0.053(7) 0.068(7) 0.018(6) -0.056(7) -0.020(6)
C4 0.082(8) 0.039(6) 0.059(6) 0.007(5) -0.015(6) -0.012(5)
C5 0.036(4) 0.050(5) 0.045(5) -0.014(4) -0.007(4) -0.008(4)
C6 0.043(5) 0.057(6) 0.044(5) -0.018(4) 0.011(4) -0.011(4)
C7 0.069(7) 0.062(8) 0.066(7) -0.021(6) 0.005(6) 0.001(6)
C8 0.075(8) 0.070(8) 0.079(9) -0.018(7) -0.001(7) -0.015(6)
C9 0.049(5) 0.039(5) 0.049(5) -0.007(4) -0.010(4) -0.014(4)
C10 0.051(6) 0.055(6) 0.066(6) -0.006(5) -0.028(5) -0.018(5)
C11 0.086(9) 0.081(9) 0.084(9) -0.022(7) -0.037(7) -0.023(7)
C12 0.068(8) 0.069(8) 0.088(9) -0.024(6) -0.037(7) -0.013(6)
C13 0.029(4) 0.035(5) 0.044(5) -0.002(4) 0.007(3) 0.002(3)
C14 0.068(7) 0.041(6) 0.060(6) 0.005(5) -0.011(5) -0.010(5)
C15 0.076(8) 0.035(6) 0.116(11) 0.017(6) -0.036(8) -0.015(6)
C16 0.092(9) 0.061(8) 0.067(8) 0.008(6) -0.018(7) -0.005(7)
C17 0.053(5) 0.036(5) 0.057(6) 0.004(4) -0.032(5) -0.005(4)
C18 0.051(6) 0.062(7) 0.079(7) -0.024(6) -0.032(5) -0.002(5)
C19 0.053(7) 0.082(9) 0.095(9) -0.034(7) -0.032(7) -0.004(6)
C20 0.065(7) 0.101(10) 0.092(9) -0.053(8) -0.044(7) 0.012(7)
C21 0.036(4) 0.047(5) 0.048(5) -0.012(4) -0.008(4) -0.009(4)
C22 0.055(6) 0.051(6) 0.058(6) -0.013(5) 0.002(5) -0.015(5)
C23 0.047(6) 0.057(7) 0.067(7) -0.019(5) 0.012(5) -0.004(5)
C24 0.069(7) 0.059(7) 0.082(9) -0.027(7) 0.017(7) -0.018(6)
C25 0.071(6) 0.036(5) 0.045(5) 0.008(4) -0.015(5) -0.029(5)
C26 0.118(10) 0.030(5) 0.047(6) -0.008(4) -0.027(6) -0.010(5)
C27 0.132(13) 0.088(10) 0.049(7) -0.014(7) -0.035(8) 0.010(9)
C28 0.165(16) 0.045(7) 0.055(7) 0.004(6) -0.012(9) -0.012(8)
C29 0.041(5) 0.038(5) 0.052(5) -0.006(4) -0.017(4) -0.003(4)
C30 0.036(5) 0.048(6) 0.067(6) -0.014(5) -0.007(4) -0.005(4)
C31 0.038(5) 0.063(7) 0.078(8) -0.003(6) -0.005(5) -0.012(5)
C32 0.039(5) 0.046(7) 0.113(10) -0.012(7) 0.003(6) -0.004(5)
C33 0.047(5) 0.053(6) 0.047(5) -0.008(4) -0.016(4) -0.019(4)
C34 0.058(6) 0.040(5) 0.067(6) -0.016(5) -0.011(5) -0.014(4)
C35 0.053(6) 0.058(7) 0.094(9) -0.038(6) -0.016(6) -0.019(5)
C36 0.062(7) 0.080(8) 0.061(7) -0.013(6) 0.004(6) -0.044(6)
C37 0.051(5) 0.039(5) 0.040(5) -0.001(4) -0.004(4) -0.023(4)
C38 0.069(7) 0.059(7) 0.041(5) -0.013(5) -0.007(5) -0.014(5)
C39 0.111(11) 0.083(9) 0.036(6) -0.005(6) -0.014(6) -0.016(8)
C40 0.082(8) 0.060(7) 0.039(5) -0.010(5) 0.001(6) -0.020(6)
C41 0.039(5) 0.053(6) 0.046(5) -0.001(4) -0.013(4) -0.018(4)
C42 0.040(5) 0.062(7) 0.066(6) -0.022(5) -0.012(5) -0.006(4)
C43 0.052(6) 0.068(9) 0.088(9) -0.024(7) -0.015(6) 0.000(6)
C44 0.053(7) 0.072(8) 0.101(10) -0.028(7) -0.019(7) 0.000(6)
C45 0.026(4) 0.046(5) 0.047(5) -0.012(4) -0.003(3) -0.012(3)
C46 0.046(5) 0.050(6) 0.048(5) -0.005(4) -0.004(4) -0.022(4)
C47 0.075(7) 0.059(7) 0.063(7) -0.022(6) 0.001(6) -0.033(6)
C48 0.067(6) 0.038(5) 0.067(7) -0.011(5) -0.014(5) -0.023(5)
C49 0.061(6) 0.063(7) 0.068(7) -0.017(6) -0.030(6) 0.000(5)
C50 0.061(7) 0.075(8) 0.061(7) 0.005(6) -0.021(5) -0.004(6)
C51 0.097(10) 0.100(11) 0.079(9) -0.024(8) -0.036(8) -0.012(8)
C52 0.120(14) 0.108(13) 0.075(9) -0.029(9) -0.003(9) 0.015(11)
C53 0.060(6) 0.067(8) 0.067(7) -0.009(6) -0.021(6) -0.010(5)
C54 0.080(9) 0.083(10) 0.114(12) -0.011(9) -0.028(9) -0.012(8)
C55 0.16(2) 0.099(15) 0.17(2) -0.010(15) -0.011(17) -0.068(15)
C57 0.046(6) 0.070(8) 0.081(8) -0.016(6) -0.014(6) 0.011(5)
C58 0.072(9) 0.106(13) 0.123(13) -0.050(11) -0.010(9) 0.008(8)
C59 0.063(10) 0.19(2) 0.22(3) -0.13(2) -0.002(13) 0.002(12)
C60 0.15(3) 0.20(3) 0.34(5) -0.15(4) -0.01(3) -0.01(2)
C61 0.052(6) 0.070(8) 0.059(6) 0.001(5) -0.020(5) -0.004(5)
C62 0.083(9) 0.067(9) 0.078(9) 0.003(7) -0.018(7) -0.008(7)
C63 0.089(11) 0.091(12) 0.132(15) 0.017(11) -0.023(10) -0.007(9)
C64 0.121(17) 0.19(3) 0.16(2) 0.026(19) -0.022(16) -0.076(18)
C65 0.084(9) 0.071(9) 0.082(9) -0.027(7) -0.007(7) -0.007(7)
C66 0.094(12) 0.146(19) 0.147(18) -0.071(15) 0.002(12) -0.030(12)
C67 0.123(14) 0.091(12) 0.120(14) 0.009(10) -0.039(12) -0.042(11)
C68 0.109(15) 0.14(2) 0.17(2) 0.019(17) -0.015(14) -0.057(14)
C69 0.092(10) 0.067(9) 0.131(14) -0.044(9) -0.030(10) -0.005(7)
C70 0.147(18) 0.097(14) 0.120(15) -0.027(12) -0.023(13) 0.008(12)
C71 0.152(18) 0.096(14) 0.120(15) -0.025(11) -0.049(13) -0.019(12)
C73 0.085(9) 0.067(9) 0.088(10) -0.011(7) 0.004(8) 0.003(7)
C74 0.124(16) 0.126(18) 0.16(2) -0.050(15) -0.030(15) -0.017(13)
C75 0.093(13) 0.18(2) 0.16(2) -0.077(18) 0.028(13) -0.049(14)
C77 0.071(8) 0.065(9) 0.131(14) -0.021(9) -0.007(8) 0.007(7)
C81 0.068(7) 0.063(7) 0.082(8) -0.023(6) -0.014(6) -0.022(6)
C82 0.058(7) 0.106(11) 0.095(10) -0.047(9) -0.007(7) -0.022(7)
C83 0.071(9) 0.104(12) 0.110(12) -0.017(9) -0.020(8) -0.027(8)
C84 0.118(16) 0.14(2) 0.135(18) -0.005(15) -0.043(14) 0.007(14)
C85 0.054(6) 0.047(6) 0.074(7) -0.019(5) -0.008(5) -0.007(4)
C86 0.069(7) 0.078(9) 0.071(8) -0.028(7) -0.002(6) -0.014(6)
C87 0.104(11) 0.078(10) 0.088(10) -0.006(8) -0.014(8) -0.026(8)
C89 0.075(8) 0.060(7) 0.084(9) -0.026(7) -0.010(7) 0.000(6)
C90 0.085(10) 0.092(11) 0.124(13) -0.044(10) -0.021(9) -0.001(8)
C91 0.065(8) 0.088(11) 0.134(14) -0.012(10) -0.021(9) 0.000(7)
C92 0.091(12) 0.125(16) 0.116(14) 0.001(12) -0.008(10) -0.018(11)
C93 0.088(9) 0.065(8) 0.069(7) -0.013(6) -0.021(7) -0.017(6)
C94 0.134(14) 0.057(8) 0.088(10) -0.006(7) -0.018(10) -0.013(8)
C97 0.056(7) 0.064(8) 0.104(10) -0.013(7) -0.034(7) -0.003(5)
C98 0.059(7) 0.090(11) 0.119(12) -0.032(9) -0.012(8) 0.003(7)
C99 0.060(9) 0.127(16) 0.156(18) -0.054(14) -0.006(10) 0.003(9)
C100 0.098(14) 0.16(2) 0.18(2) -0.086(19) -0.001(14) 0.023(14)
C101 0.038(5) 0.069(8) 0.088(8) -0.011(6) -0.023(5) 0.001(5)
C102 0.055(7) 0.067(8) 0.106(10) -0.016(7) -0.016(7) 0.001(6)
C103 0.078(10) 0.109(15) 0.148(17) 0.028(13) -0.023(11) -0.007(9)
C104 0.127(18) 0.17(2) 0.137(19) 0.049(17) -0.024(15) -0.023(16)
C105 0.072(7) 0.063(7) 0.068(7) -0.011(6) -0.031(6) -0.009(6)
C106 0.082(9) 0.081(9) 0.062(7) -0.005(6) -0.020(6) -0.015(7)
C107 0.133(15) 0.132(16) 0.067(9) -0.030(9) -0.009(9) -0.045(12)
C109 0.061(7) 0.070(8) 0.081(8) -0.020(6) -0.015(6) -0.019(6)
C110 0.106(12) 0.065(10) 0.147(16) -0.024(10) -0.017(11) -0.021(8)
C111 0.094(14) 0.087(14) 0.27(3) 0.002(17) 0.046(17) -0.017(11)
C112 0.16(3) 0.11(2) 0.53(8) 0.00(3) -0.08(4) -0.060(19)
C113 0.055(6) 0.073(8) 0.058(7) -0.003(6) -0.004(5) -0.015(5)
C114 0.080(9) 0.099(11) 0.079(9) -0.011(8) -0.033(7) -0.012(8)
C115 0.094(10) 0.091(11) 0.075(9) 0.006(8) -0.020(8) -0.012(8)
C116 0.153(19) 0.091(14) 0.23(3) -0.024(16) -0.11(2) -0.010(13)
C117 0.075(7) 0.059(7) 0.037(5) 0.004(4) -0.014(5) -0.027(5)
C118 0.099(10) 0.101(11) 0.059(7) 0.004(7) -0.021(7) -0.034(9)
C119 0.072(8) 0.088(9) 0.060(7) 0.007(6) -0.026(6) -0.035(7)
C120 0.145(17) 0.120(15) 0.132(15) 0.004(12) -0.093(14) -0.035(13)
C121 0.089(9) 0.081(9) 0.041(6) -0.010(5) -0.003(6) -0.033(7)
C122 0.095(10) 0.081(9) 0.085(9) 0.008(7) -0.038(8) -0.041(8)
C123 0.114(13) 0.152(18) 0.094(11) -0.048(12) -0.014(10) -0.058(12)
C124 0.16(2) 0.23(3) 0.121(16) -0.052(18) -0.033(15) -0.10(2)
C125 0.064(7) 0.062(7) 0.071(8) 0.005(6) 0.002(6) -0.018(6)
C126 0.096(11) 0.074(10) 0.101(11) -0.010(8) 0.007(9) -0.014(8)
C127 0.048(7) 0.114(12) 0.076(9) 0.010(8) 0.011(6) 0.007(7)
C128 0.084(11) 0.120(15) 0.112(13) 0.005(11) -0.009(10) 0.024(10)
C129 0.079(8) 0.057(7) 0.061(7) 0.000(5) -0.027(6) -0.011(6)
C130 0.082(9) 0.081(9) 0.068(8) -0.018(7) -0.018(7) -0.021(7)
C131 0.093(10) 0.097(11) 0.066(8) 0.008(7) -0.029(7) -0.040(8)
C132 0.093(12) 0.143(17) 0.110(13) 0.009(12) -0.034(10) -0.046(11)
C133 0.082(9) 0.084(10) 0.074(8) -0.001(7) -0.039(7) -0.002(7)
C134 0.091(10) 0.080(10) 0.083(9) -0.003(7) -0.033(8) -0.016(8)
C135 0.152(17) 0.062(10) 0.134(16) 0.010(10) -0.047(14) 0.006(10)
C136 0.25(3) 0.068(12) 0.16(2) -0.012(12) -0.10(2) -0.018(15)
C137 0.047(6) 0.115(12) 0.089(9) -0.034(9) -0.017(6) -0.001(7)
C138 0.107(14) 0.17(2) 0.109(14) -0.029(14) -0.009(11) -0.057(14)
C140 0.33(7) 0.38(9) 0.21(4) 0.05(5) 0.07(5) -0.18(7)
C141 0.086(10) 0.18(2) 0.089(11) -0.061(12) -0.008(8) -0.056(12)
C142 0.10(2) 0.10(2) 0.072(17) -0.003(15) -0.047(16) -0.026(17)
C143 0.17(2) 0.115(17) 0.43(5) -0.15(3) -0.18(3) 0.034(16)
C145 0.072(8) 0.061(8) 0.085(9) -0.011(6) -0.020(7) -0.008(6)
C146 0.086(11) 0.116(15) 0.102(12) -0.008(11) -0.002(9) 0.003(10)
C147 0.090(14) 0.21(3) 0.128(18) 0.000(18) 0.014(13) -0.007(15)
C149 0.076(8) 0.054(8) 0.120(12) -0.015(8) 0.004(8) -0.017(6)
C150 0.146(18) 0.088(13) 0.158(19) -0.006(12) -0.087(16) 0.006(12)
C151 0.142(17) 0.088(13) 0.17(2) -0.001(13) -0.087(16) -0.004(12)
C153 0.086(10) 0.069(9) 0.129(14) -0.036(9) -0.016(9) -0.001(7)
C154 0.108(14) 0.17(2) 0.090(12) -0.038(13) -0.014(11) -0.006(13)
C157 0.094(11) 0.117(14) 0.143(16) -0.001(12) -0.030(11) -0.065(11)
C158 0.081(10) 0.137(17) 0.129(15) -0.020(13) -0.036(10) -0.026(10)
C159 0.15(2) 0.26(4) 0.25(4) 0.02(3) -0.09(3) -0.13(3)
C160 0.18(3) 0.27(4) 0.21(3) -0.03(3) -0.13(3) 0.00(3)
C161 0.070(7) 0.062(7) 0.059(7) -0.006(5) -0.007(6) -0.026(6)
C162 0.083(8) 0.061(8) 0.070(8) -0.008(6) -0.007(6) -0.014(6)
C163 0.075(9) 0.107(12) 0.076(9) -0.010(8) -0.008(7) -0.025(8)
C164 0.068(9) 0.113(15) 0.171(19) -0.039(14) -0.018(11) 0.007(9)
C165 0.076(7) 0.062(7) 0.044(6) -0.012(5) 0.004(5) -0.013(6)
C166 0.094(10) 0.089(10) 0.073(8) -0.029(7) 0.001(7) -0.037(8)
C167 0.092(10) 0.138(15) 0.079(9) -0.024(9) -0.015(8) -0.055(10)
C168 0.17(2) 0.17(2) 0.102(14) -0.002(14) -0.062(14) -0.074(18)
C169 0.070(8) 0.084(10) 0.072(8) -0.002(7) -0.010(6) 0.004(7)
C170 0.105(11) 0.063(9) 0.086(10) 0.013(7) -0.013(8) -0.011(8)
C171 0.152(17) 0.085(12) 0.069(9) 0.004(8) -0.029(10) -0.019(11)
C172 0.128(18) 0.17(2) 0.17(2) -0.09(2) -0.032(16) 0.019(16)
C173 0.061(7) 0.080(8) 0.060(7) -0.014(6) -0.018(5) -0.012(6)
C174 0.086(9) 0.089(10) 0.072(8) -0.005(7) -0.015(7) -0.019(8)
C175 0.107(13) 0.140(17) 0.122(14) -0.041(13) -0.019(11) -0.055(12)
C176 0.101(13) 0.16(2) 0.17(2) -0.076(17) -0.005(13) -0.053(14)
C177 0.061(7) 0.104(12) 0.086(9) -0.006(8) -0.019(7) -0.011(7)
C178 0.119(16) 0.19(2) 0.082(11) -0.026(13) -0.005(11) -0.016(15)
C179 0.16(3) 0.33(5) 0.083(14) 0.02(2) 0.001(16) -0.06(3)
C180 0.11(2) 0.41(8) 0.33(6) 0.10(5) 0.03(3) -0.04(3)
C181 0.081(9) 0.100(12) 0.084(9) 0.000(8) -0.042(8) -0.009(8)
C182 0.116(13) 0.102(13) 0.128(14) 0.013(11) -0.069(12) -0.039(11)
C183 0.134(18) 0.084(14) 0.20(2) -0.007(15) -0.050(17) -0.006(12)
C184 0.17(3) 0.14(3) 0.33(5) -0.10(3) -0.04(3) -0.02(2)
C185 0.082(9) 0.100(12) 0.095(10) -0.017(9) -0.047(8) -0.017(8)
C186 0.092(11) 0.122(16) 0.159(18) -0.048(14) -0.068(12) 0.010(10)
C187 0.157(19) 0.107(15) 0.149(18) -0.049(14) -0.066(16) -0.004(13)
C190 0.060(7) 0.102(11) 0.072(8) -0.013(7) -0.012(6) -0.030(7)
C191 0.063(8) 0.108(12) 0.086(9) 0.005(8) -0.015(7) -0.035(7)
C192 0.090(11) 0.140(17) 0.090(11) -0.011(11) -0.002(9) -0.040(11)
C193 0.147(17) 0.091(12) 0.121(15) -0.033(11) -0.026(13) -0.052(12)
C194 0.22(3) 0.16(3) 0.14(2) -0.07(2) -0.01(2) -0.07(2)
C195 0.37(6) 0.19(4) 0.33(6) -0.11(4) -0.19(5) -0.04(4)
C197 0.131(14) 0.071(10) 0.128(14) -0.038(9) 0.021(11) -0.061(10)
C198 0.16(2) 0.19(3) 0.28(4) -0.15(3) 0.08(2) -0.10(2)
C199 0.083(12) 0.21(3) 0.29(4) -0.17(3) 0.071(18) -0.065(15)
C201 0.126(14) 0.077(11) 0.115(13) -0.020(9) 0.006(11) -0.041(10)
C202 0.156(19) 0.073(11) 0.125(15) -0.023(10) -0.005(14) -0.018(11)
C203 0.110(14) 0.16(2) 0.105(14) -0.061(14) -0.021(12) 0.015(13)
C204 0.18(3) 0.16(3) 0.14(2) -0.048(19) 0.008(18) -0.03(2)
C205 0.152(16) 0.077(11) 0.084(10) -0.007(8) -0.012(10) -0.041(10)
C206 0.33(4) 0.081(14) 0.110(16) -0.012(12) -0.05(2) -0.039(19)
C239 0.11(3) 0.47(13) 0.36(10) -0.39(11) 0.19(5) -0.19(6)
C242 0.086(19) 0.075(18) 0.12(2) -0.013(16) -0.041(17) -0.034(15)
N1 0.25(2) 0.095(11) 0.118(12) 0.020(9) -0.119(15) -0.035(13)
N2 0.129(10) 0.054(7) 0.091(8) 0.022(6) -0.052(8) -0.033(7)
N3 0.083(8) 0.085(9) 0.111(10) -0.028(8) -0.014(7) 0.023(7)
N4 0.124(12) 0.100(11) 0.072(8) -0.002(8) 0.039(8) -0.001(9)
N5 0.125(11) 0.129(12) 0.074(8) -0.033(8) -0.027(7) -0.047(9)
N6 0.058(7) 0.131(12) 0.145(12) -0.056(10) -0.025(7) -0.038(7)
N7 0.182(16) 0.056(8) 0.133(13) 0.031(8) -0.061(12) -0.044(9)
N8 0.126(11) 0.090(10) 0.085(9) 0.024(7) -0.043(8) 0.009(8)
N9 0.061(8) 0.142(13) 0.132(12) -0.059(10) -0.024(7) -0.025(7)
N10 0.095(10) 0.162(15) 0.140(13) -0.096(12) -0.050(9) 0.013(9)
N11 0.077(8) 0.074(9) 0.127(11) -0.026(8) 0.004(7) 0.005(7)
N12 0.126(12) 0.089(10) 0.122(12) -0.025(9) 0.047(10) -0.034(9)
N13 0.24(2) 0.122(14) 0.086(10) 0.009(9) -0.087(13) 0.004(14)
N14 0.200(18) 0.090(10) 0.056(7) -0.013(7) 0.024(9) 0.011(11)
N15 0.054(6) 0.079(8) 0.133(11) 0.003(7) -0.026(6) -0.028(5)
N16 0.063(7) 0.080(9) 0.160(14) -0.050(9) 0.018(8) -0.009(6)
N17 0.105(9) 0.100(9) 0.095(8) -0.037(7) -0.025(7) -0.052(7)
N18 0.104(9) 0.131(12) 0.086(8) -0.005(8) -0.009(7) -0.084(9)
N19 0.184(16) 0.109(11) 0.073(8) 0.012(7) -0.080(10) 0.011(10)
N20 0.113(10) 0.081(8) 0.056(6) -0.017(6) 0.002(7) -0.016(7)
N21 0.080(8) 0.057(8) 0.173(15) -0.018(8) -0.021(9) 0.006(6)
N22 0.047(6) 0.098(10) 0.177(14) -0.045(9) -0.026(7) -0.016(6)
N23 0.133(10) 0.081(8) 0.060(6) -0.010(6) 0.005(6) -0.069(8)
N24 0.099(8) 0.068(7) 0.069(6) -0.017(5) -0.024(6) -0.037(6)
N25 0.045(4) 0.062(6) 0.061(5) -0.011(4) -0.019(4) 0.000(4)
N26 0.073(7) 0.060(7) 0.100(8) -0.021(6) -0.014(6) 0.000(5)
N27 0.071(6) 0.053(5) 0.066(6) -0.024(4) -0.011(5) -0.009(4)
N28 0.054(5) 0.058(6) 0.080(6) -0.007(5) -0.027(5) -0.011(4)
N29 0.051(4) 0.056(5) 0.041(4) -0.003(4) -0.010(4) -0.013(4)
N30 0.057(5) 0.080(7) 0.062(6) -0.003(5) -0.029(5) -0.014(5)
N31 0.059(5) 0.059(6) 0.091(7) -0.017(5) -0.012(5) -0.018(5)
N32 0.072(6) 0.054(6) 0.045(5) 0.007(4) -0.001(4) -0.008(4)
N33 0.066(6) 0.097(8) 0.056(5) 0.002(5) -0.030(5) -0.026(5)
N34 0.119(10) 0.059(7) 0.090(8) -0.027(6) -0.001(7) -0.034(6)
S1 0.0464(12) 0.0407(12) 0.0498(13) 0.0005(10) -0.0178(10) -0.0126(9)
S2 0.0528(13) 0.0465(13) 0.0489(13) 0.0002(10) -0.0209(11) -0.0134(10)
S3 0.0400(11) 0.0439(13) 0.0502(13) -0.0027(10) -0.0082(10) -0.0047(9)
S4 0.0410(12) 0.0501(14) 0.0463(13) -0.0029(10) -0.0023(10) -0.0041(10)
S5 0.0369(11) 0.0474(13) 0.0583(14) -0.0080(11) -0.0140(10) -0.0070(9)
S6 0.0471(13) 0.0519(14) 0.0548(14) -0.0155(11) -0.0111(11) -0.0107(10)
S7 0.0501(13) 0.0432(13) 0.0521(13) -0.0030(10) -0.0131(11) -0.0119(10)
S8 0.0528(13) 0.0504(14) 0.0458(13) 0.0003(11) -0.0151(11) -0.0104(11)
S9 0.0450(12) 0.0545(15) 0.0502(13) -0.0145(11) -0.0110(10) -0.0089(10)
S10 0.0377(11) 0.0544(14) 0.0516(13) -0.0076(11) -0.0115(10) -0.0115(10)
S11 0.0432(12) 0.0435(13) 0.0499(13) -0.0059(10) -0.0046(10) -0.0079(9)
S12 0.0464(13) 0.0467(14) 0.0486(13) -0.0054(11) -0.0022(10) -0.0058(10)
S13 0.0465(13) 0.0650(16) 0.0401(12) -0.0076(11) -0.0093(10) -0.0117(11)
S14 0.0490(13) 0.0549(15) 0.0497(13) 0.0045(11) -0.0181(11) -0.0143(11)
S15 0.0411(12) 0.0371(12) 0.0749(17) -0.0090(11) -0.0130(11) -0.0101(9)
S16 0.0405(12) 0.0436(13) 0.0664(15) -0.0122(11) -0.0125(11) -0.0136(10)
S17 0.0521(13) 0.0562(15) 0.0455(12) -0.0109(11) -0.0097(10) -0.0253(11)
S18 0.0604(14) 0.0453(13) 0.0500(13) 0.0055(10) -0.0208(11) -0.0281(11)
S19 0.0437(12) 0.0574(15) 0.0403(12) -0.0015(10) -0.0097(10) -0.0128(10)
S20 0.0419(12) 0.0590(15) 0.0432(12) -0.0045(11) -0.0052(10) -0.0162(10)
S21 0.0407(12) 0.0443(13) 0.0674(15) -0.0142(11) -0.0121(11) -0.0097(10)
S22 0.0388(11) 0.0478(13) 0.0514(13) -0.0106(10) -0.0115(10) -0.0113(9)
S23 0.0573(14) 0.0464(13) 0.0451(12) -0.0059(10) -0.0137(11) -0.0225(11)
S24 0.0513(13) 0.0455(13) 0.0414(12) -0.0075(10) -0.0076(10) -0.0216(10)

loop_
_atom_type_symbol
_atom_type_description
_atom_type_scat_dispersion_real
_atom_type_scat_dispersion_imag
_atom_type_scat_source
C C 0.0033 0.0016 'International Tables Vol C Tables 4.2.6.8 and 6.1.1.4'
H H 0.0000 0.0000 'International Tables Vol C Tables 4.2.6.8 and 6.1.1.4'
N N 0.0061 0.0033 'International Tables Vol C Tables 4.2.6.8 and 6.1.1.4'
S S 0.1246 0.1234 'International Tables Vol C Tables 4.2.6.8 and 6.1.1.4'
Ag Ag -0.8971 1.1015 'International Tables Vol C Tables 4.2.6.8 and 6.1.1.4'
Cl Cl 0.1484 0.1585 'International Tables Vol C Tables 4.2.6.8 and 6.1.1.4'
O O 0.0106 0.0060 'International Tables Vol C Tables 4.2.6.8 and 6.1.1.4'

loop_
_geom_angle_atom_site_label_1
_geom_angle_atom_site_label_2
_geom_angle_atom_site_label_3
_geom_angle
S2 Ag1 S5 107.30(8)
S2 Ag1 S3 103.61(8)
S5 Ag1 S3 105.39(8)
S2 Ag1 Ag7 55.00(6)
S5 Ag1 Ag7 93.46(6)
S3 Ag1 Ag7 155.58(6)
S2 Ag1 Ag3 158.26(7)
S5 Ag1 Ag3 54.04(6)
S3 Ag1 Ag3 93.19(6)
Ag7 Ag1 Ag3 110.61(4)
S2 Ag1 Ag5 94.15(6)
S5 Ag1 Ag5 153.89(7)
S3 Ag1 Ag5 53.82(6)
Ag7 Ag1 Ag5 111.30(3)
Ag3 Ag1 Ag5 106.99(3)
S2 Ag1 Ag6 80.69(6)
S5 Ag1 Ag6 140.05(6)
S3 Ag1 Ag6 110.62(6)
Ag7 Ag1 Ag6 58.43(3)
Ag3 Ag1 Ag6 106.43(3)
Ag5 Ag1 Ag6 56.81(3)
S2 Ag1 Ag2 111.89(7)
S5 Ag1 Ag2 78.40(6)
S3 Ag1 Ag2 141.43(6)
Ag7 Ag1 Ag2 56.93(3)
Ag3 Ag1 Ag2 57.32(3)
Ag5 Ag1 Ag2 107.67(3)
Ag6 Ag1 Ag2 62.75(3)
S2 Ag1 Ag4 142.02(6)
S5 Ag1 Ag4 108.70(6)
S3 Ag1 Ag4 78.08(6)
Ag7 Ag1 Ag4 110.81(3)
Ag3 Ag1 Ag4 54.66(3)
Ag5 Ag1 Ag4 55.64(3)
Ag6 Ag1 Ag4 63.96(3)
Ag2 Ag1 Ag4 64.81(3)
S2 Ag1 H1 118.0(3)
S5 Ag1 H1 111.2(3)
S3 Ag1 H1 110.4(3)
Ag7 Ag1 H1 75.7(3)
Ag3 Ag1 H1 67.1(3)
Ag5 Ag1 H1 69.2(3)
Ag6 Ag1 H1 39.4(3)
Ag2 Ag1 H1 38.7(3)
Ag4 Ag1 H1 35.1(3)
S11 Ag2 S7 104.72(8)
S11 Ag2 S6 109.55(9)
S7 Ag2 S6 108.07(9)
S11 Ag2 Ag8 55.24(6)
S7 Ag2 Ag8 90.76(6)
S6 Ag2 Ag8 159.13(7)
S11 Ag2 Ag7 95.12(6)
S7 Ag2 Ag7 157.69(6)
S6 Ag2 Ag7 54.45(6)
Ag8 Ag2 Ag7 109.16(4)
S11 Ag2 Ag3 151.05(6)
S7 Ag2 Ag3 53.98(6)
S6 Ag2 Ag3 96.80(6)
Ag8 Ag2 Ag3 101.68(4)
Ag7 Ag2 Ag3 110.26(3)
S11 Ag2 Ag1 137.05(7)
S7 Ag2 Ag1 110.83(6)
S6 Ag2 Ag1 81.70(6)
Ag8 Ag2 Ag1 100.31(4)
Ag7 Ag2 Ag1 56.97(3)
Ag3 Ag2 Ag1 56.90(3)
S11 Ag2 Ag6 79.88(6)
S7 Ag2 Ag6 136.45(6)
S6 Ag2 Ag6 110.87(7)
Ag8 Ag2 Ag6 55.76(3)
Ag7 Ag2 Ag6 56.56(3)
Ag3 Ag2 Ag6 102.20(4)
Ag1 Ag2 Ag6 57.81(3)
S11 Ag2 H1 109.1(3)
S7 Ag2 H1 106.9(3)
S6 Ag2 H1 117.6(3)
Ag8 Ag2 H1 62.7(3)
Ag7 Ag2 H1 75.2(3)
Ag3 Ag2 H1 66.4(3)
Ag1 Ag2 H1 37.7(3)
Ag6 Ag2 H1 36.1(3)
S7 Ag3 S5 116.44(9)
S7 Ag3 S4 125.39(9)
S5 Ag3 S4 118.16(9)
S7 Ag3 Ag4 90.47(6)
S5 Ag3 Ag4 127.91(7)
S4 Ag3 Ag4 56.30(6)
S7 Ag3 Ag1 122.46(7)
S5 Ag3 Ag1 57.34(6)
S4 Ag3 Ag1 88.64(6)
Ag4 Ag3 Ag1 70.57(3)
S7 Ag3 Ag2 56.75(6)
S5 Ag3 Ag2 84.79(6)
S4 Ag3 Ag2 129.45(7)
Ag4 Ag3 Ag2 73.84(3)
Ag1 Ag3 Ag2 65.77(3)
S4 Ag4 S9 109.96(9)
S4 Ag4 S8 111.43(9)
S9 Ag4 S8 111.28(9)
S4 Ag4 Ag8 155.41(7)
S9 Ag4 Ag8 94.50(6)
S8 Ag4 Ag8 54.43(6)
S4 Ag4 Ag3 54.65(6)
S9 Ag4 Ag3 156.72(7)
S8 Ag4 Ag3 91.57(6)
Ag8 Ag4 Ag3 102.79(4)
S4 Ag4 Ag5 93.27(6)
S9 Ag4 Ag5 53.54(6)
S8 Ag4 Ag5 155.00(7)
Ag8 Ag4 Ag5 103.68(4)
Ag3 Ag4 Ag5 106.48(4)
S4 Ag4 Ag1 78.63(6)
S9 Ag4 Ag1 108.29(7)
S8 Ag4 Ag1 131.76(7)
Ag8 Ag4 Ag1 96.50(4)
Ag3 Ag4 Ag1 54.77(3)
Ag5 Ag4 Ag1 54.98(3)
S4 Ag4 H1 109.0(3)
S9 Ag4 H1 109.4(3)
S8 Ag4 H1 105.6(3)
Ag8 Ag4 H1 63.0(3)
Ag3 Ag4 H1 66.4(3)
Ag5 Ag4 H1 67.9(3)
Ag1 Ag4 H1 33.5(3)
S9 Ag5 S3 121.03(9)
S9 Ag5 S1 122.82(8)
S3 Ag5 S1 116.15(8)
S9 Ag5 Ag6 91.60(6)
S3 Ag5 Ag6 121.63(7)
S1 Ag5 Ag6 57.28(6)
S9 Ag5 Ag1 124.98(7)
S3 Ag5 Ag1 57.00(6)
S1 Ag5 Ag1 86.37(6)
Ag6 Ag5 Ag1 64.63(3)
S9 Ag5 Ag4 55.92(6)
S3 Ag5 Ag4 87.56(6)
S1 Ag5 Ag4 129.17(7)
Ag6 Ag5 Ag4 71.93(3)
Ag1 Ag5 Ag4 69.38(3)
S12 Ag6 S1 108.54(8)
S12 Ag6 S10 106.57(8)
S1 Ag6 S10 105.56(8)
S12 Ag6 Ag5 159.82(7)
S1 Ag6 Ag5 54.98(6)
S10 Ag6 Ag5 90.36(6)
S12 Ag6 Ag8 94.18(6)
S1 Ag6 Ag8 154.45(6)
S10 Ag6 Ag8 55.19(6)
Ag5 Ag6 Ag8 104.68(3)
S12 Ag6 Ag7 54.14(6)
S1 Ag6 Ag7 95.33(6)
S10 Ag6 Ag7 155.88(7)
Ag5 Ag6 Ag7 111.81(3)
Ag8 Ag6 Ag7 107.69(4)
S12 Ag6 Ag1 111.18(7)
S1 Ag6 Ag1 81.68(6)
S10 Ag6 Ag1 136.85(6)
Ag5 Ag6 Ag1 58.56(3)
Ag8 Ag6 Ag1 101.28(3)
Ag7 Ag6 Ag1 57.23(3)
S12 Ag6 Ag2 78.36(6)
S1 Ag6 Ag2 139.46(6)
S10 Ag6 Ag2 110.54(6)
Ag5 Ag6 Ag2 106.37(3)
Ag8 Ag6 Ag2 55.36(3)
Ag7 Ag6 Ag2 55.41(3)
Ag1 Ag6 Ag2 59.43(3)
S12 Ag6 H1 113.8(3)
S1 Ag6 H1 115.5(3)
S10 Ag6 H1 106.1(3)
Ag5 Ag6 H1 70.2(3)
Ag8 Ag6 H1 62.5(3)
Ag7 Ag6 H1 74.5(3)
Ag1 Ag6 H1 38.8(3)
Ag2 Ag6 H1 36.4(3)
S6 Ag7 S12 120.63(9)
S6 Ag7 S2 120.25(8)
S12 Ag7 S2 118.87(9)
S6 Ag7 Ag2 57.05(6)
S12 Ag7 Ag2 86.62(6)
S2 Ag7 Ag2 122.96(7)
S6 Ag7 Ag1 88.50(6)
S12 Ag7 Ag1 120.03(7)
S2 Ag7 Ag1 56.91(6)
Ag2 Ag7 Ag1 66.10(3)
S6 Ag7 Ag6 124.89(7)
S12 Ag7 Ag6 55.93(6)
S2 Ag7 Ag6 85.03(6)
Ag2 Ag7 Ag6 68.03(3)
Ag1 Ag7 Ag6 64.33(3)
S8 Ag8 S11 118.85(9)
S8 Ag8 S10 122.68(9)
S11 Ag8 S10 117.75(8)
S8 Ag8 Ag4 59.10(6)
S11 Ag8 Ag4 132.15(6)
S10 Ag8 Ag4 88.83(6)
S8 Ag8 Ag2 92.60(6)
S11 Ag8 Ag2 56.99(6)
S10 Ag8 Ag2 125.94(6)
Ag4 Ag8 Ag2 75.16(3)
S8 Ag8 Ag6 132.05(7)
S11 Ag8 Ag6 88.33(6)
S10 Ag8 Ag6 57.06(6)
Ag4 Ag8 Ag6 73.27(3)
Ag2 Ag8 Ag6 68.88(3)
Ag24 Ag9 Ag19 125.4(5)
Ag24 Ag9 Ag17 119.4(5)
Ag19 Ag9 Ag17 95.8(2)
Ag24 Ag9 Ag18 122.6(5)
Ag19 Ag9 Ag18 93.6(2)
Ag17 Ag9 Ag18 92.0(2)
Ag24 Ag9 S23 69.0(4)
Ag19 Ag9 S23 66.1(2)
Ag17 Ag9 S23 159.44(16)
Ag18 Ag9 S23 98.51(15)
Ag24 Ag9 S20 65.7(4)
Ag19 Ag9 S20 99.50(16)
Ag17 Ag9 S20 65.19(19)
Ag18 Ag9 S20 154.58(16)
S23 Ag9 S20 106.69(9)
Ag24 Ag9 S16 65.0(4)
Ag19 Ag9 S16 154.15(16)
Ag17 Ag9 S16 97.74(16)
Ag18 Ag9 S16 64.05(18)
S23 Ag9 S16 102.74(9)
S20 Ag9 S16 106.16(9)
Ag24 Ag9 Ag16 107.0(4)
Ag19 Ag9 Ag16 103.83(17)
Ag17 Ag9 Ag16 12.50(18)
Ag18 Ag9 Ag16 100.86(15)
S23 Ag9 Ag16 158.73(8)
S20 Ag9 Ag16 54.93(7)
S16 Ag9 Ag16 93.61(7)
Ag24 Ag9 Ag12 110.2(4)
Ag19 Ag9 Ag12 102.11(17)
Ag17 Ag9 Ag12 99.96(17)
Ag18 Ag9 Ag12 12.40(17)
S23 Ag9 Ag12 93.61(7)
S20 Ag9 Ag12 154.96(8)
S16 Ag9 Ag12 53.86(7)
Ag16 Ag9 Ag12 107.09(5)
Ag24 Ag9 Ag14 110.2(4)
Ag19 Ag9 Ag14 15.2(2)
Ag17 Ag9 Ag14 106.47(15)
Ag18 Ag9 Ag14 103.63(16)
S23 Ag9 Ag14 53.91(6)
S20 Ag9 Ag14 94.04(7)
S16 Ag9 Ag14 153.42(8)
Ag16 Ag9 Ag14 112.31(5)
Ag12 Ag9 Ag14 109.95(5)
Ag24 Ag9 Ag11 144.4(4)
Ag19 Ag9 Ag11 46.09(18)
Ag17 Ag9 Ag11 49.74(16)
Ag18 Ag9 Ag11 92.90(18)
S23 Ag9 Ag11 111.75(8)
S20 Ag9 Ag11 81.01(6)
S16 Ag9 Ag11 141.14(8)
Ag16 Ag9 Ag11 58.70(4)
Ag12 Ag9 Ag11 105.29(5)
Ag14 Ag9 Ag11 57.97(4)
Ag24 Ag9 Ag15 145.0(4)
Ag19 Ag9 Ag15 46.00(17)
Ag17 Ag9 Ag15 95.47(19)
Ag18 Ag9 Ag15 47.62(17)
S23 Ag9 Ag15 79.09(7)
S20 Ag9 Ag15 140.48(7)
S16 Ag9 Ag15 110.59(8)
Ag16 Ag9 Ag15 107.95(5)
Ag12 Ag9 Ag15 56.77(4)
Ag14 Ag9 Ag15 57.07(4)
Ag11 Ag9 Ag15 61.30(4)
Ag24 Ag9 H2 175.8(6)
Ag19 Ag9 H2 58.5(3)
Ag17 Ag9 H2 57.3(3)
Ag18 Ag9 H2 56.6(3)
S23 Ag9 H2 115.0(4)
S20 Ag9 H2 113.2(4)
S16 Ag9 H2 112.2(4)
Ag16 Ag9 H2 69.8(4)
Ag12 Ag9 H2 69.0(4)
Ag14 Ag9 H2 73.7(4)
Ag11 Ag9 H2 36.4(4)
Ag15 Ag9 H2 38.2(4)
Ag20 Ag10 Ag18 124.8(7)
Ag20 Ag10 Ag17 124.0(8)
Ag18 Ag10 Ag17 90.4(2)
Ag20 Ag10 Ag23 127.6(7)
Ag18 Ag10 Ag23 87.9(2)
Ag17 Ag10 Ag23 90.9(2)
Ag20 Ag10 S18 72.1(6)
Ag18 Ag10 S18 152.00(18)
Ag17 Ag10 S18 97.08(16)
Ag23 Ag10 S18 65.16(18)
Ag20 Ag10 S15 69.9(7)
Ag18 Ag10 S15 96.59(16)
Ag17 Ag10 S15 63.31(18)
Ag23 Ag10 S15 153.77(17)
S18 Ag10 S15 110.91(10)
Ag20 Ag10 S14 70.5(7)
Ag18 Ag10 S14 64.38(19)
Ag17 Ag10 S14 153.59(17)
Ag23 Ag10 S14 95.72(15)
S18 Ag10 S14 108.92(10)
S15 Ag10 S14 109.55(10)
Ag20 Ag10 Ag12 111.1(7)
Ag18 Ag10 Ag12 13.7(2)
Ag17 Ag10 Ag12 100.06(16)
Ag23 Ag10 Ag12 97.41(16)
S18 Ag10 Ag12 155.75(10)
S15 Ag10 Ag12 92.16(8)
S14 Ag10 Ag12 53.76(7)
Ag20 Ag10 Ag13 113.5(7)
Ag18 Ag10 Ag13 98.12(17)
Ag17 Ag10 Ag13 100.44(16)
Ag23 Ag10 Ag13 14.10(19)
S18 Ag10 Ag13 54.02(7)
S15 Ag10 Ag13 158.14(10)
S14 Ag10 Ag13 91.41(8)
Ag12 Ag10 Ag13 105.67(7)
Ag20 Ag10 Ag16 111.2(7)
Ag18 Ag10 Ag16 99.79(16)
Ag17 Ag10 Ag16 12.82(18)
Ag23 Ag10 Ag16 99.93(15)
S18 Ag10 Ag16 92.56(8)
S15 Ag10 Ag16 53.84(7)
S14 Ag10 Ag16 157.34(9)
Ag12 Ag10 Ag16 107.62(6)
Ag13 Ag10 Ag16 107.49(6)
Ag20 Ag10 Ag9 146.1(7)
Ag18 Ag10 Ag9 45.40(17)
Ag17 Ag10 Ag9 45.19(17)
Ag23 Ag10 Ag9 86.27(19)
S18 Ag10 Ag9 133.60(8)
S15 Ag10 Ag9 78.85(8)
S14 Ag10 Ag9 109.67(8)
Ag12 Ag10 Ag9 56.29(4)
Ag13 Ag10 Ag9 100.36(5)
Ag16 Ag10 Ag9 55.62(4)
Ag20 Ag10 Ag11 147.5(7)
Ag18 Ag10 Ag11 87.7(2)
Ag17 Ag10 Ag11 46.29(16)
Ag23 Ag10 Ag11 44.64(16)
S18 Ag10 Ag11 78.44(7)
S15 Ag10 Ag11 109.53(9)
S14 Ag10 Ag11 133.89(9)
Ag12 Ag10 Ag11 101.42(5)
Ag13 Ag10 Ag11 55.23(4)
Ag16 Ag10 Ag11 56.13(4)
Ag9 Ag10 Ag11 56.28(4)
Ag20 Ag10 H2 178.2(9)
Ag18 Ag10 H2 54.7(3)
Ag17 Ag10 H2 54.8(3)
Ag23 Ag10 H2 54.2(3)
S18 Ag10 H2 109.1(4)
S15 Ag10 H2 108.3(4)
S14 Ag10 H2 110.0(4)
Ag12 Ag10 H2 68.4(3)
Ag13 Ag10 H2 68.3(3)
Ag16 Ag10 H2 67.6(3)
Ag9 Ag10 H2 32.1(3)
Ag11 Ag10 H2 33.1(3)
Ag22 Ag11 Ag19 127.0(5)
Ag22 Ag11 Ag23 123.7(5)
Ag19 Ag11 Ag23 91.8(2)
Ag22 Ag11 Ag17 119.4(5)
Ag19 Ag11 Ag17 94.1(2)
Ag23 Ag11 Ag17 91.8(2)
Ag22 Ag11 S19 67.4(4)
Ag19 Ag11 S19 66.8(2)
Ag23 Ag11 S19 155.79(16)
Ag17 Ag11 S19 100.64(17)
Ag22 Ag11 S22 70.1(5)
Ag19 Ag11 S22 98.23(17)
Ag23 Ag11 S22 64.70(17)
Ag17 Ag11 S22 153.63(16)
S19 Ag11 S22 105.64(9)
Ag22 Ag11 S17 64.4(5)
Ag19 Ag11 S17 154.13(17)
Ag23 Ag11 S17 99.29(16)
Ag17 Ag11 S17 62.47(18)
S19 Ag11 S17 104.87(9)
S22 Ag11 S17 107.64(9)
Ag22 Ag11 Ag13 110.0(5)
Ag19 Ag11 Ag13 101.47(17)
Ag23 Ag11 Ag13 13.76(18)
Ag17 Ag11 Ag13 100.73(16)
S19 Ag11 Ag13 156.29(8)
S22 Ag11 Ag13 54.02(6)
S17 Ag11 Ag13 94.07(7)
Ag22 Ag11 Ag14 111.8(5)
Ag19 Ag11 Ag14 15.2(2)
Ag23 Ag11 Ag14 101.97(16)
Ag17 Ag11 Ag14 104.91(16)
S19 Ag11 Ag14 54.87(7)
S22 Ag11 Ag14 92.21(7)
S17 Ag11 Ag14 155.64(8)
Ag13 Ag11 Ag14 109.24(5)
Ag22 Ag11 Ag16 106.6(5)
Ag19 Ag11 Ag16 102.71(18)
Ag23 Ag11 Ag16 100.81(15)
Ag17 Ag11 Ag16 12.79(18)
S19 Ag11 Ag16 95.19(7)
S22 Ag11 Ag16 154.97(8)
S17 Ag11 Ag16 52.39(6)
Ag13 Ag11 Ag16 107.77(5)
Ag14 Ag11 Ag16 111.35(5)
Ag22 Ag11 Ag9 144.7(5)
Ag19 Ag11 Ag9 46.18(19)
Ag23 Ag11 Ag9 91.36(18)
Ag17 Ag11 Ag9 47.95(16)
S19 Ag11 Ag9 82.00(7)
S22 Ag11 Ag9 138.19(7)
S17 Ag11 Ag9 109.84(7)
Ag13 Ag11 Ag9 105.12(5)
Ag14 Ag11 Ag9 58.14(4)
Ag16 Ag11 Ag9 57.48(4)
Ag22 Ag11 Ag15 146.9(5)
Ag19 Ag11 Ag15 45.59(18)
Ag23 Ag11 Ag15 46.24(16)
Ag17 Ag11 Ag15 93.62(19)
S19 Ag11 Ag15 111.67(8)
S22 Ag11 Ag15 78.92(6)
S17 Ag11 Ag15 139.57(8)
Ag13 Ag11 Ag15 56.72(4)
Ag14 Ag11 Ag15 56.85(4)
Ag16 Ag11 Ag15 106.41(5)
Ag9 Ag11 Ag15 60.58(4)
Ag22 Ag11 H2 174.3(6)
Ag19 Ag11 H2 58.0(3)
Ag23 Ag11 H2 56.2(3)
Ag17 Ag11 H2 55.5(3)
S19 Ag11 H2 115.1(4)
S22 Ag11 H2 113.1(4)
S17 Ag11 H2 109.9(4)
Ag13 Ag11 H2 70.0(4)
Ag14 Ag11 H2 73.2(4)
Ag16 Ag11 H2 68.3(4)
Ag9 Ag11 H2 35.2(4)
Ag15 Ag11 H2 38.1(4)
Ag18 Ag12 S14 93.6(4)
Ag18 Ag12 S16 89.7(4)
S14 Ag12 S16 125.85(10)
Ag18 Ag12 S24 90.6(4)
S14 Ag12 S24 117.94(10)
S16 Ag12 S24 116.04(9)
Ag18 Ag12 Ag10 42.9(4)
S14 Ag12 Ag10 59.51(7)
S16 Ag12 Ag10 90.20(7)
S24 Ag12 Ag10 128.04(8)
Ag18 Ag12 Ag15 41.1(4)
S14 Ag12 Ag15 89.65(7)
S16 Ag12 Ag15 123.99(8)
S24 Ag12 Ag15 57.00(6)
Ag10 Ag12 Ag15 71.08(5)
Ag18 Ag12 Ag9 37.8(4)
S14 Ag12 Ag9 127.67(7)
S16 Ag12 Ag9 57.96(7)
S24 Ag12 Ag9 87.66(7)
Ag10 Ag12 Ag9 68.70(5)
Ag15 Ag12 Ag9 66.07(4)
Ag18 Ag12 Ag20 54.0(4)
S14 Ag12 Ag20 51.82(14)
S16 Ag12 Ag20 90.03(13)
S24 Ag12 Ag20 137.01(14)
Ag10 Ag12 Ag20 11.09(12)
Ag15 Ag12 Ag20 80.23(13)
Ag9 Ag12 Ag20 77.83(13)
Ag18 Ag12 Ag21 54.0(4)
S14 Ag12 Ag21 87.80(11)
S16 Ag12 Ag21 133.94(12)
S24 Ag12 Ag21 48.05(12)
Ag10 Ag12 Ag21 81.01(11)
Ag15 Ag12 Ag21 12.87(10)
Ag9 Ag12 Ag21 76.92(11)
Ag20 Ag12 Ag21 89.08(16)
Ag18 Ag12 Ag24 50.6(4)
S14 Ag12 Ag24 138.04(14)
S16 Ag12 Ag24 47.69(13)
S24 Ag12 Ag24 87.44(11)
Ag10 Ag12 Ag24 78.53(12)
Ag15 Ag12 Ag24 76.57(12)
Ag9 Ag12 Ag24 12.85(12)
Ag20 Ag12 Ag24 86.55(17)
Ag21 Ag12 Ag24 86.30(15)
Ag23 Ag13 S13 89.8(4)
Ag23 Ag13 S22 90.2(4)
S13 Ag13 S22 117.33(9)
Ag23 Ag13 S18 91.5(4)
S13 Ag13 S18 123.40(9)
S22 Ag13 S18 119.25(9)
Ag23 Ag13 Ag11 40.1(3)
S13 Ag13 Ag11 124.40(8)
S22 Ag13 Ag11 58.08(6)
S18 Ag13 Ag11 87.75(7)
Ag23 Ag13 Ag15 39.3(4)
S13 Ag13 Ag15 57.67(7)
S22 Ag13 Ag15 86.65(7)
S18 Ag13 Ag15 126.78(8)
Ag11 Ag13 Ag15 66.77(4)
Ag23 Ag13 Ag10 42.5(4)
S13 Ag13 Ag10 90.07(8)
S22 Ag13 Ag10 126.89(8)
S18 Ag13 Ag10 56.83(7)
Ag11 Ag13 Ag10 68.85(5)
Ag15 Ag13 Ag10 70.30(5)
Ag23 Ag13 Ag22 52.3(4)
S13 Ag13 Ag22 134.40(13)
S22 Ag13 Ag22 49.91(11)
S18 Ag13 Ag22 86.16(11)
Ag11 Ag13 Ag22 12.16(11)
Ag15 Ag13 Ag22 76.97(12)
Ag10 Ag13 Ag22 77.97(11)
Ag23 Ag13 Ag20 53.1(4)
S13 Ag13 Ag20 89.68(13)
S22 Ag13 Ag20 135.55(14)
S18 Ag13 Ag20 49.43(13)
Ag11 Ag13 Ag20 77.65(12)
Ag15 Ag13 Ag20 78.93(12)
Ag10 Ag13 Ag20 10.64(11)
Ag22 Ag13 Ag20 85.77(16)
Ag23 Ag13 Ag21 52.2(4)
S13 Ag13 Ag21 47.65(12)
S22 Ag13 Ag21 86.51(11)
S18 Ag13 Ag21 137.16(14)
Ag11 Ag13 Ag21 77.63(11)
Ag15 Ag13 Ag21 12.98(11)
Ag10 Ag13 Ag21 80.37(13)
Ag22 Ag13 Ag21 86.81(15)
Ag20 Ag13 Ag21 87.93(16)
Ag19 Ag14 S21 90.6(3)
Ag19 Ag14 S23 87.5(3)
S21 Ag14 S23 118.91(9)
Ag19 Ag14 S19 86.5(3)
S21 Ag14 S19 120.47(9)
S23 Ag14 S19 120.32(9)
Ag19 Ag14 Ag11 37.4(3)
S21 Ag14 Ag11 88.65(7)
S23 Ag14 Ag11 120.67(7)
S19 Ag14 Ag11 56.39(6)
Ag19 Ag14 Ag15 41.1(3)
S21 Ag14 Ag15 56.96(7)
S23 Ag14 Ag15 85.60(7)
S19 Ag14 Ag15 122.64(7)
Ag11 Ag14 Ag15 66.32(4)
Ag19 Ag14 Ag9 37.2(3)
S21 Ag14 Ag9 122.54(8)
S23 Ag14 Ag9 56.93(7)
S19 Ag14 Ag9 86.19(7)
Ag11 Ag14 Ag9 63.89(4)
Ag15 Ag14 Ag9 65.73(4)
Ag19 Ag14 Ag22 49.2(3)
S21 Ag14 Ag22 88.79(11)
S23 Ag14 Ag22 130.25(12)
S19 Ag14 Ag22 47.44(12)
Ag11 Ag14 Ag22 11.86(10)
Ag15 Ag14 Ag22 76.15(11)
Ag9 Ag14 Ag22 73.42(11)
Ag19 Ag14 Ag24 50.0(3)
S21 Ag14 Ag24 133.04(13)
S23 Ag14 Ag24 47.95(12)
S19 Ag14 Ag24 85.88(11)
Ag11 Ag14 Ag24 74.25(12)
Ag15 Ag14 Ag24 76.18(12)
Ag9 Ag14 Ag24 12.81(12)
Ag22 Ag14 Ag24 82.60(15)
Ag19 Ag14 Ag21 53.7(4)
S21 Ag14 Ag21 47.65(13)
S23 Ag14 Ag21 85.64(10)
S19 Ag14 Ag21 132.85(13)
Ag11 Ag14 Ag21 76.68(12)
Ag15 Ag14 Ag21 12.59(12)
Ag9 Ag14 Ag21 76.25(13)
Ag22 Ag14 Ag21 85.47(15)
Ag24 Ag14 Ag21 85.58(16)
Ag21 Ag15 Ag19 128.1(5)
Ag21 Ag15 Ag23 123.0(5)
Ag19 Ag15 Ag23 90.6(2)
Ag21 Ag15 Ag18 123.6(5)
Ag19 Ag15 Ag18 91.7(2)
Ag23 Ag15 Ag18 89.0(2)
Ag21 Ag15 S21 69.2(5)
Ag19 Ag15 S21 66.4(2)
Ag23 Ag15 S21 100.37(15)
Ag18 Ag15 S21 156.07(16)
Ag21 Ag15 S24 68.9(4)
Ag19 Ag15 S24 101.04(15)
Ag23 Ag15 S24 151.51(15)
Ag18 Ag15 S24 65.01(17)
S21 Ag15 S24 108.12(9)
Ag21 Ag15 S13 65.7(4)
Ag19 Ag15 S13 152.85(16)
Ag23 Ag15 S13 64.38(18)
Ag18 Ag15 S13 97.86(15)
S21 Ag15 S13 106.05(9)
S24 Ag15 S13 106.04(9)
Ag21 Ag15 Ag12 110.4(4)
Ag19 Ag15 Ag12 101.24(17)
Ag23 Ag15 Ag12 97.85(15)
Ag18 Ag15 Ag12 13.18(18)
S21 Ag15 Ag12 157.99(8)
S24 Ag15 Ag12 54.58(7)
S13 Ag15 Ag12 92.91(7)
Ag21 Ag15 Ag13 109.5(4)
Ag19 Ag15 Ag13 99.95(17)
Ag23 Ag15 Ag13 13.53(18)
Ag18 Ag15 Ag13 98.36(15)
S21 Ag15 Ag13 95.09(7)
S24 Ag15 Ag13 153.45(8)
S13 Ag15 Ag13 53.62(7)
Ag12 Ag15 Ag13 105.30(5)
Ag21 Ag15 Ag14 112.0(5)
Ag19 Ag15 Ag14 16.2(2)
Ag23 Ag15 Ag14 102.02(15)
Ag18 Ag15 Ag14 103.11(16)
S21 Ag15 Ag14 53.54(7)
S24 Ag15 Ag14 95.36(7)
S13 Ag15 Ag14 154.87(7)
Ag12 Ag15 Ag14 110.44(5)
Ag13 Ag15 Ag14 109.02(5)
Ag21 Ag15 Ag9 147.5(4)
Ag19 Ag15 Ag9 44.74(19)
Ag23 Ag15 Ag9 89.44(19)
Ag18 Ag15 Ag9 46.95(17)
S21 Ag15 Ag9 110.62(8)
S24 Ag15 Ag9 81.17(7)
S13 Ag15 Ag9 138.15(8)
Ag12 Ag15 Ag9 57.15(4)
Ag13 Ag15 Ag9 102.96(5)
Ag14 Ag15 Ag9 57.20(4)
Ag21 Ag15 Ag11 146.3(4)
Ag19 Ag15 Ag11 44.27(18)
Ag23 Ag15 Ag11 46.33(16)
Ag18 Ag15 Ag11 89.88(19)
S21 Ag15 Ag11 81.15(7)
S24 Ag15 Ag11 138.36(7)
S13 Ag15 Ag11 110.10(7)
Ag12 Ag15 Ag11 103.06(5)
Ag13 Ag15 Ag11 56.51(4)
Ag14 Ag15 Ag11 56.82(4)
Ag9 Ag15 Ag11 58.12(4)
Ag21 Ag15 H2 176.2(6)
Ag19 Ag15 H2 55.6(3)
Ag23 Ag15 H2 55.0(3)
Ag18 Ag15 H2 54.4(3)
S21 Ag15 H2 113.9(4)
S24 Ag15 H2 111.3(4)
S13 Ag15 H2 111.0(4)
Ag12 Ag15 H2 67.6(3)
Ag13 Ag15 H2 68.6(4)
Ag14 Ag15 H2 71.8(4)
Ag9 Ag15 H2 34.4(4)
Ag11 Ag15 H2 35.5(3)
Ag17 Ag16 S17 91.3(4)
Ag17 Ag16 S15 88.0(4)
S17 Ag16 S15 123.44(9)
Ag17 Ag16 S20 88.9(5)
S17 Ag16 S20 117.36(9)
S15 Ag16 S20 119.17(9)
Ag17 Ag16 Ag9 38.0(4)
S17 Ag16 Ag9 122.48(8)
S15 Ag16 Ag9 87.74(7)
S20 Ag16 Ag9 56.93(7)
Ag17 Ag16 Ag10 40.0(4)
S17 Ag16 Ag10 88.91(7)
S15 Ag16 Ag10 57.11(8)
S20 Ag16 Ag10 124.92(8)
Ag9 Ag16 Ag10 68.05(5)
Ag17 Ag16 Ag11 40.3(4)
S17 Ag16 Ag11 58.69(7)
S15 Ag16 Ag11 124.68(8)
S20 Ag16 Ag11 84.97(7)
Ag9 Ag16 Ag11 63.82(4)
Ag10 Ag16 Ag11 68.16(5)
Ag17 Ag16 Ag24 51.2(4)
S17 Ag16 Ag24 133.11(14)
S15 Ag16 Ag24 86.67(11)
S20 Ag16 Ag24 47.66(12)
Ag9 Ag16 Ag24 13.29(12)
Ag10 Ag16 Ag24 78.49(12)
Ag11 Ag16 Ag24 74.80(13)
Ag17 Ag16 Ag20 50.9(5)
S17 Ag16 Ag20 88.85(12)
S15 Ag16 Ag20 49.43(13)
S20 Ag16 Ag20 133.81(14)
Ag9 Ag16 Ag20 77.02(12)
Ag10 Ag16 Ag20 10.88(12)
Ag11 Ag16 Ag20 77.29(13)
Ag24 Ag16 Ag20 86.38(16)
Ag17 Ag16 Ag22 52.6(4)
S17 Ag16 Ag22 49.15(13)
S15 Ag16 Ag22 134.85(13)
S20 Ag16 Ag22 85.00(11)
Ag9 Ag16 Ag22 74.13(12)
Ag10 Ag16 Ag22 77.74(11)
Ag11 Ag16 Ag22 12.36(11)
Ag24 Ag16 Ag22 83.97(16)
Ag20 Ag16 Ag22 85.89(16)
Ag16 Ag17 Ag9 129.5(5)
Ag16 Ag17 Ag10 127.1(6)
Ag9 Ag17 Ag10 88.4(3)
Ag16 Ag17 Ag11 126.9(5)
Ag9 Ag17 Ag11 82.3(2)
Ag10 Ag17 Ag11 87.8(3)
Ag16 Ag17 S15 74.0(4)
Ag9 Ag17 S15 99.3(2)
Ag10 Ag17 S15 63.35(16)
Ag11 Ag17 S15 151.0(3)
Ag16 Ag17 S17 70.8(4)
Ag9 Ag17 S17 145.6(3)
Ag10 Ag17 S17 99.0(2)
Ag11 Ag17 S17 64.60(15)
S15 Ag17 S17 114.1(3)
Ag16 Ag17 S20 73.3(5)
Ag9 Ag17 S20 62.94(15)
Ag10 Ag17 S20 150.5(3)
Ag11 Ag17 S20 94.9(2)
S15 Ag17 S20 111.8(2)
S17 Ag17 S20 108.7(2)
Ag16 Ag17 Ag24 115.6(5)
Ag9 Ag17 Ag24 14.03(14)
Ag10 Ag17 Ag24 98.1(3)
Ag11 Ag17 Ag24 92.8(3)
S15 Ag17 Ag24 94.5(2)
S17 Ag17 Ag24 150.9(3)
S20 Ag17 Ag24 52.42(17)
Ag16 Ag17 Ag20 115.9(5)
Ag9 Ag17 Ag20 96.8(3)
Ag10 Ag17 Ag20 11.22(16)
Ag11 Ag17 Ag20 96.4(3)
S15 Ag17 Ag20 54.60(19)
S17 Ag17 Ag20 96.1(2)
S20 Ag17 Ag20 155.1(3)
Ag24 Ag17 Ag20 104.8(3)
Ag16 Ag17 Ag22 114.0(5)
Ag9 Ag17 Ag22 92.1(3)
Ag10 Ag17 Ag22 96.5(3)
Ag11 Ag17 Ag22 12.93(13)
S15 Ag17 Ag22 156.3(3)
S17 Ag17 Ag22 53.79(17)
S20 Ag17 Ag22 91.9(2)
Ag24 Ag17 Ag22 101.0(3)
Ag20 Ag17 Ag22 103.7(3)
Ag16 Ag17 Ag18 147.1(5)
Ag9 Ag17 Ag18 44.10(16)
Ag10 Ag17 Ag18 44.49(16)
Ag11 Ag17 Ag18 85.9(3)
S15 Ag17 Ag18 76.0(2)
S17 Ag17 Ag18 135.5(3)
S20 Ag17 Ag18 106.3(2)
Ag24 Ag17 Ag18 53.90(19)
Ag20 Ag17 Ag18 52.7(2)
Ag22 Ag17 Ag18 98.9(3)
Ag16 Ag17 Ag23 145.7(5)
Ag9 Ag17 Ag23 84.6(3)
Ag10 Ag17 Ag23 44.55(16)
Ag11 Ag17 Ag23 43.29(16)
S15 Ag17 Ag23 107.8(2)
S17 Ag17 Ag23 77.91(19)
S20 Ag17 Ag23 131.7(3)
Ag24 Ag17 Ag23 98.6(3)
Ag20 Ag17 Ag23 53.3(2)
Ag22 Ag17 Ag23 52.49(19)
Ag18 Ag17 Ag23 58.2(2)
Ag16 Ag17 H2 177.8(7)
Ag9 Ag17 H2 50.5(4)
Ag10 Ag17 H2 54.6(4)
Ag11 Ag17 H2 51.1(4)
S15 Ag17 H2 108.2(4)
S17 Ag17 H2 108.0(4)
S20 Ag17 H2 105.6(4)
Ag24 Ag17 H2 64.5(4)
Ag20 Ag17 H2 65.8(4)
Ag22 Ag17 H2 64.0(4)
Ag18 Ag17 H2 34.9(3)
Ag23 Ag17 H2 34.1(3)
Ag12 Ag18 Ag9 129.8(5)
Ag12 Ag18 Ag10 123.4(5)
Ag9 Ag18 Ag10 88.8(3)
Ag12 Ag18 Ag15 125.7(5)
Ag9 Ag18 Ag15 85.4(3)
Ag10 Ag18 Ag15 91.4(3)
Ag12 Ag18 S16 72.4(4)
Ag9 Ag18 S16 64.14(14)
Ag10 Ag18 S16 100.0(2)
Ag15 Ag18 S16 147.0(3)
Ag12 Ag18 S24 71.7(4)
Ag9 Ag18 S24 98.2(2)
Ag10 Ag18 S24 151.8(3)
Ag15 Ag18 S24 62.32(15)
S16 Ag18 S24 107.6(2)
Ag12 Ag18 S14 68.8(4)
Ag9 Ag18 S14 152.7(3)
Ag10 Ag18 S14 64.17(14)
Ag15 Ag18 S14 98.55(18)
S16 Ag18 S14 114.3(3)
S24 Ag18 S14 107.6(2)
Ag12 Ag18 Ag20 112.3(5)
Ag9 Ag18 Ag20 97.0(3)
Ag10 Ag18 Ag20 11.17(15)
Ag15 Ag18 Ag20 99.5(3)
S16 Ag18 Ag20 96.8(2)
S24 Ag18 Ag20 155.1(3)
S14 Ag18 Ag20 55.66(18)
Ag12 Ag18 Ag24 116.5(5)
Ag9 Ag18 Ag24 13.37(14)
Ag10 Ag18 Ag24 97.6(3)
Ag15 Ag18 Ag24 95.2(3)
S16 Ag18 Ag24 52.75(16)
S24 Ag18 Ag24 94.79(19)
S14 Ag18 Ag24 157.3(3)
Ag20 Ag18 Ag24 104.3(3)
Ag12 Ag18 Ag21 112.7(5)
Ag9 Ag18 Ag21 95.4(3)
Ag10 Ag18 Ag21 99.9(3)
Ag15 Ag18 Ag21 13.05(11)
S16 Ag18 Ag21 150.9(2)
S24 Ag18 Ag21 52.42(16)
S14 Ag18 Ag21 93.4(2)
Ag20 Ag18 Ag21 106.6(3)
Ag24 Ag18 Ag21 103.7(3)
Ag12 Ag18 Ag23 143.2(5)
Ag9 Ag18 Ag23 86.9(3)
Ag10 Ag18 Ag23 46.37(16)
Ag15 Ag18 Ag23 45.00(16)
S16 Ag18 Ag23 137.7(3)
S24 Ag18 Ag23 106.5(2)
S14 Ag18 Ag23 77.47(17)
Ag20 Ag18 Ag23 54.8(2)
Ag24 Ag18 Ag23 100.3(3)
Ag21 Ag18 Ag23 54.10(19)
Ag12 Ag18 Ag19 146.2(5)
Ag9 Ag18 Ag19 42.10(17)
Ag10 Ag18 Ag19 90.3(3)
Ag15 Ag18 Ag19 43.33(16)
S16 Ag18 Ag19 105.2(2)
S24 Ag18 Ag19 77.4(2)
S14 Ag18 Ag19 135.5(3)
Ag20 Ag18 Ag19 101.5(3)
Ag24 Ag18 Ag19 52.5(2)
Ag21 Ag18 Ag19 53.8(2)
Ag23 Ag18 Ag19 59.4(2)
Ag12 Ag18 H2 178.6(7)
Ag9 Ag18 H2 50.5(4)
Ag10 Ag18 H2 55.2(4)
Ag15 Ag18 H2 55.3(4)
S16 Ag18 H2 107.2(4)
S24 Ag18 H2 109.7(4)
S14 Ag18 H2 110.3(4)
Ag20 Ag18 H2 66.4(4)
Ag24 Ag18 H2 63.9(4)
Ag21 Ag18 H2 68.4(4)
Ag23 Ag18 H2 36.4(3)
Ag19 Ag18 H2 35.2(3)
Ag14 Ag19 Ag11 127.4(4)
Ag14 Ag19 Ag9 127.6(4)
Ag11 Ag19 Ag9 87.7(3)
Ag14 Ag19 Ag15 122.8(5)
Ag11 Ag19 Ag15 90.1(3)
Ag9 Ag19 Ag15 89.3(3)
Ag14 Ag19 S23 71.3(3)
Ag11 Ag19 S23 150.6(3)
Ag9 Ag19 S23 64.00(14)
Ag15 Ag19 S23 96.93(19)
Ag14 Ag19 S19 72.4(4)
Ag11 Ag19 S19 63.37(14)
Ag9 Ag19 S19 99.3(2)
Ag15 Ag19 S19 151.5(3)
S23 Ag19 S19 111.3(2)
Ag14 Ag19 S21 68.4(4)
Ag11 Ag19 S21 100.66(19)
Ag9 Ag19 S21 150.5(3)
Ag15 Ag19 S21 62.69(15)
S23 Ag19 S21 107.9(3)
S19 Ag19 S21 109.8(3)
Ag14 Ag19 Ag22 115.2(4)
Ag11 Ag19 Ag22 12.20(12)
Ag9 Ag19 Ag22 96.2(3)
Ag15 Ag19 Ag22 99.0(3)
S23 Ag19 Ag22 154.3(3)
S19 Ag19 Ag22 53.29(16)
S21 Ag19 Ag22 97.2(2)
Ag14 Ag19 Ag24 114.4(4)
Ag11 Ag19 Ag24 97.0(3)
Ag9 Ag19 Ag24 13.23(14)
Ag15 Ag19 Ag24 98.6(3)
S23 Ag19 Ag24 53.80(17)
S19 Ag19 Ag24 95.0(2)
S21 Ag19 Ag24 154.1(2)
Ag22 Ag19 Ag24 103.7(3)
Ag14 Ag19 Ag21 110.3(5)
Ag11 Ag19 Ag21 98.9(3)
Ag9 Ag19 Ag21 98.3(3)
Ag15 Ag19 Ag21 12.43(14)
S23 Ag19 Ag21 93.23(19)
S19 Ag19 Ag21 154.3(2)
S21 Ag19 Ag21 52.57(17)
Ag22 Ag19 Ag21 106.3(3)
Ag24 Ag19 Ag21 106.1(3)
Ag14 Ag19 Ag23 143.8(4)
Ag11 Ag19 Ag23 45.10(17)
Ag9 Ag19 Ag23 88.5(3)
Ag15 Ag19 Ag23 45.04(17)
S23 Ag19 Ag23 135.0(3)
S19 Ag19 Ag23 107.7(2)
S21 Ag19 Ag23 78.25(19)
Ag22 Ag19 Ag23 54.4(2)
Ag24 Ag19 Ag23 101.7(3)
Ag21 Ag19 Ag23 54.3(2)
Ag14 Ag19 Ag18 143.8(4)
Ag11 Ag19 Ag18 88.8(3)
Ag9 Ag19 Ag18 44.28(18)
Ag15 Ag19 Ag18 44.98(17)
S23 Ag19 Ag18 76.72(18)
S19 Ag19 Ag18 136.9(3)
S21 Ag19 Ag18 107.1(2)
Ag22 Ag19 Ag18 100.9(3)
Ag24 Ag19 Ag18 54.3(2)
Ag21 Ag19 Ag18 54.5(2)
Ag23 Ag19 Ag18 59.4(2)
Ag14 Ag19 H2 178.9(6)
Ag11 Ag19 H2 53.7(4)
Ag9 Ag19 H2 52.0(4)
Ag15 Ag19 H2 56.5(4)
S23 Ag19 H2 107.8(4)
S19 Ag19 H2 108.6(4)
S21 Ag19 H2 111.4(4)
Ag22 Ag19 H2 65.9(4)
Ag24 Ag19 H2 65.2(4)
Ag21 Ag19 H2 68.9(4)
Ag23 Ag19 H2 36.5(3)
Ag18 Ag19 H2 35.1(3)
Ag10 Ag20 S15 95.8(7)
Ag10 Ag20 S18 93.5(7)
S15 Ag20 S18 120.5(3)
Ag10 Ag20 S14 95.5(7)
S15 Ag20 S14 119.5(2)
S18 Ag20 S14 117.8(3)
Ag10 Ag20 Ag18 44.0(6)
S15 Ag20 Ag18 90.0(2)
S18 Ag20 Ag18 132.2(3)
S14 Ag20 Ag18 60.8(2)
Ag10 Ag20 Ag17 44.8(7)
S15 Ag20 Ag17 59.7(2)
S18 Ag20 Ag17 90.0(2)
S14 Ag20 Ag17 134.8(3)
Ag18 Ag20 Ag17 74.0(3)
Ag10 Ag20 Ag23 41.8(6)
S15 Ag20 Ag23 133.5(3)
S18 Ag20 Ag23 60.6(2)
S14 Ag20 Ag23 88.8(2)
Ag18 Ag20 Ag23 71.7(3)
Ag17 Ag20 Ag23 74.1(3)
Ag10 Ag20 Ag12 57.8(6)
S15 Ag20 Ag12 88.37(18)
S18 Ag20 Ag12 142.6(3)
S14 Ag20 Ag12 50.97(13)
Ag18 Ag20 Ag12 13.79(17)
Ag17 Ag20 Ag12 85.0(2)
Ag23 Ag20 Ag12 82.5(2)
Ag10 Ag20 Ag16 58.0(7)
S15 Ag20 Ag16 50.69(14)
S18 Ag20 Ag16 88.24(19)
S14 Ag20 Ag16 145.2(3)
Ag18 Ag20 Ag16 84.7(2)
Ag17 Ag20 Ag16 13.15(16)
Ag23 Ag20 Ag16 84.5(2)
Ag12 Ag20 Ag16 94.25(17)
Ag10 Ag20 Ag13 55.9(6)
S15 Ag20 Ag13 144.4(3)
S18 Ag20 Ag13 50.37(13)
S14 Ag20 Ag13 87.2(2)
Ag18 Ag20 Ag13 83.0(2)
Ag17 Ag20 Ag13 84.9(2)
Ag23 Ag20 Ag13 14.06(16)
Ag12 Ag20 Ag13 92.27(18)
Ag16 Ag20 Ag13 93.84(18)
Ag15 Ag21 S13 97.4(5)
Ag15 Ag21 S21 93.7(5)
S13 Ag21 S21 118.9(2)
Ag15 Ag21 S24 94.0(5)
S13 Ag21 S24 119.0(2)
S21 Ag21 S24 119.8(2)
Ag15 Ag21 Ag23 43.7(4)
S13 Ag21 Ag23 60.4(2)
S21 Ag21 Ag23 92.0(2)
S24 Ag21 Ag23 130.6(3)
Ag15 Ag21 Ag19 39.4(4)
S13 Ag21 Ag19 131.2(3)
S21 Ag21 Ag19 61.0(2)
S24 Ag21 Ag19 91.5(2)
Ag23 Ag21 Ag19 70.8(3)
Ag15 Ag21 Ag18 43.4(4)
S13 Ag21 Ag18 90.7(2)
S21 Ag21 Ag18 132.7(3)
S24 Ag21 Ag18 60.2(2)
Ag23 Ag21 Ag18 70.5(3)
Ag19 Ag21 Ag18 71.7(3)
Ag15 Ag21 Ag13 57.6(4)
S13 Ag21 Ag13 50.03(12)
S21 Ag21 Ag13 90.33(16)
S24 Ag21 Ag13 141.1(3)
Ag23 Ag21 Ag13 13.91(16)
Ag19 Ag21 Ag13 81.9(2)
Ag18 Ag21 Ag13 81.6(2)
Ag15 Ag21 Ag12 56.7(4)
S13 Ag21 Ag12 88.89(19)
S21 Ag21 Ag12 143.1(3)
S24 Ag21 Ag12 50.60(13)
Ag23 Ag21 Ag12 80.9(2)
Ag19 Ag21 Ag12 82.6(2)
Ag18 Ag21 Ag12 13.36(16)
Ag13 Ag21 Ag12 90.52(18)
Ag15 Ag21 Ag14 55.4(4)
S13 Ag21 Ag14 143.1(2)
S21 Ag21 Ag14 49.21(12)
S24 Ag21 Ag14 90.01(17)
Ag23 Ag21 Ag14 83.7(2)
Ag19 Ag21 Ag14 15.99(19)
Ag18 Ag21 Ag14 84.5(2)
Ag13 Ag21 Ag14 93.08(16)
Ag12 Ag21 Ag14 93.93(18)
Ag11 Ag22 S19 96.6(5)
Ag11 Ag22 S17 100.4(5)
S19 Ag22 S17 118.4(2)
Ag11 Ag22 S22 94.2(5)
S19 Ag22 S22 116.6(2)
S17 Ag22 S22 120.5(2)
Ag11 Ag22 Ag19 40.8(5)
S19 Ag22 Ag19 62.5(2)
S17 Ag22 Ag19 135.0(3)
S22 Ag22 Ag19 90.1(2)
Ag11 Ag22 Ag23 43.8(4)
S19 Ag22 Ag23 135.2(3)
S17 Ag22 Ag23 93.4(2)
S22 Ag22 Ag23 60.57(19)
Ag19 Ag22 Ag23 72.7(3)
Ag11 Ag22 Ag17 47.7(5)
S19 Ag22 Ag17 94.3(2)
S17 Ag22 Ag17 59.79(19)
S22 Ag22 Ag17 134.8(3)
Ag19 Ag22 Ag17 75.2(3)
Ag23 Ag22 Ag17 74.3(3)
Ag11 Ag22 Ag13 57.9(4)
S19 Ag22 Ag13 145.3(3)
S17 Ag22 Ag13 91.17(16)
S22 Ag22 Ag13 50.67(11)
Ag19 Ag22 Ag13 84.0(2)
Ag23 Ag22 Ag13 14.07(16)
Ag17 Ag22 Ag13 85.0(2)
Ag11 Ag22 Ag16 61.0(4)
S19 Ag22 Ag16 92.12(16)
S17 Ag22 Ag16 49.92(11)
S22 Ag22 Ag16 144.9(2)
Ag19 Ag22 Ag16 85.8(2)
Ag23 Ag22 Ag16 85.0(2)
Ag17 Ag22 Ag16 13.35(16)
Ag13 Ag22 Ag16 94.22(16)
Ag11 Ag22 Ag14 56.4(4)
S19 Ag22 Ag14 51.09(12)
S17 Ag22 Ag14 146.5(2)
S22 Ag22 Ag14 87.54(17)
Ag19 Ag22 Ag14 15.57(19)
Ag23 Ag22 Ag14 84.8(2)
Ag17 Ag22 Ag14 87.8(2)
Ag13 Ag22 Ag14 94.25(17)
Ag16 Ag22 Ag14 96.68(17)
Ag13 Ag23 Ag15 127.2(5)
Ag13 Ag23 Ag11 126.1(4)
Ag15 Ag23 Ag11 87.4(3)
Ag13 Ag23 Ag10 123.4(5)
Ag15 Ag23 Ag10 91.8(3)
Ag11 Ag23 Ag10 89.4(3)
Ag13 Ag23 S13 71.4(4)
Ag15 Ag23 S13 63.79(14)
Ag11 Ag23 S13 149.6(3)
Ag10 Ag23 S13 100.39(18)
Ag13 Ag23 S22 71.2(4)
Ag15 Ag23 S22 97.02(19)
Ag11 Ag23 S22 63.86(13)
Ag10 Ag23 S22 151.3(3)
S13 Ag23 S22 108.0(2)
Ag13 Ag23 S18 70.1(4)
Ag15 Ag23 S18 153.1(3)
Ag11 Ag23 S18 97.57(19)
Ag10 Ag23 S18 61.97(14)
S13 Ag23 S18 112.5(2)
S22 Ag23 S18 109.0(2)
Ag13 Ag23 Ag22 113.7(4)
Ag15 Ag23 Ag22 96.8(3)
Ag11 Ag23 Ag22 12.47(12)
Ag10 Ag23 Ag22 97.3(3)
S13 Ag23 Ag22 154.0(3)
S22 Ag23 Ag22 54.64(15)
S18 Ag23 Ag22 92.7(2)
Ag13 Ag23 Ag21 113.9(5)
Ag15 Ag23 Ag21 13.37(13)
Ag11 Ag23 Ag21 97.5(3)
Ag10 Ag23 Ag21 100.6(3)
S13 Ag23 Ag21 52.61(16)
S22 Ag23 Ag21 93.5(2)
S18 Ag23 Ag21 156.8(2)
Ag22 Ag23 Ag21 105.4(3)
Ag13 Ag23 Ag20 112.8(5)
Ag15 Ag23 Ag20 99.3(3)
Ag11 Ag23 Ag20 97.2(3)
Ag10 Ag23 Ag20 10.60(14)
S13 Ag23 Ag20 96.9(2)
S22 Ag23 Ag20 154.4(3)
S18 Ag23 Ag20 53.91(17)
Ag22 Ag23 Ag20 103.6(3)
Ag21 Ag23 Ag20 106.6(3)
Ag13 Ag23 Ag19 145.1(5)
Ag15 Ag23 Ag19 44.37(16)
Ag11 Ag23 Ag19 43.07(16)
Ag10 Ag23 Ag19 91.4(3)
S13 Ag23 Ag19 107.5(2)
S22 Ag23 Ag19 76.47(19)
S18 Ag23 Ag19 134.9(3)
Ag22 Ag23 Ag19 52.88(19)
Ag21 Ag23 Ag19 54.9(2)
Ag20 Ag23 Ag19 102.0(3)
Ag13 Ag23 Ag18 145.0(4)
Ag15 Ag23 Ag18 46.04(17)
Ag11 Ag23 Ag18 88.8(3)
Ag10 Ag23 Ag18 45.75(16)
S13 Ag23 Ag18 78.29(18)
S22 Ag23 Ag18 136.7(3)
S18 Ag23 Ag18 107.4(2)
Ag22 Ag23 Ag18 101.2(3)
Ag21 Ag23 Ag18 55.4(2)
Ag20 Ag23 Ag18 53.5(2)
Ag19 Ag23 Ag18 61.2(2)
Ag13 Ag23 H2 176.7(6)
Ag15 Ag23 H2 56.1(4)
Ag11 Ag23 H2 52.4(4)
Ag10 Ag23 H2 54.8(4)
S13 Ag23 H2 111.3(4)
S22 Ag23 H2 109.1(4)
S18 Ag23 H2 106.9(4)
Ag22 Ag23 H2 64.8(4)
Ag21 Ag23 H2 69.4(4)
Ag20 Ag23 H2 65.4(4)
Ag19 Ag23 H2 36.6(3)
Ag18 Ag23 H2 36.5(3)
Ag9 Ag24 S20 97.3(5)
Ag9 Ag24 S16 98.3(5)
S20 Ag24 S16 121.3(2)
Ag9 Ag24 S23 93.9(5)
S20 Ag24 S23 119.8(2)
S16 Ag24 S23 115.1(2)
Ag9 Ag24 Ag19 41.4(4)
S20 Ag24 Ag19 91.7(2)
S16 Ag24 Ag19 133.5(3)
S23 Ag24 Ag19 61.3(2)
Ag9 Ag24 Ag17 46.6(4)
S20 Ag24 Ag17 61.5(2)
S16 Ag24 Ag17 91.9(2)
S23 Ag24 Ag17 136.4(3)
Ag19 Ag24 Ag17 75.2(3)
Ag9 Ag24 Ag18 44.1(4)
S20 Ag24 Ag18 134.7(3)
S16 Ag24 Ag18 60.3(2)
S23 Ag24 Ag18 90.5(2)
Ag19 Ag24 Ag18 73.2(3)
Ag17 Ag24 Ag18 73.3(3)
Ag9 Ag24 Ag16 59.8(4)
S20 Ag24 Ag16 51.77(13)
S16 Ag24 Ag16 90.77(17)
S23 Ag24 Ag16 146.4(3)
Ag19 Ag24 Ag16 85.4(2)
Ag17 Ag24 Ag16 13.22(16)
Ag18 Ag24 Ag16 84.0(2)
Ag9 Ag24 Ag12 57.0(4)
S20 Ag24 Ag12 144.3(3)
S16 Ag24 Ag12 50.30(12)
S23 Ag24 Ag12 88.80(17)
Ag19 Ag24 Ag12 83.5(2)
Ag17 Ag24 Ag12 83.1(2)
Ag18 Ag24 Ag12 12.91(16)
Ag16 Ag24 Ag12 92.50(18)
Ag9 Ag24 Ag14 56.9(4)
S20 Ag24 Ag14 89.96(17)
S16 Ag24 Ag14 144.0(3)
S23 Ag24 Ag14 49.93(12)
Ag19 Ag24 Ag14 15.59(18)
Ag17 Ag24 Ag14 87.9(2)
Ag18 Ag24 Ag14 85.4(2)
Ag16 Ag24 Ag14 96.49(19)
Ag12 Ag24 Ag14 94.03(18)
C2 C1 S1 116.9(8)
C2 C1 S2 116.8(8)
S1 C1 S2 126.3(5)
C1 C2 C3 122.6(10)
C1 C2 C4 123.9(10)
C3 C2 C4 113.5(10)
N1 C3 C2 176.3(15)
N2 C4 C2 178.2(14)
C6 C5 S3 117.1(8)
C6 C5 S4 117.2(8)
S3 C5 S4 125.7(5)
C5 C6 C8 121.3(10)
C5 C6 C7 122.2(10)
C8 C6 C7 116.5(10)
N3 C7 C6 174.8(17)
N4 C8 C6 177.7(17)
C10 C9 S5 115.8(8)
C10 C9 S6 117.8(8)
S5 C9 S6 126.4(5)
C12 C10 C9 121.8(10)
C12 C10 C11 116.0(10)
C9 C10 C11 122.0(10)
N5 C11 C10 172.9(15)
N6 C12 C10 176.8(14)
C14 C13 S8 118.5(8)
C14 C13 S7 116.5(8)
S8 C13 S7 125.1(5)
C13 C14 C15 119.5(11)
C13 C14 C16 123.3(11)
C15 C14 C16 117.2(11)
N7 C15 C14 174.0(17)
N8 C16 C14 173.7(18)
C18 C17 S10 118.6(8)
C18 C17 S9 116.7(9)
S10 C17 S9 124.6(5)
C17 C18 C20 122.9(11)
C17 C18 C19 121.6(11)
C20 C18 C19 115.4(10)
N9 C19 C18 178.2(16)
N10 C20 C18 179.0(14)
C22 C21 S11 118.4(8)
C22 C21 S12 117.1(8)
S11 C21 S12 124.5(5)
C24 C22 C21 122.4(11)
C24 C22 C23 116.7(10)
C21 C22 C23 120.8(10)
N11 C23 C22 175.0(14)
N12 C24 C22 178.8(18)
C26 C25 S14 118.3(9)
C26 C25 S13 114.7(9)
S14 C25 S13 127.0(6)
C27 C26 C28 117.4(12)
C27 C26 C25 122.5(12)
C28 C26 C25 120.1(11)
N13 C27 C26 176.2(18)
N14 C28 C26 177.2(17)
C30 C29 S15 117.4(7)
C30 C29 S16 117.1(7)
S15 C29 S16 125.4(5)
C29 C30 C32 122.0(9)
C29 C30 C31 122.3(10)
C32 C30 C31 115.6(9)
N15 C31 C30 172.8(15)
N16 C32 C30 175.1(14)
C34 C33 S17 117.2(7)
C34 C33 S18 115.4(8)
S17 C33 S18 127.2(6)
C36 C34 C35 115.1(10)
C36 C34 C33 124.8(10)
C35 C34 C33 120.0(10)
N17 C35 C34 174.0(13)
N18 C36 C34 176.8(17)
C38 C37 S19 117.9(8)
C38 C37 S20 117.2(8)
S19 C37 S20 124.9(5)
C37 C38 C40 122.6(11)
C37 C38 C39 123.6(10)
C40 C38 C39 113.8(10)
N19 C39 C38 176.8(16)
N20 C40 C38 177.4(13)
C42 C41 S22 117.8(7)
C42 C41 S21 115.5(8)
S22 C41 S21 126.8(6)
C41 C42 C44 121.2(10)
C41 C42 C43 123.0(10)
C44 C42 C43 115.8(10)
N21 C43 C42 176.2(14)
N22 C44 C42 175.9(15)
C46 C45 S24 118.2(7)
C46 C45 S23 116.2(7)
S24 C45 S23 125.6(5)
C45 C46 C48 122.8(9)
C45 C46 C47 123.0(9)
C48 C46 C47 114.2(9)
N23 C47 C46 176.4(13)
N24 C48 C46 177.0(12)
C50 C49 N25 115.9(9)
C50 C49 H49A 108.3
N25 C49 H49A 108.3
C50 C49 H49B 108.3
N25 C49 H49B 108.3
H49A C49 H49B 107.4
C49 C50 C51 110.8(10)
C49 C50 H50A 109.5
C51 C50 H50A 109.5
C49 C50 H50B 109.5
C51 C50 H50B 109.5
H50A C50 H50B 108.1
C52 C51 C50 112.3(13)
C52 C51 H51A 109.1
C50 C51 H51A 109.1
C52 C51 H51B 109.1
C50 C51 H51B 109.1
H51A C51 H51B 107.9
C51 C52 H52A 109.5
C51 C52 H52B 109.5
H52A C52 H52B 109.5
C51 C52 H52C 109.5
H52A C52 H52C 109.5
H52B C52 H52C 109.5
C54 C53 N25 116.2(10)
C54 C53 H53A 108.2
N25 C53 H53A 108.2
C54 C53 H53B 108.2
N25 C53 H53B 108.2
H53A C53 H53B 107.4
C53 C54 C55 105.8(15)
C53 C54 H54A 110.6
C55 C54 H54A 110.6
C53 C54 H54B 110.6
C55 C54 H54B 110.6
H54A C54 H54B 108.7
C56 C55 C54 110(3)
C56 C55 H55A 109.7
C54 C55 H55A 109.7
C56 C55 H55B 109.7
C54 C55 H55B 109.7
H55A C55 H55B 108.2
C55 C56 H56A 109.5
C55 C56 H56B 109.5
H56A C56 H56B 109.5
C55 C56 H56C 109.5
H56A C56 H56C 109.5
H56B C56 H56C 109.5
C58 C57 N25 116.0(11)
C58 C57 H57A 108.3
N25 C57 H57A 108.3
C58 C57 H57B 108.3
N25 C57 H57B 108.3
H57A C57 H57B 107.4
C57 C58 C59 107.5(15)
C57 C58 H58A 110.2
C59 C58 H58A 110.2
C57 C58 H58B 110.2
C59 C58 H58B 110.2
H58A C58 H58B 108.5
C60 C59 C58 116(3)
C60 C59 H59A 108.3
C58 C59 H59A 108.3
C60 C59 H59B 108.3
C58 C59 H59B 108.3
H59A C59 H59B 107.4
C59 C60 H60A 109.5
C59 C60 H60B 109.5
H60A C60 H60B 109.5
C59 C60 H60C 109.5
H60A C60 H60C 109.5
H60B C60 H60C 109.5
C62 C61 N25 118.7(10)
C62 C61 H61A 107.6
N25 C61 H61A 107.6
C62 C61 H61B 107.6
N25 C61 H61B 107.6
H61A C61 H61B 107.1
C61 C62 C63 110.5(13)
C61 C62 H62A 109.5
C63 C62 H62A 109.5
C61 C62 H62B 109.5
C63 C62 H62B 109.5
H62A C62 H62B 108.1
C64 C63 C62 118(2)
C64 C63 H63A 107.7
C62 C63 H63A 107.7
C64 C63 H63B 107.7
C62 C63 H63B 107.7
H63A C63 H63B 107.1
C63 C64 H64A 109.5
C63 C64 H64B 109.5
H64A C64 H64B 109.5
C63 C64 H64C 109.5
H64A C64 H64C 109.5
H64B C64 H64C 109.5
C66 C65 N26 115.5(13)
C66 C65 H65A 108.4
N26 C65 H65A 108.4
C66 C65 H65B 108.4
N26 C65 H65B 108.4
H65A C65 H65B 107.5
C67 C66 C65 113.7(17)
C67 C66 H66A 108.8
C65 C66 H66A 108.8
C67 C66 H66B 108.8
C65 C66 H66B 108.8
H66A C66 H66B 107.7
C68 C67 C66 120(2)
C68 C67 H67A 107.4
C66 C67 H67A 107.4
C68 C67 H67B 107.4
C66 C67 H67B 107.4
H67A C67 H67B 107.0
C67 C68 H68A 109.5
C67 C68 H68B 109.5
H68A C68 H68B 109.5
C67 C68 H68C 109.5
H68A C68 H68C 109.5
H68B C68 H68C 109.5
N26 C69 C70 113.7(13)
N26 C69 H69A 108.8
C70 C69 H69A 108.8
N26 C69 H69B 108.8
C70 C69 H69B 108.8
H69A C69 H69B 107.7
C69 C70 C71 112.0(16)
C69 C70 H70A 109.2
C71 C70 H70A 109.2
C69 C70 H70B 109.2
C71 C70 H70B 109.2
H70A C70 H70B 107.9
C72 C71 C70 119(2)
C72 C71 H71A 107.6
C70 C71 H71A 107.6
C72 C71 H71B 107.6
C70 C71 H71B 107.6
H71A C71 H71B 107.1
C71 C72 H72A 109.5
C71 C72 H72B 109.5
H72A C72 H72B 109.5
C71 C72 H72C 109.5
H72A C72 H72C 109.5
H72B C72 H72C 109.5
C74 C73 N26 116.8(15)
C74 C73 H73A 108.1
N26 C73 H73A 108.1
C74 C73 H73B 108.1
N26 C73 H73B 108.1
H73A C73 H73B 107.3
C73 C74 C75 108.8(18)
C73 C74 H74A 109.9
C75 C74 H74A 109.9
C73 C74 H74B 109.9
C75 C74 H74B 109.9
H74A C74 H74B 108.3
C76 C75 C74 110(2)
C76 C75 H75A 109.6
C74 C75 H75A 109.6
C76 C75 H75B 109.6
C74 C75 H75B 109.6
H75A C75 H75B 108.1
C75 C76 H76A 109.5
C75 C76 H76B 109.5
H76A C76 H76B 109.5
C75 C76 H76C 109.5
H76A C76 H76C 109.5
H76B C76 H76C 109.5
N26 C77 C78 115.1(14)
N26 C77 H77A 108.5
C78 C77 H77A 108.5
N26 C77 H77B 108.5
C78 C77 H77B 108.5
H77A C77 H77B 107.5
C79 C78 C77 110.9(19)
C79 C78 H78A 109.5
C77 C78 H78A 109.5
C79 C78 H78B 109.5
C77 C78 H78B 109.5
H78A C78 H78B 108.1
C80 C79 C78 103(2)
C80 C79 H79A 111.2
C78 C79 H79A 111.2
C80 C79 H79B 111.2
C78 C79 H79B 111.2
H79A C79 H79B 109.1
C79 C80 H80A 109.5
C79 C80 H80B 109.5
H80A C80 H80B 109.5
C79 C80 H80C 109.5
H80A C80 H80C 109.5
H80B C80 H80C 109.5
N27 C81 C82 114.0(10)
N27 C81 H81A 108.8
C82 C81 H81A 108.8
N27 C81 H81B 108.8
C82 C81 H81B 108.8
H81A C81 H81B 107.7
C83 C82 C81 112.3(12)
C83 C82 H82A 109.1
C81 C82 H82A 109.1
C83 C82 H82B 109.1
C81 C82 H82B 109.1
H82A C82 H82B 107.9
C84 C83 C82 110.0(16)
C84 C83 H83A 109.7
C82 C83 H83A 109.7
C84 C83 H83B 109.7
C82 C83 H83B 109.7
H83A C83 H83B 108.2
C83 C84 H84A 109.5
C83 C84 H84B 109.5
H84A C84 H84B 109.5
C83 C84 H84C 109.5
H84A C84 H84C 109.5
H84B C84 H84C 109.5
C86 C85 N27 117.3(10)
C86 C85 H85A 108.0
N27 C85 H85A 108.0
C86 C85 H85B 108.0
N27 C85 H85B 108.0
H85A C85 H85B 107.2
C85 C86 C87 112.1(11)
C85 C86 H86A 109.2
C87 C86 H86A 109.2
C85 C86 H86B 109.2
C87 C86 H86B 109.2
H86A C86 H86B 107.9
C88 C87 C86 116.5(16)
C88 C87 H87A 108.2
C86 C87 H87A 108.2
C88 C87 H87B 108.2
C86 C87 H87B 108.2
H87A C87 H87B 107.3
C87 C88 H88A 109.5
C87 C88 H88B 109.5
H88A C88 H88B 109.5
C87 C88 H88C 109.5
H88A C88 H88C 109.5
H88B C88 H88C 109.5
C90 C89 N27 115.6(11)
C90 C89 H89A 108.4
N27 C89 H89A 108.4
C90 C89 H89B 108.4
N27 C89 H89B 108.4
H89A C89 H89B 107.4
C89 C90 C91 112.1(14)
C89 C90 H90A 109.2
C91 C90 H90A 109.2
C89 C90 H90B 109.2
C91 C90 H90B 109.2
H90A C90 H90B 107.9
C92 C91 C90 111.6(17)
C92 C91 H91A 109.3
C90 C91 H91A 109.3
C92 C91 H91B 109.3
C90 C91 H91B 109.3
H91A C91 H91B 108.0
C91 C92 H92A 109.5
C91 C92 H92B 109.5
H92A C92 H92B 109.5
C91 C92 H92C 109.5
H92A C92 H92C 109.5
H92B C92 H92C 109.5
C94 C93 N27 116.0(11)
C94 C93 H93A 108.3
N27 C93 H93A 108.3
C94 C93 H93B 108.3
N27 C93 H93B 108.3
H93A C93 H93B 107.4
C93 C94 C95 114.7(18)
C94 C95 C96 119(3)
N28 C97 C98 115.7(10)
N28 C97 H97A 108.4
C98 C97 H97A 108.4
N28 C97 H97B 108.4
C98 C97 H97B 108.4
H97A C97 H97B 107.4
C99 C98 C97 111.0(14)
C99 C98 H98A 109.4
C97 C98 H98A 109.4
C99 C98 H98B 109.4
C97 C98 H98B 109.4
H98A C98 H98B 108.0
C100 C99 C98 112.2(18)
C100 C99 H99A 109.2
C98 C99 H99A 109.2
C100 C99 H99B 109.2
C98 C99 H99B 109.2
H99A C99 H99B 107.9
C99 C100 H10A 109.5
C99 C100 H10B 109.5
H10A C100 H10B 109.5
C99 C100 H10C 109.5
H10A C100 H10C 109.5
H10B C100 H10C 109.5
C102 C101 N28 117.2(9)
C102 C101 H10D 108.0
N28 C101 H10D 108.0
C102 C101 H10E 108.0
N28 C101 H10E 108.0
H10D C101 H10E 107.2
C101 C102 C103 106.0(12)
C101 C102 H10F 110.5
C103 C102 H10F 110.5
C101 C102 H10G 110.5
C103 C102 H10G 110.5
H10F C102 H10G 108.7
C104 C103 C102 110.4(15)
C104 C103 H10H 109.6
C102 C103 H10H 109.6
C104 C103 H10I 109.6
C102 C103 H10I 109.6
H10H C103 H10I 108.1
C103 C104 H10J 109.5
C103 C104 H10K 109.5
H10J C104 H10K 109.5
C103 C104 H10L 109.5
H10J C104 H10L 109.5
H10K C104 H10L 109.5
C106 C105 N28 115.8(10)
C106 C105 H10M 108.3
N28 C105 H10M 108.3
C106 C105 H10N 108.3
N28 C105 H10N 108.3
H10M C105 H10N 107.4
C105 C106 C107 110.1(12)
C105 C106 H10O 109.6
C107 C106 H10O 109.6
C105 C106 H10P 109.6
C107 C106 H10P 109.6
H10O C106 H10P 108.2
C106 C107 C108 113.6(16)
C106 C107 H10Q 108.8
C108 C107 H10Q 108.8
C106 C107 H10R 108.8
C108 C107 H10R 108.8
H10Q C107 H10R 107.7
C107 C108 H10S 109.5
C107 C108 H10T 109.5
H10S C108 H10T 109.5
C107 C108 H10U 109.5
H10S C108 H10U 109.5
H10T C108 H10U 109.5
C110 C109 N28 115.1(11)
C110 C109 H10V 108.5
N28 C109 H10V 108.5
C110 C109 H10W 108.5
N28 C109 H10W 108.5
H10V C109 H10W 107.5
C109 C110 C111 103.7(16)
C109 C110 H11A 111.0
C111 C110 H11A 111.0
C109 C110 H11B 111.0
C111 C110 H11B 111.0
H11A C110 H11B 109.0
C112 C111 C110 118(2)
C112 C111 H11C 107.9
C110 C111 H11C 107.9
C112 C111 H11D 107.9
C110 C111 H11D 107.9
H11C C111 H11D 107.2
C111 C112 H11E 109.5
C111 C112 H11F 109.5
H11E C112 H11F 109.5
C111 C112 H11G 109.5
H11E C112 H11G 109.5
H11F C112 H11G 109.5
N29 C113 C114 118.3(11)
N29 C113 H11H 107.7
C114 C113 H11H 107.7
N29 C113 H11I 107.7
C114 C113 H11I 107.7
H11H C113 H11I 107.1
C115 C114 C113 115.1(13)
C115 C114 H11J 108.5
C113 C114 H11J 108.5
C115 C114 H11K 108.5
C113 C114 H11K 108.5
H11J C114 H11K 107.5
C114 C115 C116 118.5(15)
C114 C115 H11L 107.7
C116 C115 H11L 107.7
C114 C115 H11M 107.7
C116 C115 H11M 107.7
H11L C115 H11M 107.1
C115 C116 H11N 109.5
C115 C116 H11O 109.5
H11N C116 H11O 109.5
C115 C116 H11P 109.5
H11N C116 H11P 109.5
H11O C116 H11P 109.5
C118 C117 N29 119.2(10)
C118 C117 H11Q 107.5
N29 C117 H11Q 107.5
C118 C117 H11R 107.5
N29 C117 H11R 107.5
H11Q C117 H11R 107.0
C117 C118 C119 113.1(12)
C117 C118 H11S 109.0
C119 C118 H11S 109.0
C117 C118 H11T 109.0
C119 C118 H11T 109.0
H11S C118 H11T 107.8
C120 C119 C118 109.6(13)
C120 C119 H11U 109.8
C118 C119 H11U 109.8
C120 C119 H11V 109.8
C118 C119 H11V 109.8
H11U C119 H11V 108.2
C119 C120 H12A 109.5
C119 C120 H12B 109.5
H12A C120 H12B 109.5
C119 C120 H12C 109.5
H12A C120 H12C 109.5
H12B C120 H12C 109.5
C122 C121 N29 114.6(11)
C122 C121 H12D 108.6
N29 C121 H12D 108.6
C122 C121 H12E 108.6
N29 C121 H12E 108.6
H12D C121 H12E 107.6
C121 C122 C123 104.8(14)
C121 C122 H12F 110.8
C123 C122 H12F 110.8
C121 C122 H12G 110.8
C123 C122 H12G 110.8
H12F C122 H12G 108.9
C124 C123 C122 107.6(17)
C124 C123 H12H 110.2
C122 C123 H12H 110.2
C124 C123 H12I 110.2
C122 C123 H12I 110.2
H12H C123 H12I 108.5
C123 C124 H12J 109.5
C123 C124 H12K 109.5
H12J C124 H12K 109.5
C123 C124 H12L 109.5
H12J C124 H12L 109.5
H12K C124 H12L 109.5
C126 C125 N29 113.8(11)
C126 C125 H12M 108.8
N29 C125 H12M 108.8
C126 C125 H12N 108.8
N29 C125 H12N 108.8
H12M C125 H12N 107.7
C125 C126 C127 114.5(13)
C125 C126 H12O 108.6
C127 C126 H12O 108.6
C125 C126 H12P 108.6
C127 C126 H12P 108.6
H12O C126 H12P 107.6
C128 C127 C126 120.9(16)
C128 C127 H12Q 107.1
C126 C127 H12Q 107.1
C128 C127 H12R 107.1
C126 C127 H12R 107.1
H12Q C127 H12R 106.8
C127 C128 H12S 109.5
C127 C128 H12T 109.5
H12S C128 H12T 109.5
C127 C128 H12U 109.5
H12S C128 H12U 109.5
H12T C128 H12U 109.5
C130 C129 N30 117.8(10)
C130 C129 H12V 107.9
N30 C129 H12V 107.9
C130 C129 H12W 107.9
N30 C129 H12W 107.9
H12V C129 H12W 107.2
C129 C130 C131 110.0(12)
C129 C130 H13A 109.7
C131 C130 H13A 109.7
C129 C130 H13B 109.7
C131 C130 H13B 109.7
H13A C130 H13B 108.2
C132 C131 C130 108.5(13)
C132 C131 H13C 110.0
C130 C131 H13C 110.0
C132 C131 H13D 110.0
C130 C131 H13D 110.0
H13C C131 H13D 108.4
C131 C132 H13E 109.5
C131 C132 H13F 109.5
H13E C132 H13F 109.5
C131 C132 H13G 109.5
H13E C132 H13G 109.5
H13F C132 H13G 109.5
N30 C133 C134 117.7(11)
N30 C133 H13H 107.9
C134 C133 H13H 107.9
N30 C133 H13I 107.9
C134 C133 H13I 107.9
H13H C133 H13I 107.2
C135 C134 C133 114.1(14)
C135 C134 H13J 108.7
C133 C134 H13J 108.7
C135 C134 H13K 108.7
C133 C134 H13K 108.7
H13J C134 H13K 107.6
C134 C135 C136 115.7(18)
C134 C135 H13L 108.4
C136 C135 H13L 108.4
C134 C135 H13M 108.4
C136 C135 H13M 108.4
H13L C135 H13M 107.4
C135 C136 H13N 109.5
C135 C136 H13O 109.5
H13N C136 H13O 109.5
C135 C136 H13P 109.5
H13N C136 H13P 109.5
H13O C136 H13P 109.5
C138 C137 N30 128.0(15)
C138 C137 H13Q 105.3
N30 C137 H13Q 105.3
C138 C137 H13R 105.3
N30 C137 H13R 105.3
H13Q C137 H13R 106.0
C137 C138 C139 101(4)
C137 C138 C239 101(2)
C139 C138 C239 12(8)
C140 C139 C138 96(4)
C239 C140 C139 12(8)
C242 C141 C142 70(2)
C242 C141 N30 133(2)
C142 C141 N30 129.4(16)
C141 C142 C143 107(2)
C141 C142 C242 48.2(16)
C143 C142 C242 65.8(16)
C144 C143 C142 94(3)
C144 C143 C242 149(3)
C142 C143 C242 57.6(15)
N31 C145 C146 115.9(12)
N31 C145 H14A 108.3
C146 C145 H14A 108.3
N31 C145 H14B 108.3
C146 C145 H14B 108.3
H14A C145 H14B 107.4
C147 C146 C145 115(2)
C147 C146 H14C 108.6
C145 C146 H14C 108.6
C147 C146 H14D 108.6
C145 C146 H14D 108.6
H14C C146 H14D 107.6
C146 C147 C148 112(3)
C146 C147 H14E 109.1
C148 C147 H14E 109.1
C146 C147 H14F 109.1
C148 C147 H14F 109.1
H14E C147 H14F 107.9
C147 C148 H14G 109.5
C147 C148 H14H 109.5
H14G C148 H14H 109.5
C147 C148 H14I 109.5
H14G C148 H14I 109.5
H14H C148 H14I 109.5
C150 C149 N31 115.0(12)
C150 C149 H14J 108.5
N31 C149 H14J 108.5
C150 C149 H14K 108.5
N31 C149 H14K 108.5
H14J C149 H14K 107.5
C149 C150 C151 106.0(16)
C149 C150 H15A 110.5
C151 C150 H15A 110.5
C149 C150 H15B 110.5
C151 C150 H15B 110.5
H15A C150 H15B 108.7
C152 C151 C150 110(2)
C152 C151 H15C 109.6
C150 C151 H15C 109.6
C152 C151 H15D 109.6
C150 C151 H15D 109.6
H15C C151 H15D 108.1
C151 C152 H15E 109.5
C151 C152 H15F 109.5
H15E C152 H15F 109.5
C151 C152 H15G 109.5
H15E C152 H15G 109.5
H15F C152 H15G 109.5
N31 C153 C154 118.9(14)
N31 C153 H15H 107.6
C154 C153 H15H 107.6
N31 C153 H15I 107.6
C154 C153 H15I 107.6
H15H C153 H15I 107.0
C155 C154 C153 116(3)
C155 C154 H15J 108.4
C153 C154 H15J 108.4
C155 C154 H15K 108.4
C153 C154 H15K 108.4
H15J C154 H15K 107.4
C156 C155 C154 95(5)
N31 C157 C158 116.4(16)
N31 C157 H15Q 108.2
C158 C157 H15Q 108.2
N31 C157 H15R 108.2
C158 C157 H15R 108.2
H15Q C157 H15R 107.3
C157 C158 C159 111(2)
C157 C158 H15S 109.4
C159 C158 H15S 109.4
C157 C158 H15T 109.4
C159 C158 H15T 109.4
H15S C158 H15T 108.0
C160 C159 C158 122(3)
C160 C159 H15U 106.9
C158 C159 H15U 106.9
C160 C159 H15V 106.9
C158 C159 H15V 106.9
H15U C159 H15V 106.7
C159 C160 H16A 109.5
C159 C160 H16B 109.5
H16A C160 H16B 109.5
C159 C160 H16C 109.5
H16A C160 H16C 109.5
H16B C160 H16C 109.5
N32 C161 C162 115.0(10)
N32 C161 H16D 108.5
C162 C161 H16D 108.5
N32 C161 H16E 108.5
C162 C161 H16E 108.5
H16D C161 H16E 107.5
C163 C162 C161 111.0(11)
C163 C162 H16F 109.4
C161 C162 H16F 109.4
C163 C162 H16G 109.4
C161 C162 H16G 109.4
H16F C162 H16G 108.0
C162 C163 C164 117.7(15)
C162 C163 H16H 107.9
C164 C163 H16H 107.9
C162 C163 H16I 107.9
C164 C163 H16I 107.9
H16H C163 H16I 107.2
C163 C164 H16J 109.5
C163 C164 H16K 109.5
H16J C164 H16K 109.5
C163 C164 H16L 109.5
H16J C164 H16L 109.5
H16K C164 H16L 109.5
C166 C165 N32 115.2(11)
C166 C165 H16M 108.5
N32 C165 H16M 108.5
C166 C165 H16N 108.5
N32 C165 H16N 108.5
H16M C165 H16N 107.5
C165 C166 C167 109.7(12)
C165 C166 H16O 109.7
C167 C166 H16O 109.7
C165 C166 H16P 109.7
C167 C166 H16P 109.7
H16O C166 H16P 108.2
C168 C167 C166 111.0(15)
C168 C167 H16Q 109.4
C166 C167 H16Q 109.4
C168 C167 H16R 109.4
C166 C167 H16R 109.4
H16Q C167 H16R 108.0
C167 C168 H16S 109.5
C167 C168 H16T 109.5
H16S C168 H16T 109.5
C167 C168 H16U 109.5
H16S C168 H16U 109.5
H16T C168 H16U 109.5
C170 C169 N32 116.2(12)
C170 C169 H16V 108.2
N32 C169 H16V 108.2
C170 C169 H16W 108.2
N32 C169 H16W 108.2
H16V C169 H16W 107.4
C169 C170 C171 109.7(13)
C169 C170 H17A 109.7
C171 C170 H17A 109.7
C169 C170 H17B 109.7
C171 C170 H17B 109.7
H17A C170 H17B 108.2
C172 C171 C170 109.5(18)
C172 C171 H17C 109.8
C170 C171 H17C 109.8
C172 C171 H17D 109.8
C170 C171 H17D 109.8
H17C C171 H17D 108.2
C171 C172 H17E 109.5
C171 C172 H17F 109.5
H17E C172 H17F 109.5
C171 C172 H17G 109.5
H17E C172 H17G 109.5
H17F C172 H17G 109.5
C174 C173 N32 118.4(11)
C174 C173 H17H 107.7
N32 C173 H17H 107.7
C174 C173 H17I 107.7
N32 C173 H17I 107.7
H17H C173 H17I 107.1
C173 C174 C175 111.9(14)
C173 C174 H17J 109.2
C175 C174 H17J 109.2
C173 C174 H17K 109.2
C175 C174 H17K 109.2
H17J C174 H17K 107.9
C176 C175 C174 115.8(18)
C176 C175 H17L 108.3
C174 C175 H17L 108.3
C176 C175 H17M 108.3
C174 C175 H17M 108.3
H17L C175 H17M 107.4
C175 C176 H17N 109.5
C175 C176 H17O 109.5
H17N C176 H17O 109.5
C175 C176 H17P 109.5
H17N C176 H17P 109.5
H17O C176 H17P 109.5
N33 C177 C178 116.8(12)
N33 C177 H17Q 108.1
C178 C177 H17Q 108.1
N33 C177 H17R 108.1
C178 C177 H17R 108.1
H17Q C177 H17R 107.3
C177 C178 C179 108.0(16)
C177 C178 H17S 110.1
C179 C178 H17S 110.1
C177 C178 H17T 110.1
C179 C178 H17T 110.1
H17S C178 H17T 108.4
C180 C179 C178 105(2)
C180 C179 H17U 110.8
C178 C179 H17U 110.8
C180 C179 H17V 110.8
C178 C179 H17V 110.8
H17U C179 H17V 108.9
C179 C180 H18A 109.5
C179 C180 H18B 109.5
H18A C180 H18B 109.5
C179 C180 H18C 109.5
H18A C180 H18C 109.5
H18B C180 H18C 109.5
N33 C181 C182 116.6(12)
N33 C181 H18D 108.1
C182 C181 H18D 108.1
N33 C181 H18E 108.1
C182 C181 H18E 108.1
H18D C181 H18E 107.3
C183 C182 C181 111.5(16)
C183 C182 H18F 109.3
C181 C182 H18F 109.3
C183 C182 H18G 109.3
C181 C182 H18G 109.3
H18F C182 H18G 108.0
C184 C183 C182 118(2)
C184 C183 H18H 107.9
C182 C183 H18H 107.9
C184 C183 H18I 107.9
C182 C183 H18I 107.9
H18H C183 H18I 107.2
C183 C184 H18J 109.5
C183 C184 H18K 109.5
H18J C184 H18K 109.5
C183 C184 H18L 109.5
H18J C184 H18L 109.5
H18K C184 H18L 109.5
N33 C185 C186 117.4(12)
N33 C185 H18M 108.0
C186 C185 H18M 108.0
N33 C185 H18N 108.0
C186 C185 H18N 108.0
H18M C185 H18N 107.2
C187 C186 C185 112.5(14)
C187 C186 H18O 109.1
C185 C186 H18O 109.1
C187 C186 H18P 109.1
C185 C186 H18P 109.1
H18O C186 H18P 107.8
C188 C187 C186 117(2)
C188 C187 H18Q 108.1
C186 C187 H18Q 108.1
C188 C187 H18R 108.1
C186 C187 H18R 108.1
H18Q C187 H18R 107.3
C187 C188 H18S 109.5
C187 C188 H18T 109.5
H18S C188 H18T 109.5
C187 C188 H18U 109.5
H18S C188 H18U 109.5
H18T C188 H18U 109.5
C190 C189 N33 116.6(10)
C190 C189 H18V 108.2
N33 C189 H18V 108.2
C190 C189 H18W 108.2
N33 C189 H18W 108.2
H18V C189 H18W 107.3
C189 C190 C191 110.3(12)
C189 C190 H19A 109.6
C191 C190 H19A 109.6
C189 C190 H19B 109.6
C191 C190 H19B 109.6
H19A C190 H19B 108.1
C192 C191 C190 111.8(14)
C192 C191 H19C 109.3
C190 C191 H19C 109.3
C192 C191 H19D 109.3
C190 C191 H19D 109.3
H19C C191 H19D 107.9
C191 C192 H19E 109.5
C191 C192 H19F 109.5
H19E C192 H19F 109.5
C191 C192 H19G 109.5
H19E C192 H19G 109.5
H19F C192 H19G 109.5
C194 C193 N34 116.7(17)
C194 C193 H19H 108.1
N34 C193 H19H 108.1
C194 C193 H19I 108.1
N34 C193 H19I 108.1
H19H C193 H19I 107.3
C193 C194 C195 111(3)
C193 C194 H19J 109.4
C195 C194 H19J 109.4
C193 C194 H19K 109.4
C195 C194 H19K 109.4
H19J C194 H19K 108.0
C194 C195 C196 128(4)
C194 C195 H19L 105.2
C196 C195 H19L 105.2
C194 C195 H19M 105.2
C196 C195 H19M 105.2
H19L C195 H19M 106.0
C195 C196 H19N 109.5
C195 C196 H19O 109.5
H19N C196 H19O 109.5
C195 C196 H19P 109.5
H19N C196 H19P 109.5
H19O C196 H19P 109.5
C198 C197 N34 117.2(15)
C198 C197 H19Q 108.0
N34 C197 H19Q 108.0
C198 C197 H19R 108.0
N34 C197 H19R 108.0
H19Q C197 H19R 107.3
C197 C198 C199 109(2)
C197 C198 H19S 109.9
C199 C198 H19S 109.9
C197 C198 H19T 109.9
C199 C198 H19T 109.9
H19S C198 H19T 108.3
C200 C199 C198 124(3)
C200 C199 H19U 106.4
C198 C199 H19U 106.4
C200 C199 H19V 106.4
C198 C199 H19V 106.4
H19U C199 H19V 106.5
C199 C200 H20A 109.5
C199 C200 H20B 109.5
H20A C200 H20B 109.5
C199 C200 H20C 109.5
H20A C200 H20C 109.5
H20B C200 H20C 109.5
C202 C201 N34 114.9(15)
C202 C201 H20D 108.6
N34 C201 H20D 108.6
C202 C201 H20E 108.6
N34 C201 H20E 108.6
H20D C201 H20E 107.5
C201 C202 C203 112.3(17)
C201 C202 H20F 109.1
C203 C202 H20F 109.1
C201 C202 H20G 109.1
C203 C202 H20G 109.1
H20F C202 H20G 107.9
C204 C203 C202 112.7(18)
C204 C203 H20H 109.1
C202 C203 H20H 109.1
C204 C203 H20I 109.1
C202 C203 H20I 109.1
H20H C203 H20I 107.8
C203 C204 H20J 109.5
C203 C204 H20K 109.5
H20J C204 H20K 109.5
C203 C204 H20L 109.5
H20J C204 H20L 109.5
H20K C204 H20L 109.5
N34 C205 C206 113.5(15)
N34 C205 H20M 108.9
C206 C205 H20M 108.9
N34 C205 H20N 108.9
C206 C205 H20N 108.9
H20M C205 H20N 107.7
C205 C206 C207 103(2)
C205 C206 H20O 111.1
C207 C206 H20O 111.1
C205 C206 H20P 111.1
C207 C206 H20P 111.1
H20O C206 H20P 109.1
C206 C207 C208 93(3)
C206 C207 H20Q 113.1
C208 C207 H20Q 113.1
C206 C207 H20R 113.1
C208 C207 H20R 113.1
H20Q C207 H20R 110.5
C207 C208 H20S 109.5
C207 C208 H20T 109.5
H20S C208 H20T 109.5
C207 C208 H20U 109.5
H20S C208 H20U 109.5
H20T C208 H20U 109.5
O1 C209 C210 107.0(7)
C211 C210 C209 103.8(8)
C212 C211 C210 108.8(10)
O1 C212 C211 104.9(10)
Cl2 C213 Cl1 105(4)
C140 C239 C138 100(4)
C141 C242 C142 62.0(19)
C141 C242 C143 111(2)
C142 C242 C143 56.5(13)
C49 N25 C53 112.1(9)
C49 N25 C57 105.7(8)
C53 N25 C57 111.8(9)
C49 N25 C61 111.3(9)
C53 N25 C61 105.5(8)
C57 N25 C61 110.5(9)
C69 N26 C65 113.1(12)
C69 N26 C73 114.6(12)
C65 N26 C73 105.0(11)
C69 N26 C77 105.2(11)
C65 N26 C77 110.1(12)
C73 N26 C77 108.8(11)
C93 N27 C85 106.2(9)
C93 N27 C81 111.2(10)
C85 N27 C81 110.1(9)
C93 N27 C89 110.6(10)
C85 N27 C89 109.8(9)
C81 N27 C89 109.0(9)
C97 N28 C101 111.7(10)
C97 N28 C109 111.4(10)
C101 N28 C109 104.4(9)
C97 N28 C105 107.3(9)
C101 N28 C105 111.9(10)
C109 N28 C105 110.1(9)
C113 N29 C117 108.3(8)
C113 N29 C125 107.4(8)
C117 N29 C125 109.7(9)
C113 N29 C121 110.6(9)
C117 N29 C121 110.6(8)
C125 N29 C121 110.1(9)
C133 N30 C129 113.1(10)
C133 N30 C141 108.7(12)
C129 N30 C141 108.1(12)
C133 N30 C137 111.1(11)
C129 N30 C137 106.7(9)
C141 N30 C137 109.2(11)
C157 N31 C153 112.8(13)
C157 N31 C145 113.3(12)
C153 N31 C145 105.8(10)
C157 N31 C149 103.7(12)
C153 N31 C149 109.0(12)
C145 N31 C149 112.3(10)
C161 N32 C173 109.4(9)
C161 N32 C169 107.7(9)
C173 N32 C169 110.9(10)
C161 N32 C165 113.5(10)
C173 N32 C165 106.9(9)
C169 N32 C165 108.5(9)
C185 N33 C177 110.0(12)
C185 N33 C181 106.3(10)
C177 N33 C181 113.2(11)
C185 N33 C189 113.1(11)
C177 N33 C189 105.1(9)
C181 N33 C189 109.2(11)
C205 N34 C197 112.3(14)
C205 N34 C201 116.2(15)
C197 N34 C201 105.5(11)
C205 N34 C193 106.2(13)
C197 N34 C193 107.9(15)
C201 N34 C193 108.5(14)
C212 O1 C209 113.9(10)
C1 S1 Ag5 111.6(3)
C1 S1 Ag6 104.9(3)
Ag5 S1 Ag6 67.75(6)
C1 S2 Ag7 110.5(3)
C1 S2 Ag1 106.7(3)
Ag7 S2 Ag1 68.09(7)
C5 S3 Ag5 110.1(3)
C5 S3 Ag1 107.3(3)
Ag5 S3 Ag1 69.18(6)
C5 S4 Ag3 110.2(3)
C5 S4 Ag4 107.9(3)
Ag3 S4 Ag4 69.06(7)
C9 S5 Ag3 112.1(3)
C9 S5 Ag1 107.2(3)
Ag3 S5 Ag1 68.63(6)
C9 S6 Ag7 110.3(3)
C9 S6 Ag2 103.2(3)
Ag7 S6 Ag2 68.50(7)
C13 S7 Ag3 107.6(3)
C13 S7 Ag2 111.6(3)
Ag3 S7 Ag2 69.27(7)
C13 S8 Ag8 109.4(3)
C13 S8 Ag4 107.0(3)
Ag8 S8 Ag4 66.46(7)
C17 S9 Ag5 107.4(3)
C17 S9 Ag4 107.4(3)
Ag5 S9 Ag4 70.54(7)
C17 S10 Ag8 109.3(3)
C17 S10 Ag6 110.3(3)
Ag8 S10 Ag6 67.75(6)
C21 S11 Ag8 108.8(3)
C21 S11 Ag2 107.0(3)
Ag8 S11 Ag2 67.77(6)
C21 S12 Ag7 112.4(3)
C21 S12 Ag6 107.1(3)
Ag7 S12 Ag6 69.92(7)
C25 S13 Ag21 112.9(4)
C25 S13 Ag13 109.8(4)
Ag21 S13 Ag13 82.31(17)
C25 S13 Ag15 107.1(3)
Ag21 S13 Ag15 16.92(16)
Ag13 S13 Ag15 68.71(7)
C25 S13 Ag23 104.7(4)
Ag21 S13 Ag23 67.0(2)
Ag13 S13 Ag23 18.80(17)
Ag15 S13 Ag23 51.83(17)
C25 S14 Ag12 110.0(3)
C25 S14 Ag20 112.9(4)
Ag12 S14 Ag20 77.21(16)
C25 S14 Ag10 106.8(3)
Ag12 S14 Ag10 66.72(7)
Ag20 S14 Ag10 13.95(15)
C25 S14 Ag18 104.1(3)
Ag12 S14 Ag18 17.54(16)
Ag20 S14 Ag18 63.5(2)
Ag10 S14 Ag18 51.45(17)
C29 S15 Ag20 116.1(4)
C29 S15 Ag16 107.7(3)
Ag20 S15 Ag16 79.88(17)
C29 S15 Ag17 103.0(3)
Ag20 S15 Ag17 65.7(2)
Ag16 S15 Ag17 18.03(17)
C29 S15 Ag10 109.5(3)
Ag20 S15 Ag10 14.26(15)
Ag16 S15 Ag10 69.05(8)
Ag17 S15 Ag10 53.34(18)
C29 S16 Ag24 108.9(3)
C29 S16 Ag12 110.8(3)
Ag24 S16 Ag12 82.01(19)
C29 S16 Ag18 105.6(3)
Ag24 S16 Ag18 67.0(3)
Ag12 S16 Ag18 17.84(17)
C29 S16 Ag9 104.2(3)
Ag24 S16 Ag9 16.71(18)
Ag12 S16 Ag9 68.18(7)
Ag18 S16 Ag9 51.81(18)
C33 S17 Ag22 105.9(4)
C33 S17 Ag16 113.8(3)
Ag22 S17 Ag16 80.93(16)
C33 S17 Ag17 106.3(3)
Ag22 S17 Ag17 66.4(2)
Ag16 S17 Ag17 17.95(17)
C33 S17 Ag11 101.5(3)
Ag22 S17 Ag11 15.25(15)
Ag16 S17 Ag11 68.93(7)
Ag17 S17 Ag11 52.93(17)
C33 S18 Ag20 115.4(4)
C33 S18 Ag13 106.8(4)
Ag20 S18 Ag13 80.20(18)
C33 S18 Ag10 108.8(3)
Ag20 S18 Ag10 14.40(15)
Ag13 S18 Ag10 69.14(7)
C33 S18 Ag23 102.2(4)
Ag20 S18 Ag23 65.5(2)
Ag13 S18 Ag23 18.48(16)
Ag10 S18 Ag23 52.87(16)
C37 S19 Ag22 112.2(3)
C37 S19 Ag14 109.6(3)
Ag22 S19 Ag14 81.48(17)
C37 S19 Ag11 106.5(3)
Ag22 S19 Ag11 15.93(15)
Ag14 S19 Ag11 68.74(7)
C37 S19 Ag19 103.7(3)
Ag22 S19 Ag19 64.3(2)
Ag14 S19 Ag19 21.08(19)
Ag11 S19 Ag19 49.82(19)
C37 S20 Ag24 113.4(4)
C37 S20 Ag16 112.0(3)
Ag24 S20 Ag16 80.56(18)
C37 S20 Ag9 106.3(3)
Ag24 S20 Ag9 17.00(18)
Ag16 S20 Ag9 68.14(7)
C37 S20 Ag17 107.3(3)
Ag24 S20 Ag17 66.0(2)
Ag16 S20 Ag17 17.75(17)
Ag9 S20 Ag17 51.87(18)
C41 S21 Ag21 111.2(4)
C41 S21 Ag14 109.1(4)
Ag21 S21 Ag14 83.14(17)
C41 S21 Ag15 105.0(3)
Ag21 S21 Ag15 17.17(16)
Ag14 S21 Ag15 69.49(7)
C41 S21 Ag19 102.3(4)
Ag21 S21 Ag19 66.4(2)
Ag14 S21 Ag19 21.00(18)
Ag15 S21 Ag19 50.87(18)
C41 S22 Ag22 113.4(4)
C41 S22 Ag13 111.3(3)
Ag22 S22 Ag13 79.41(15)
C41 S22 Ag11 106.6(3)
Ag22 S22 Ag11 15.71(15)
Ag13 S22 Ag11 67.91(7)
C41 S22 Ag23 105.3(3)
Ag22 S22 Ag23 64.8(2)
Ag13 S22 Ag23 18.61(17)
Ag11 S22 Ag23 51.43(17)
C45 S23 Ag24 112.1(3)
C45 S23 Ag14 113.1(3)
Ag24 S23 Ag14 82.12(18)
C45 S23 Ag9 106.0(3)
Ag24 S23 Ag9 17.11(18)
Ag14 S23 Ag9 69.16(7)
C45 S23 Ag19 106.8(3)
Ag24 S23 Ag19 64.9(3)
Ag14 S23 Ag19 21.22(19)
Ag9 S23 Ag19 49.92(19)
C45 S24 Ag21 113.5(3)
C45 S24 Ag12 108.8(3)
Ag21 S24 Ag12 81.35(18)
C45 S24 Ag15 106.0(3)
Ag21 S24 Ag15 17.14(16)
Ag12 S24 Ag15 68.42(7)
C45 S24 Ag18 103.5(3)
Ag21 S24 Ag18 67.4(2)
Ag12 S24 Ag18 17.71(17)
Ag15 S24 Ag18 52.67(17)

loop_
_geom_bond_atom_site_label_1
_geom_bond_atom_site_label_2
_geom_bond_distance
Ag1 S2 2.609(3)
Ag1 S5 2.616(2)
Ag1 S3 2.623(3)
Ag1 Ag7 2.8886(11)
Ag1 Ag3 2.8939(11)
Ag1 Ag5 2.9236(11)
Ag1 Ag6 3.0962(12)
Ag1 Ag2 3.1501(13)
Ag1 Ag4 3.3410(13)
Ag1 H1 1.982(10)
Ag2 S11 2.599(2)
Ag2 S7 2.600(3)
Ag2 S6 2.604(3)
Ag2 Ag8 2.8686(11)
Ag2 Ag7 2.8875(11)
Ag2 Ag3 2.9076(12)
Ag2 Ag6 3.2526(13)
Ag2 H1 2.025(9)
Ag3 S7 2.515(3)
Ag3 S5 2.515(3)
Ag3 S4 2.524(3)
Ag3 Ag4 2.8900(12)
Ag4 S4 2.574(2)
Ag4 S9 2.589(3)
Ag4 S8 2.660(3)
Ag4 Ag8 2.8414(11)
Ag4 Ag5 2.9470(12)
Ag4 H1 2.062(9)
Ag5 S9 2.514(3)
Ag5 S3 2.524(2)
Ag5 S1 2.537(2)
Ag5 Ag6 2.8675(11)
Ag6 S12 2.581(3)
Ag6 S1 2.607(3)
Ag6 S10 2.614(2)
Ag6 Ag8 2.8826(11)
Ag6 Ag7 2.9270(11)
Ag6 H1 2.008(10)
Ag7 S6 2.525(3)
Ag7 S12 2.526(3)
Ag7 S2 2.551(3)
Ag8 S8 2.521(3)
Ag8 S11 2.546(3)
Ag8 S10 2.557(3)
Ag9 Ag24 0.769(7)
Ag9 Ag19 2.220(7)
Ag9 Ag17 2.304(7)
Ag9 Ag18 2.312(7)
Ag9 S23 2.608(3)
Ag9 S20 2.609(3)
Ag9 S16 2.647(3)
Ag9 Ag16 2.8890(17)
Ag9 Ag12 2.8990(18)
Ag9 Ag14 2.9083(17)
Ag9 Ag11 3.0749(17)
Ag9 Ag15 3.1541(19)
Ag9 H2 1.868(12)
Ag10 Ag20 0.649(6)
Ag10 Ag18 2.327(6)
Ag10 Ag17 2.351(7)
Ag10 Ag23 2.352(6)
Ag10 S18 2.604(3)
Ag10 S15 2.620(3)
Ag10 S14 2.678(3)
Ag10 Ag12 2.855(2)
Ag10 Ag13 2.907(2)
Ag10 Ag16 2.913(2)
Ag10 Ag11 3.273(2)
Ag10 H2 2.033(13)
Ag11 Ag22 0.717(6)
Ag11 Ag19 2.217(7)
Ag11 Ag23 2.300(7)
Ag11 Ag17 2.368(7)
Ag11 S19 2.594(3)
Ag11 S22 2.640(3)
Ag11 S17 2.680(3)
Ag11 Ag13 2.8825(17)
Ag11 Ag14 2.9027(17)
Ag11 Ag16 2.9275(18)
Ag11 Ag15 3.1761(18)
Ag11 H2 1.922(12)
Ag12 Ag18 0.810(8)
Ag12 S14 2.507(3)
Ag12 S16 2.522(3)
Ag12 S24 2.529(3)
Ag12 Ag15 2.8865(17)
Ag12 Ag20 3.147(6)
Ag12 Ag21 3.236(6)
Ag12 Ag24 3.246(6)
Ag13 Ag23 0.849(8)
Ag13 S13 2.497(3)
Ag13 S22 2.517(3)
Ag13 S18 2.517(3)
Ag13 Ag15 2.8897(17)
Ag13 Ag22 3.199(6)
Ag13 Ag20 3.221(7)
Ag13 Ag21 3.228(6)
Ag14 Ag19 0.961(9)
Ag14 S21 2.494(3)
Ag14 S23 2.515(3)
Ag14 S19 2.547(3)
Ag14 Ag15 2.9038(17)
Ag14 Ag22 3.238(6)
Ag14 Ag24 3.255(6)
Ag14 Ag21 3.270(6)
Ag15 Ag21 0.769(7)
Ag15 Ag19 2.269(7)
Ag15 Ag23 2.296(7)
Ag15 Ag18 2.337(7)
Ag15 S21 2.599(3)
Ag15 S24 2.603(2)
Ag15 S13 2.620(3)
Ag15 H2 2.043(12)
Ag16 Ag17 0.811(8)
Ag16 S17 2.485(3)
Ag16 S15 2.519(3)
Ag16 S20 2.548(3)
Ag16 Ag24 3.199(6)
Ag16 Ag20 3.205(7)
Ag16 Ag22 3.207(6)
Ag17 S15 2.619(6)
Ag17 S17 2.631(6)
Ag17 S20 2.659(6)
Ag17 Ag24 2.764(9)
Ag17 Ag20 2.766(9)
Ag17 Ag22 2.790(8)
Ag17 Ag18 3.321(10)
Ag17 Ag23 3.352(10)
Ag17 H2 2.037(10)
Ag18 S16 2.645(6)
Ag18 S24 2.664(6)
Ag18 S14 2.683(6)
Ag18 Ag20 2.749(8)
Ag18 Ag24 2.802(9)
Ag18 Ag21 2.836(9)
Ag18 Ag23 3.247(10)
Ag18 Ag19 3.305(11)
Ag18 H2 2.019(10)
Ag19 S23 2.652(6)
Ag19 S19 2.667(6)
Ag19 S21 2.681(7)
Ag19 Ag22 2.709(9)
Ag19 Ag24 2.738(9)
Ag19 Ag21 2.810(9)
Ag19 Ag23 3.245(10)
Ag19 H2 2.022(10)
Ag20 S15 2.473(7)
Ag20 S18 2.483(6)
Ag20 S14 2.537(7)
Ag20 Ag23 2.795(9)
Ag21 S13 2.408(6)
Ag21 S21 2.434(6)
Ag21 S24 2.434(5)
Ag21 Ag23 2.790(8)
Ag22 S19 2.411(5)
Ag22 S17 2.457(6)
Ag22 S22 2.490(6)
Ag22 Ag23 2.762(8)
Ag23 S13 2.634(6)
Ag23 S22 2.659(6)
Ag23 S18 2.677(6)
Ag23 H2 2.018(10)
Ag24 S20 2.397(6)
Ag24 S16 2.424(6)
Ag24 S23 2.440(6)
C1 C2 1.371(13)
C1 S1 1.729(10)
C1 S2 1.739(10)
C2 C3 1.412(15)
C2 C4 1.422(17)
C3 N1 1.115(17)
C4 N2 1.162(17)
C5 C6 1.368(13)
C5 S3 1.736(10)
C5 S4 1.740(10)
C6 C8 1.434(18)
C6 C7 1.437(17)
C7 N3 1.135(17)
C8 N4 1.139(18)
C9 C10 1.410(13)
C9 S5 1.738(10)
C9 S6 1.742(10)
C10 C12 1.398(17)
C10 C11 1.424(19)
C11 N5 1.122(18)
C12 N6 1.155(17)
C13 C14 1.393(14)
C13 S8 1.744(10)
C13 S7 1.748(10)
C14 C15 1.427(19)
C14 C16 1.435(19)
C15 N7 1.12(2)
C16 N8 1.119(18)
C17 C18 1.363(14)
C17 S10 1.733(11)
C17 S9 1.752(11)
C18 C20 1.429(18)
C18 C19 1.439(17)
C19 N9 1.104(17)
C20 N10 1.144(19)
C21 C22 1.391(14)
C21 S11 1.742(10)
C21 S12 1.759(10)
C22 C24 1.358(18)
C22 C23 1.416(17)
C23 N11 1.108(17)
C24 N12 1.189(19)
C25 C26 1.426(15)
C25 S14 1.729(12)
C25 S13 1.730(11)
C26 C27 1.373(19)
C26 C28 1.40(2)
C27 N13 1.19(2)
C28 N14 1.14(2)
C29 C30 1.387(13)
C29 S15 1.739(10)
C29 S16 1.742(10)
C30 C32 1.391(16)
C30 C31 1.409(15)
C31 N15 1.171(15)
C32 N16 1.140(17)
C33 C34 1.426(14)
C33 S17 1.716(10)
C33 S18 1.730(9)
C34 C36 1.383(16)
C34 C35 1.425(16)
C35 N17 1.162(16)
C36 N18 1.152(16)
C37 C38 1.348(14)
C37 S19 1.739(10)
C37 S20 1.748(10)
C38 C40 1.415(17)
C38 C39 1.456(19)
C39 N19 1.147(19)
C40 N20 1.187(17)
C41 C42 1.403(14)
C41 S22 1.709(10)
C41 S21 1.753(9)
C42 C44 1.431(17)
C42 C43 1.449(18)
C43 N21 1.136(18)
C44 N22 1.106(17)
C45 C46 1.367(13)
C45 S24 1.728(9)
C45 S23 1.745(9)
C46 C48 1.407(15)
C46 C47 1.420(16)
C47 N23 1.162(16)
C48 N24 1.154(14)
C49 C50 1.511(17)
C49 N25 1.513(14)
C49 H49A 0.9700
C49 H49B 0.9700
C50 C51 1.516(19)
C50 H50A 0.9700
C50 H50B 0.9700
C51 C52 1.49(2)
C51 H51A 0.9700
C51 H51B 0.9700
C52 H52A 0.9600
C52 H52B 0.9600
C52 H52C 0.9600
C53 C54 1.49(2)
C53 N25 1.516(15)
C53 H53A 0.9700
C53 H53B 0.9700
C54 C55 1.53(3)
C54 H54A 0.9700
C54 H54B 0.9700
C55 C56 1.47(5)
C55 H55A 0.9700
C55 H55B 0.9700
C56 H56A 0.9600
C56 H56B 0.9600
C56 H56C 0.9600
C57 C58 1.53(2)
C57 N25 1.538(13)
C57 H57A 0.9700
C57 H57B 0.9700
C58 C59 1.55(2)
C58 H58A 0.9700
C58 H58B 0.9700
C59 C60 1.36(4)
C59 H59A 0.9700
C59 H59B 0.9700
C60 H60A 0.9600
C60 H60B 0.9600
C60 H60C 0.9600
C61 C62 1.450(19)
C61 N25 1.543(14)
C61 H61A 0.9700
C61 H61B 0.9700
C62 C63 1.54(2)
C62 H62A 0.9700
C62 H62B 0.9700
C63 C64 1.36(3)
C63 H63A 0.9700
C63 H63B 0.9700
C64 H64A 0.9600
C64 H64B 0.9600
C64 H64C 0.9600
C65 C66 1.48(2)
C65 N26 1.521(19)
C65 H65A 0.9700
C65 H65B 0.9700
C66 C67 1.48(3)
C66 H66A 0.9700
C66 H66B 0.9700
C67 C68 1.46(3)
C67 H67A 0.9700
C67 H67B 0.9700
C68 H68A 0.9600
C68 H68B 0.9600
C68 H68C 0.9600
C69 N26 1.47(2)
C69 C70 1.49(3)
C69 H69A 0.9700
C69 H69B 0.9700
C70 C71 1.59(3)
C70 H70A 0.9700
C70 H70B 0.9700
C71 C72 1.36(3)
C71 H71A 0.9700
C71 H71B 0.9700
C72 H72A 0.9600
C72 H72B 0.9600
C72 H72C 0.9600
C73 C74 1.41(3)
C73 N26 1.531(18)
C73 H73A 0.9700
C73 H73B 0.9700
C74 C75 1.60(3)
C74 H74A 0.9700
C74 H74B 0.9700
C75 C76 1.55(4)
C75 H75A 0.9700
C75 H75B 0.9700
C76 H76A 0.9600
C76 H76B 0.9600
C76 H76C 0.9600
C77 N26 1.536(19)
C77 C78 1.62(3)
C77 H77A 0.9700
C77 H77B 0.9700
C78 C79 1.57(3)
C78 H78A 0.9700
C78 H78B 0.9700
C79 C80 1.55(4)
C79 H79A 0.9700
C79 H79B 0.9700
C80 H80A 0.9600
C80 H80B 0.9600
C80 H80C 0.9600
C81 N27 1.541(15)
C81 C82 1.561(18)
C81 H81A 0.9700
C81 H81B 0.9700
C82 C83 1.49(2)
C82 H82A 0.9700
C82 H82B 0.9700
C83 C84 1.48(3)
C83 H83A 0.9700
C83 H83B 0.9700
C84 H84A 0.9600
C84 H84B 0.9600
C84 H84C 0.9600
C85 C86 1.494(18)
C85 N27 1.529(15)
C85 H85A 0.9700
C85 H85B 0.9700
C86 C87 1.50(2)
C86 H86A 0.9700
C86 H86B 0.9700
C87 C88 1.45(3)
C87 H87A 0.9700
C87 H87B 0.9700
C88 H88A 0.9600
C88 H88B 0.9600
C88 H88C 0.9600
C89 C90 1.49(2)
C89 N27 1.547(16)
C89 H89A 0.9700
C89 H89B 0.9700
C90 C91 1.52(2)
C90 H90A 0.9700
C90 H90B 0.9700
C91 C92 1.46(3)
C91 H91A 0.9700
C91 H91B 0.9700
C92 H92A 0.9600
C92 H92B 0.9600
C92 H92C 0.9600
C93 C94 1.48(2)
C93 N27 1.510(16)
C93 H93A 0.9700
C93 H93B 0.9700
C94 C95 1.49(3)
C95 C96 1.535(11)
C97 N28 1.497(15)
C97 C98 1.54(2)
C97 H97A 0.9700
C97 H97B 0.9700
C98 C99 1.54(2)
C98 H98A 0.9700
C98 H98B 0.9700
C99 C100 1.46(3)
C99 H99A 0.9700
C99 H99B 0.9700
C100 H10A 0.9600
C100 H10B 0.9600
C100 H10C 0.9600
C101 C102 1.475(19)
C101 N28 1.504(16)
C101 H10D 0.9700
C101 H10E 0.9700
C102 C103 1.551(10)
C102 H10F 0.9700
C102 H10G 0.9700
C103 C104 1.515(10)
C103 H10H 0.9700
C103 H10I 0.9700
C104 H10J 0.9600
C104 H10K 0.9600
C104 H10L 0.9600
C105 C106 1.477(19)
C105 N28 1.536(16)
C105 H10M 0.9700
C105 H10N 0.9700
C106 C107 1.50(2)
C106 H10O 0.9700
C106 H10P 0.9700
C107 C108 1.58(3)
C107 H10Q 0.9700
C107 H10R 0.9700
C108 H10S 0.9600
C108 H10T 0.9600
C108 H10U 0.9600
C109 C110 1.52(2)
C109 N28 1.534(15)
C109 H10V 0.9700
C109 H10W 0.9700
C110 C111 1.58(3)
C110 H11A 0.9700
C110 H11B 0.9700
C111 C112 1.40(3)
C111 H11C 0.9700
C111 H11D 0.9700
C112 H11E 0.9600
C112 H11F 0.9600
C112 H11G 0.9600
C113 N29 1.506(15)
C113 C114 1.526(18)
C113 H11H 0.9700
C113 H11I 0.9700
C114 C115 1.42(2)
C114 H11J 0.9700
C114 H11K 0.9700
C115 C116 1.51(3)
C115 H11L 0.9700
C115 H11M 0.9700
C116 H11N 0.9600
C116 H11O 0.9600
C116 H11P 0.9600
C117 C118 1.435(18)
C117 N29 1.509(12)
C117 H11Q 0.9700
C117 H11R 0.9700
C118 C119 1.532(17)
C118 H11S 0.9700
C118 H11T 0.9700
C119 C120 1.48(2)
C119 H11U 0.9700
C119 H11V 0.9700
C120 H12A 0.9600
C120 H12B 0.9600
C120 H12C 0.9600
C121 C122 1.44(2)
C121 N29 1.579(15)
C121 H12D 0.9700
C121 H12E 0.9700
C122 C123 1.58(2)
C122 H12F 0.9700
C122 H12G 0.9700
C123 C124 1.48(3)
C123 H12H 0.9700
C123 H12I 0.9700
C124 H12J 0.9600
C124 H12K 0.9600
C124 H12L 0.9600
C125 C126 1.45(2)
C125 N29 1.527(14)
C125 H12M 0.9700
C125 H12N 0.9700
C126 C127 1.48(2)
C126 H12O 0.9700
C126 H12P 0.9700
C127 C128 1.47(2)
C127 H12Q 0.9700
C127 H12R 0.9700
C128 H12S 0.9600
C128 H12T 0.9600
C128 H12U 0.9600
C129 C130 1.469(19)
C129 N30 1.503(15)
C129 H12V 0.9700
C129 H12W 0.9700
C130 C131 1.533(19)
C130 H13A 0.9700
C130 H13B 0.9700
C131 C132 1.53(2)
C131 H13C 0.9700
C131 H13D 0.9700
C132 H13E 0.9600
C132 H13F 0.9600
C132 H13G 0.9600
C133 N30 1.463(18)
C133 C134 1.53(2)
C133 H13H 0.9700
C133 H13I 0.9700
C134 C135 1.47(2)
C134 H13J 0.9700
C134 H13K 0.9700
C135 C136 1.52(3)
C135 H13L 0.9700
C135 H13M 0.9700
C136 H13N 0.9600
C136 H13O 0.9600
C136 H13P 0.9600
C137 C138 1.41(3)
C137 N30 1.544(16)
C137 H13Q 0.9700
C137 H13R 0.9700
C138 C139 1.545(11)
C138 C239 1.548(11)
C139 C140 1.541(11)
C140 C239 1.45(10)
C141 C242 1.24(4)
C141 C142 1.47(3)
C141 N30 1.520(18)
C142 C143 1.548(11)
C142 C242 1.57(4)
C143 C144 1.538(11)
C143 C242 1.69(4)
C145 N31 1.519(17)
C145 C146 1.54(2)
C145 H14A 0.9700
C145 H14B 0.9700
C146 C147 1.41(3)
C146 H14C 0.9700
C146 H14D 0.9700
C147 C148 1.508(11)
C147 H14E 0.9700
C147 H14F 0.9700
C148 H14G 0.9600
C148 H14H 0.9600
C148 H14I 0.9600
C149 C150 1.53(3)
C149 N31 1.540(19)
C149 H14J 0.9700
C149 H14K 0.9700
C150 C151 1.59(2)
C150 H15A 0.9700
C150 H15B 0.9700
C151 C152 1.40(3)
C151 H15C 0.9700
C151 H15D 0.9700
C152 H15E 0.9600
C152 H15F 0.9600
C152 H15G 0.9600
C153 N31 1.495(19)
C153 C154 1.57(3)
C153 H15H 0.9700
C153 H15I 0.9700
C154 C155 1.546(11)
C154 H15J 0.9700
C154 H15K 0.9700
C155 C156 1.537(11)
C157 N31 1.481(19)
C157 C158 1.53(3)
C157 H15Q 0.9700
C157 H15R 0.9700
C158 C159 1.54(3)
C158 H15S 0.9700
C158 H15T 0.9700
C159 C160 1.38(4)
C159 H15U 0.9700
C159 H15V 0.9700
C160 H16A 0.9600
C160 H16B 0.9600
C160 H16C 0.9600
C161 N32 1.511(15)
C161 C162 1.517(18)
C161 H16D 0.9700
C161 H16E 0.9700
C162 C163 1.489(19)
C162 H16F 0.9700
C162 H16G 0.9700
C163 C164 1.51(2)
C163 H16H 0.9700
C163 H16I 0.9700
C164 H16J 0.9600
C164 H16K 0.9600
C164 H16L 0.9600
C165 C166 1.501(19)
C165 N32 1.535(14)
C165 H16M 0.9700
C165 H16N 0.9700
C166 C167 1.54(2)
C166 H16O 0.9700
C166 H16P 0.9700
C167 C168 1.50(2)
C167 H16Q 0.9700
C167 H16R 0.9700
C168 H16S 0.9600
C168 H16T 0.9600
C168 H16U 0.9600
C169 C170 1.52(2)
C169 N32 1.533(16)
C169 H16V 0.9700
C169 H16W 0.9700
C170 C171 1.61(2)
C170 H17A 0.9700
C170 H17B 0.9700
C171 C172 1.38(3)
C171 H17C 0.9700
C171 H17D 0.9700
C172 H17E 0.9600
C172 H17F 0.9600
C172 H17G 0.9600
C173 C174 1.467(19)
C173 N32 1.531(16)
C173 H17H 0.9700
C173 H17I 0.9700
C174 C175 1.50(2)
C174 H17J 0.9700
C174 H17K 0.9700
C175 C176 1.49(3)
C175 H17L 0.9700
C175 H17M 0.9700
C176 H17N 0.9600
C176 H17O 0.9600
C176 H17P 0.9600
C177 N33 1.513(18)
C177 C178 1.52(2)
C177 H17Q 0.9700
C177 H17R 0.9700
C178 C179 1.557(11)
C178 H17S 0.9700
C178 H17T 0.9700
C179 C180 1.531(11)
C179 H17U 0.9700
C179 H17V 0.9700
C180 H18A 0.9600
C180 H18B 0.9600
C180 H18C 0.9600
C181 N33 1.52(2)
C181 C182 1.52(2)
C181 H18D 0.9700
C181 H18E 0.9700
C182 C183 1.47(3)
C182 H18F 0.9700
C182 H18G 0.9700
C183 C184 1.37(4)
C183 H18H 0.9700
C183 H18I 0.9700
C184 H18J 0.9600
C184 H18K 0.9600
C184 H18L 0.9600
C185 N33 1.486(17)
C185 C186 1.54(3)
C185 H18M 0.9700
C185 H18N 0.9700
C186 C187 1.50(3)
C186 H18O 0.9700
C186 H18P 0.9700
C187 C188 1.40(3)
C187 H18Q 0.9700
C187 H18R 0.9700
C188 H18S 0.9600
C188 H18T 0.9600
C188 H18U 0.9600
C189 C190 1.508(18)
C189 N33 1.523(15)
C189 H18V 0.9700
C189 H18W 0.9700
C190 C191 1.56(2)
C190 H19A 0.9700
C190 H19B 0.9700
C191 C192 1.46(2)
C191 H19C 0.9700
C191 H19D 0.9700
C192 H19E 0.9600
C192 H19F 0.9600
C192 H19G 0.9600
C193 C194 1.39(3)
C193 N34 1.56(2)
C193 H19H 0.9700
C193 H19I 0.9700
C194 C195 1.45(4)
C194 H19J 0.9700
C194 H19K 0.9700
C195 C196 1.529(11)
C195 H19L 0.9700
C195 H19M 0.9700
C196 H19N 0.9600
C196 H19O 0.9600
C196 H19P 0.9600
C197 C198 1.51(3)
C197 N34 1.51(2)
C197 H19Q 0.9700
C197 H19R 0.9700
C198 C199 1.59(4)
C198 H19S 0.9700
C198 H19T 0.9700
C199 C200 1.29(5)
C199 H19U 0.9700
C199 H19V 0.9700
C200 H20A 0.9600
C200 H20B 0.9600
C200 H20C 0.9600
C201 C202 1.46(3)
C201 N34 1.55(2)
C201 H20D 0.9700
C201 H20E 0.9700
C202 C203 1.53(3)
C202 H20F 0.9700
C202 H20G 0.9700
C203 C204 1.45(3)
C203 H20H 0.9700
C203 H20I 0.9700
C204 H20J 0.9600
C204 H20K 0.9600
C204 H20L 0.9600
C205 N34 1.45(2)
C205 C206 1.58(3)
C205 H20M 0.9700
C205 H20N 0.9700
C206 C207 1.58(4)
C206 H20O 0.9700
C206 H20P 0.9700
C207 C208 1.59(5)
C207 H20Q 0.9700
C207 H20R 0.9700
C208 H20S 0.9600
C208 H20T 0.9600
C208 H20U 0.9600
C209 O1 1.422(10)
C209 C210 1.521(10)
C210 C211 1.508(10)
C211 C212 1.504(11)
C212 O1 1.414(10)
C213 Cl2 1.46(6)
C213 Cl1 1.89(6)
